data_1556883
loop_
_publ_author_name
'Xie, Jiaze'
'Boyn, Jan-Niklas'
'Filatov, Alexander S.'
'McNeece, Andrew J.'
'Mazziotti, David A.'
'Anderson, John S.'

_publ_section_title
;
 Redox, transmetalation, and stacking properties of
 tetrathiafulvalene-2,3,6,7-tetrathiolate bridged tin, nickel, and
 palladium compounds
;
_journal_issue 4
_journal_name_full 'Chemical Science'
_journal_page_first 1066
_journal_page_last 1078
_journal_paper_doi 10.1039/C9SC04381K
_journal_volume 11
_journal_year 2020
_chemical_formula_moiety '6(C58 H48 P4 Pd2 S8), 6(C32 H12 B F24)'
_chemical_formula_sum 'C540 H360 B6 F144 P24 Pd12 S48'
_chemical_formula_weight 13208.08
_space_group_crystal_system triclinic
_space_group_IT_number 2
_space_group_name_Hall '-P 1'
_space_group_name_H-M_alt 'P -1'
_atom_sites_solution_hydrogens geom
_atom_sites_solution_primary dual
_atom_sites_solution_secondary difmap
_audit_creation_date 2019-10-16
_audit_creation_method
;
Olex2 1.2
(compiled 2018.05.29 svn.r3508 for OlexSys, GUI svn.r5506)
;
_audit_update_record
;
2019-12-10 deposited with the CCDC.	2019-12-13 downloaded from the CCDC.
;
_cell_angle_alpha 92.011(3)
_cell_angle_beta 91.984(3)
_cell_angle_gamma 99.304(3)
_cell_formula_units_Z 2
_cell_length_a 29.421(4)
_cell_length_b 31.324(5)
_cell_length_c 35.123(5)
_cell_measurement_reflns_used 9597
_cell_measurement_temperature 100(2)
_cell_measurement_theta_max 23.25
_cell_measurement_theta_min 2.24
_cell_volume 31897(8)
_computing_cell_refinement 'SAINT V.8.35A (Bruker AXS Inc., 2013)'
_computing_data_collection 'APEX3 v.2015.9-0 (Bruker AXS Inc., 2015)'
_computing_data_reduction 'SAINT V.8.35A (Bruker AXS Inc., 2013)'
_computing_molecular_graphics
;
OLEX2: a complete structure solution, refinement and analysis program 
Dolomanov et al., 2009

Mercury: visualization and analysis of crystal structures
Macrae, et al., 2006

O. V. Dolomanov, L. J. Bourhis, R. J. Gildea, J. A. K. Howard and H. Puschmann.
J. Appl. Cryst. (2009). 42, 339-341;

C. F. Macrae, P. R. Edgington, P. McCabe, E. Pidcock, G. P. Shields, R. Taylor,
M. Towler and J. van de Streek, J. Appl. Cryst. (2006). 39, 453-457.
;
_computing_publication_material
;
 APEX3 v.2015.5-2 (Bruker AXS Inc., 2015)
 OLEX2 (Dolomanov et al., 2009)
;
_computing_structure_refinement 'XL-2018/3 (Sheldrick, 2015b)'
_computing_structure_solution 'XT 2014/5 (Sheldrick, 2015a)'
_diffrn_ambient_temperature 100(2)
_diffrn_detector 'Bruker PHOTON 100'
_diffrn_detector_area_resol_mean 10.4167
_diffrn_detector_type CMOS
_diffrn_measured_fraction_theta_full 0.994
_diffrn_measured_fraction_theta_max 0.994
_diffrn_measurement_device_type 'Bruker D8 Venture'
_diffrn_measurement_method '\w scans'
_diffrn_radiation_monochromator mirrors
_diffrn_radiation_type MoK\a
_diffrn_radiation_wavelength 0.71073
_diffrn_reflns_av_R_equivalents 0.1554
_diffrn_reflns_av_unetI/netI 0.1701
_diffrn_reflns_Laue_measured_fraction_full 0.994
_diffrn_reflns_Laue_measured_fraction_max 0.994
_diffrn_reflns_limit_h_max 29
_diffrn_reflns_limit_h_min -29
_diffrn_reflns_limit_k_max 31
_diffrn_reflns_limit_k_min -31
_diffrn_reflns_limit_l_max 35
_diffrn_reflns_limit_l_min -35
_diffrn_reflns_number 362133
_diffrn_reflns_point_group_measured_fraction_full 0.994
_diffrn_reflns_point_group_measured_fraction_max 0.994
_diffrn_reflns_theta_full 21.037
_diffrn_reflns_theta_max 21.037
_diffrn_reflns_theta_min 0.581
_diffrn_source 'micro-focus X-ray tube'
_diffrn_source_type 'INCOATEC ImuS'
_diffrn_standards_number 0
_exptl_absorpt_coefficient_mu 0.637
_exptl_absorpt_correction_T_max 0.7449
_exptl_absorpt_correction_T_min 0.6018
_exptl_absorpt_correction_type multi-scan
_exptl_absorpt_process_details
;
SADABS-2016/2 (Bruker,2016/2) was used for absorption correction. 
wR2(int) was 0.1366 before and 0.0771 after correction. 
The Ratio of minimum to maximum transmission is 0.8079. 
;
_exptl_crystal_colour yellow
_exptl_crystal_colour_primary yellow
_exptl_crystal_density_diffrn 1.375
_exptl_crystal_description plate
_exptl_crystal_F_000 13212
_exptl_crystal_size_max 0.22
_exptl_crystal_size_mid 0.01
_exptl_crystal_size_min 0.01
_refine_diff_density_max 3.247
_refine_diff_density_min -3.715
_refine_diff_density_rms 0.257
_refine_ls_extinction_method none
_refine_ls_goodness_of_fit_ref 1.204
_refine_ls_hydrogen_treatment constr
_refine_ls_matrix_type full
_refine_ls_number_parameters 2177
_refine_ls_number_reflns 68469
_refine_ls_number_restraints 1269
_refine_ls_restrained_S_all 1.198
_refine_ls_R_factor_all 0.2699
_refine_ls_R_factor_gt 0.1770
_refine_ls_shift/su_max 0.001
_refine_ls_shift/su_mean 0.000
_refine_ls_structure_factor_coef Fsqd
_refine_ls_weighting_details 'w=1/[\s^2^(Fo^2^)+(0.0100P)^2^+2027.0000P] where P=(Fo^2^+2Fc^2^)/3'
_refine_ls_weighting_scheme calc
_refine_ls_wR_factor_gt 0.3523
_refine_ls_wR_factor_ref 0.3959
_reflns_Friedel_coverage 0.000
_reflns_number_gt 35669
_reflns_number_total 68469
_reflns_threshold_expression 'I > 2\s(I)'
_cod_data_source_file c9sc04381k3.cif
_cod_data_source_block am_1_80mmrunsonly
_cod_depositor_comments
;Adding full bibliography for 1556876--1556883.cif.

 Adding full bibliography for 1556876--1556883.cif.
;
_cod_original_cell_volume 31896(8)
_cod_database_code 1556883
_shelx_shelxl_version_number 2018/3
_shelx_space_group_comment
;
The symmetry employed for this shelxl refinement is uniquely defined
by the following loop, which should always be used as a source of
symmetry information in preference to the above space-group names.
They are only intended as comments.
;
_shelx_estimated_absorpt_t_max 0.994
_shelx_estimated_absorpt_t_min 0.873
_olex2_refinement_description
;
1. Fixed Uiso
 At 1.2 times of:
  All C(H) groups, All C(H,H) groups
2. Restrained distances
 C310-C309
 1.468 with sigma of 0.02
 P2-C19 \\sim P1-C20 \\sim P4-C34 \\sim P3-C33
 with sigma of 0.02
 C33-C34 \\sim C19-C20
 with sigma of 0.02
 P6-C104 \\sim P5-C103 \\sim P8-C78 \\sim P7-C77
 with sigma of 0.02
 C104-C103 \\sim C78-C77
 with sigma of 0.02
 P10-C129 \\sim P9-C130 \\sim P12-C173
 with sigma of 0.02
 P5-C97 \\sim P5-C91 \\sim P6-C105 \\sim P2-C13 \\sim P2-C7 \\sim P1-C21 \\sim
P1-C27 \\sim P8-C79 \\sim P8-
 C85 \\sim P7-C65 \\sim P7-C71 \\sim P3-C41 \\sim P3-C35 \\sim P4-C47 \\sim
P4-C53
 with sigma of 0.02
 P18-C252 \\sim P17-C251 \\sim P20-C278
 with sigma of 0.02
 P17-C251 \\sim P18-C252 \\sim P20-C278
 with sigma of 0.02
 P13-C232 \\sim P14-C231 \\sim P15-C217
 with sigma of 0.02
 F15-C356 \\sim F13-C356 \\sim F14-C356
 with sigma of 0.02
 C461-B4 \\sim C453-B4 \\sim C469-B4 \\sim C445-B4
 with sigma of 0.02
 C474-B4 \\sim B4-C470
 with sigma of 0.02
 C474-B4 \\sim C462-B4 \\sim C466-B4 \\sim C470-B4
 with sigma of 0.02
 C437-B3 \\sim C421-B3 \\sim C429-B3 \\sim C413-B3
 with sigma of 0.02
 C231-C232 \\sim C218-C217
 with sigma of 0.02
 P16-C218 \\sim P15-C217 \\sim P13-C232 \\sim P14-C231
 with sigma of 0.02
 Pd7-P13 \\sim Pd7-P14 \\sim Pd8-P16 \\sim Pd8-P15
 with sigma of 0.02
 C405-B2 \\sim C381-B2 \\sim C389-B2 \\sim C397-B2
 with sigma of 0.02
 C413-B3 \\sim C429-B3 \\sim C437-B3 \\sim C421-B3
 with sigma of 0.02
 C453-B4 \\sim C445-B4 \\sim C469-B4 \\sim C461-B4
 with sigma of 0.02
 C493-B5 \\sim C477-B5 \\sim C501-B5 \\sim C485-B5
 with sigma of 0.02
 C525-B6 \\sim C509-B6 \\sim C517-B6 \\sim C533-B6
 with sigma of 0.02
 C310-C309 \\sim C336-C335
 with sigma of 0.02
 P22-C310 \\sim P21-C309 \\sim P24-C335 \\sim P23-C336
 with sigma of 0.02
 Pd11-P22 \\sim Pd11-P21 \\sim Pd12-P23 \\sim Pd12-P24
 with sigma of 0.02
 F17X-C355 \\sim F16-C355 \\sim F16X-C355 \\sim F18-C355 \\sim F18X-C355 \\sim
F17-C355
 with sigma of 0.02
 F78X-C468 \\sim F78-C468 \\sim F76X-C468 \\sim F76-C468 \\sim F77X-C468 \\sim
F77-C468
 with sigma of 0.02
 F140-C531 \\sim F1C-C531 \\sim F139-C531 \\sim F1A-C531 \\sim F141-C531 \\sim
F1B-C531
 with sigma of 0.02
 F133-C540 \\sim F1E-C540 \\sim F135-C540 \\sim F1F-C540 \\sim F134-C540 \\sim
F1D-C540
 with sigma of 0.02
 F12X-C1Y \\sim F12-C1Y \\sim F11X-C1Y \\sim F11-C1Y \\sim F10X-C1Y \\sim
F10-C1Y
 with sigma of 0.02
 F85X-C476 \\sim F85-C476 \\sim F86-C476 \\sim F86X-C476 \\sim F87-C476 \\sim
F87X-C476
 with sigma of 0.02
 F75-C467 \\sim F74-C467 \\sim F73-C467
 with sigma of 0.02
3. Restrained planarity
 B2, C405, C406, C410
 with sigma of 0.1
 B2, C381, C382, C386
 with sigma of 0.1
 B2, C389, C390, C394
 with sigma of 0.1
 C397, B2, C398, C402
 with sigma of 0.1
 B3, C421, C422, C426
 with sigma of 0.1
 B3, C437, C438, C442
 with sigma of 0.1
 C429, B3, C430, C434
 with sigma of 0.1
 B3, C413, C414, C418
 with sigma of 0.1
 B4, C461, C462, C466
 with sigma of 0.1
 B4, C453, C454, C458
 with sigma of 0.1
 B4, C445, C446, C450
 with sigma of 0.1
 B4, C469, C470, C474
 with sigma of 0.1
 B5, C501, C502, C506
 with sigma of 0.1
 B5, C493, C494, C498
 with sigma of 0.1
 B5, C485, C486, C490
 with sigma of 0.1
 B5, C477, C478, C482
 with sigma of 0.1
 B6, C517, C518, C522
 with sigma of 0.1
 B6, C525, C526, C530
 with sigma of 0.1
 B6, C533, C534, C538
 with sigma of 0.1
 B6, C509, C510, C514
 with sigma of 0.1
 C504, C503, C505, C506, C501, C502, B5
 with sigma of 0.001
 B1, C349, C354, C350
 with sigma of 0.1
 B2, C397, C398, C402
 with sigma of 0.1
4. Uiso/Uaniso restraints and constraints
Uanis(C292) \\sim Ueq, Uanis(C296) \\sim Ueq: with sigma of 0.005 and sigma for
terminal atoms of 0.01
Uanis(C60) \\sim Ueq: with sigma of 0.005 and sigma for terminal atoms of 0.01
Uanis(C62) \\sim Ueq: with sigma of 0.005 and sigma for terminal atoms of 0.01
Uanis(C147) \\sim Ueq, Uanis(C145) \\sim Ueq: with sigma of 0.005 and sigma for
terminal atoms of 0.01
Uanis(S24) \\sim Ueq, Uanis(S22) \\sim Ueq, Uanis(C146) \\sim Ueq, Uanis(S18)
\\sim Ueq: with sigma of 0.01 and sigma for terminal atoms of 0.02
Uanis(S24) \\sim Ueq: with sigma of 0.01 and sigma for terminal atoms of 0.02
Uanis(C179) \\sim Ueq, Uanis(C175) \\sim Ueq: with sigma of 0.005 and sigma for
terminal atoms of 0.01
Uanis(C180) \\sim Ueq: with sigma of 0.01 and sigma for terminal atoms of 0.02
Uanis(C235) \\sim Ueq, Uanis(C237) \\sim Ueq, Uanis(C238) \\sim Ueq: with sigma
of 0.01 and sigma for terminal atoms of 0.02
Uanis(C234) \\sim Ueq: with sigma of 0.01 and sigma for terminal atoms of 0.02
Uanis(C291) \\sim Ueq: with sigma of 0.01 and sigma for terminal atoms of 0.02
Uanis(C3) \\sim Ueq: with sigma of 0.01 and sigma for terminal atoms of 0.02
Uanis(C1) \\sim Ueq: with sigma of 0.01 and sigma for terminal atoms of 0.02
5. Rigid body (RIGU) restrains
 All non-hydrogen atoms
 with sigma for 1-2 distances of 0.01 and sigma for 1-3 distances of 0.02
6. Others
 Fixed Sof: F139(0.5) F140(0.5) F141(0.5) F133(0.5) F134(0.5) F135(0.5)
 F16(0.5) F17(0.5) F18(0.5) F10(0.5) F11(0.5) F12(0.5) F76(0.5) F77(0.5)
 F78(0.5) F85(0.5) F86(0.5) F87(0.5) F16X(0.5) F18X(0.5) F17X(0.5) F78X(0.5)
 F77X(0.5) F76X(0.5) F1A(0.5) F1B(0.5) F1C(0.5) F1D(0.5) F1E(0.5) F1F(0.5)
 F12X(0.5) F10X(0.5) F11X(0.5) F87X(0.5) F86X(0.5) F85X(0.5)
 Fixed Uiso: B5(0.1) F124(0.1) F125(0.1) F126(0.1) C516(0.1) F139(0.1)
 F140(0.1) F141(0.1) C531(0.1) F133(0.1) F134(0.1) F135(0.1) F13(0.1) F14(0.1)
 F15(0.1) F16(0.1) F17(0.1) F18(0.1) C355(0.1) C356(0.1) F7(0.1) F8(0.1)
 F9(0.1) F10(0.1) F11(0.1) F12(0.1) C1Y(0.1) C364(0.1) F19(0.1) F20(0.1)
 F21(0.1) F22(0.1) F23(0.1) F24(0.1) C371(0.1) C372(0.1) C384(0.1) F25(0.1)
 F26(0.1) F27(0.1) F28(0.1) F29(0.1) F30(0.1) C381(0.1) C382(0.1) C383(0.1)
 C385(0.1) C386(0.1) C387(0.1) C388(0.1) C392(0.1) F37(0.1) F38(0.1) F39(0.1)
 F40(0.1) F41(0.1) F42(0.1) C389(0.1) C390(0.1) C391(0.1) C393(0.1) C394(0.1)
 C395(0.1) C396(0.1) F34(0.1) F35(0.1) F36(0.1) C404(0.1) F43(0.1) F44(0.1)
 F45(0.1) F46(0.1) F47(0.1) F48(0.1) C411(0.1) C412(0.1) F67(0.1) F68(0.1)
 F69(0.1) C427(0.1) F94(0.1) F95(0.1) F96(0.1) C460(0.1) F73(0.1) F74(0.1)
 F75(0.1) F76(0.1) F77(0.1) F78(0.1) C467(0.1) F85(0.1) F86(0.1) F87(0.1)
 F88(0.1) F89(0.1) F90(0.1) C475(0.1) C480(0.1) F109(0.1) F110(0.1) F111(0.1)
 F112(0.1) F113(0.1) F114(0.1) C477(0.1) C478(0.1) C479(0.1) C481(0.1)
 C482(0.1) C483(0.1) C484(0.1) C488(0.1) F115(0.1) F116(0.1) F117(0.1)
 F118(0.1) F119(0.1) F120(0.1) C485(0.1) C486(0.1) C487(0.1) C489(0.1)
 C490(0.1) C491(0.1) C492(0.1) C496(0.1) F97(0.1) F98(0.1) F99(0.1) F100(0.1)
 F101(0.1) F102(0.1) C493(0.1) C494(0.1) C495(0.1) C497(0.1) C498(0.1)
 C499(0.1) C500(0.1) C504(0.1) F103(0.1) F104(0.1) F105(0.1) F106(0.1)
 F107(0.1) F108(0.1) C501(0.1) C502(0.1) C503(0.1) C505(0.1) C506(0.1)
 C507(0.1) C508(0.1) F78X(0.1) F77X(0.1) F76X(0.1) F1A(0.1) F1B(0.1) F1C(0.1)
 F1D(0.1) F1E(0.1) F1F(0.1) F12X(0.1) F10X(0.1) F11X(0.1) F87X(0.1) F86X(0.1)
 F85X(0.1)
7.a Free rotating group:
 C512(F121,F122,F123,F124,F125,F126,C509,C510,C511,C513,C514,C515,C516),
 C520(F127,F128,F129,F130,F131,F132,C517,C518,C519,C521,C522,C523,C524),
 C528(F139,F140,F141,F142,F143,F144,C525,C526,C527,C529,C530,C531,C532),
 C536(F133,F134,F135,F136,F137,F138,C533,C534,C535,C537,C538,C539,C540),
 C94(C91,C92,C93,C95,C96), C352(F13,F14,F15,F16,F17,F18,C349,C350,C351,C353,
 C354,C355,C356), C360(F7,F8,F9,F10,F11,F12,C1Y,C357,C358,C361,C362,C363,C364),
 C368(F19,F20,F21,F22,F23,F24,C365,C366,C367,C369,C370,C371,C372), C376(F1,F2,
 F3,F4,F5,F6,C373,C374,C375,C377,C378,C379,C380), C384(F25,F26,F27,F28,F29,F30,
 C381,C382,C383,C385,C386,C387,C388), C392(F37,F38,F39,F40,F41,F42,C389,C390,
 C391,C393,C394,C395,C396), C400(F31,F32,F33,F34,F35,F36,C398,C399,C401,C402,
 C403,C404), C408(F43,F44,F45,F46,F47,F48,C405,C406,C407,C409,C410,C411,C412),
 C416(F49,F50,F51,F52,F53,F54,C413,C414,C415,C417,C418,C419,C420), C424(F67,F68,
 F69,F70,F71,F72,C421,C422,C423,C425,C426,C427,C428), C440(F61,F62,F63,F64,F65,
 F66,C437,C438,C439,C441,C442,C443,C444), C448(F79,F80,F81,F82,F83,F84,C445,
 C446,C447,C449,C450,C451,C452), C456(F91,F92,F93,F94,F95,F96,C453,C454,C455,
 C457,C458,C459,C460), C464(F73,F74,F75,F76,F77,F78,C461,C462,C463,C465,C466,
 C467,C468), C472(F85,F86,F87,F88,F89,F90,C469,C470,C471,C473,C474,C475,C476),
 C480(F109,F110,F111,F112,F113,F114,C477,C478,C479,C481,C482,C483,C484),
 C488(F115,F116,F117,F118,F119,F120,C485,C486,C487,C489,C490,C491,C492),
 C496(F97,F98,F99,F100,F101,F102,C493,C494,C495,C497,C498,C499,C500), C504(F103,
 F104,F105,F106,F107,F108,C501,C502,C503,C505,C506,C507,C508)
7.b Secondary CH2 refined with riding coordinates:
 C19(H19A,H19B), C20(H20A,H20B), C33(H33A,H33B), C34(H34A,H34B), C77(H77A,
 H77B), C78(H78A,H78B), C103(H10A,H10B), C104(H10C,H10D), C129(H12A,H12B),
 C130(H13A,H13B), C173(H17A,H17B), C174(H17C,H17D), C217(H21A,H21B), C218(H21C,
 H21D), C231(H23A,H23B), C232(H23C,H23D), C251(H25A,H25B), C252(H25C,H25D),
 C277(H27A,H27B), C278(H27C,H27D), C309(H30A,H30B), C310(H31A,H31B), C335(H33C,
 H33D), C336(H33E,H33F)
7.c Aromatic/amide H refined with riding coordinates:
 C8(H8), C9(H9), C10(H10), C11(H11), C12(H12), C18(H18), C17(H17), C16(H16),
 C15(H15), C14(H14), C22(H22), C23(H23), C24(H24), C25(H25), C26(H26), C29(H29),
  C30(H30), C31(H31), C32(H32), C28(H28), C39(H39), C38(H38), C37(H37),
 C36(H36), C40(H40), C45(H45), C44(H44), C43(H43), C42(H42), C46(H46), C51(H51),
  C52(H52), C48(H48), C49(H49), C50(H50), C54(H54), C58(H58), C57(H57),
 C56(H56), C55(H55), C66(H66), C67(H67), C68(H68), C69(H69), C70(H70), C76(H76),
  C75(H75), C74(H74), C73(H73), C72(H72), C83(H83), C84(H84), C80(H80),
 C81(H81), C82(H82), C90(H90), C89(H89), C88(H88), C87(H87), C86(H86), C98(H98),
  C99(H99), C100(H100), C101(H101), C102(H102), C106(H106), C107(H107),
 C108(H108), C109(H109), C110(H110), C121(H121), C122(H122), C118(H118),
 C119(H119), C120(H120), C124(H124), C125(H125), C126(H126), C127(H127),
 C123(H123), C132(H132), C133(H133), C134(H134), C135(H135), C136(H136),
 C138(H138), C137(H137), C141(H141), C140(H140), C139(H139), C150(H150),
 C151(H151), C152(H152), C153(H153), C154(H154), C160(H160), C156(H156),
 C157(H157), C158(H158), C159(H159), C164(H164), C165(H165), C166(H166),
 C162(H162), C163(H163), C168(H168), C169(H169), C170(H170), C171(H171),
 C172(H172), C183(H183), C182(H182), C186(H186), C185(H185), C184(H184),
 C191(H191), C192(H192), C188(H188), C189(H189), C190(H190), C194(H194),
 C195(H195), C196(H196), C197(H197), C198(H198), C203(H203), C202(H202),
 C201(H201), C200(H200), C204(H204), C210(H210), C206(H206), C207(H207),
 C208(H208), C209(H209), C216(H216), C212(H212), C213(H213), C214(H214),
 C215(H215), C223(H223), C222(H222), C221(H221), C220(H220), C224(H224),
 C226(H226), C227(H227), C228(H228), C229(H229), C230(H230), C240(H240),
 C244(H244), C243(H243), C242(H242), C241(H241), C246(H246), C250(H250),
 C249(H249), C248(H248), C247(H247), C255(H255), C254(H254), C258(H258),
 C257(H257), C256(H256), C262(H262), C263(H263), C264(H264), C260(H260),
 C261(H261), C266(H266), C270(H270), C269(H269), C268(H268), C267(H267),
 C275(H275), C274(H274), C273(H273), C272(H272), C276(H276), C283(H283),
 C284(H284), C280(H280), C281(H281), C282(H282), C290(H290), C289(H289),
 C288(H288), C287(H287), C286(H286), C298(H298), C302(H302), C301(H301),
 C300(H300), C299(H299), C308(H308), C307(H307), C306(H306), C305(H305),
 C304(H304), C312(H312), C313(H313), C314(H314), C315(H315), C316(H316),
 C319(H319), C320(H320), C321(H321), C322(H322), C318(H318), C327(H327),
 C326(H326), C325(H325), C324(H324), C328(H328), C330(H330), C334(H334),
 C333(H333), C332(H332), C331(H331), C338(H338), C339(H339), C340(H340),
 C341(H341), C342(H342), C344(H344), C345(H345), C346(H346), C347(H347),
 C348(H348), C434(H434), C432(H432), C430(H430), C512(H512), C510(H510),
 C514(H514), C520(H520), C518(H518), C522(H522), C528(H528), C526(H526),
 C530(H530), C536(H536), C534(H534), C538(H538), C94(H94), C92(H92), C93(H93),
 C95(H95), C96(H96), C115(H115), C114(H114), C113(H113), C112(H112), C116(H116),
  C352(H352), C350(H350), C354(H354), C360(H360), C358(H358), C362(H362),
 C368(H368), C366(H366), C369(H369), C376(H376), C374(H374), C378(H378),
 C384(H384), C382(H382), C386(H386), C392(H392), C390(H390), C394(H394),
 C400(H400), C398(H398), C402(H402), C408(H408), C406(H406), C410(H410),
 C416(H416), C414(H414), C418(H418), C424(H424), C422(H422), C426(H426),
 C440(H440), C438(H438), C442(H442), C448(H448), C446(H446), C450(H450),
 C456(H456), C454(H454), C458(H458), C464(H464), C462(H462), C466(H466),
 C472(H472), C470(H470), C474(H474), C480(H480), C478(H478), C482(H482),
 C488(H488), C486(H486), C490(H490), C496(H496), C494(H494), C498(H498),
 C504(H504), C502(H502), C506(H506)
7.d Fitted hexagon refined as free rotating group:
 C7(C8,C9,C10,C11,C12), C18(C17,C16,C15,C14,C13), C21(C22,C23,C24,C25,C26),
 C29(C30,C31,C32,C27,C28), C39(C38,C37,C36,C35,C40), C45(C44,C43,C42,C41,C46),
 C51(C52,C47,C48,C49,C50), C54(C53,C58,C57,C56,C55), C65(C66,C67,C68,C69,C70),
 C71(C76,C75,C74,C73,C72), C83(C84,C79,C80,C81,C82), C90(C89,C88,C87,C86,C85),
 C97(C98,C99,C100,C101,C102), C105(C106,C107,C108,C109,C110), C121(C122,C117,
 C118,C119,C120), C124(C125,C126,C127,C128,C123), C132(C133,C134,C135,C136,
 C131), C138(C137,C142,C141,C140,C139), C149(C150,C151,C152,C153,C154),
 C160(C155,C156,C157,C158,C159), C164(C165,C166,C161,C162,C163), C168(C169,C170,
 C171,C172,C167), C183(C182,C181,C186,C185,C184), C191(C192,C187,C188,C189,
 C190), C193(C194,C195,C196,C197,C198), C203(C202,C201,C200,C199,C204),
 C210(C205,C206,C207,C208,C209), C216(C211,C212,C213,C214,C215), C223(C222,C221,
 C220,C219,C224), C225(C226,C227,C228,C229,C230), C240(C239,C244,C243,C242,
 C241), C246(C245,C250,C249,C248,C247), C255(C254,C253,C258,C257,C256),
 C262(C263,C264,C259,C260,C261), C266(C265,C270,C269,C268,C267), C275(C274,C273,
 C272,C271,C276), C283(C284,C279,C280,C281,C282), C290(C289,C288,C287,C286,
 C285), C298(C297,C302,C301,C300,C299), C303(C308,C307,C306,C305,C304),
 C311(C312,C313,C314,C315,C316), C319(C320,C321,C322,C317,C318), C327(C326,C325,
 C324,C323,C328), C330(C329,C334,C333,C332,C331), C337(C338,C339,C340,C341,
 C342), C344(C345,C346,C347,C348,C343), C429(C434,C433,C432,C431,C430),
 C115(C114,C113,C112,C111,C116)
;
_olex2_submission_special_instructions 'No special instructions were received'

loop_
_space_group_symop_operation_xyz
'x, y, z'
'-x, -y, -z'

loop_
_atom_site_label
_atom_site_type_symbol
_atom_site_fract_x
_atom_site_fract_y
_atom_site_fract_z
_atom_site_U_iso_or_equiv
_atom_site_adp_type
_atom_site_occupancy
_atom_site_site_symmetry_order
_atom_site_calc_flag
_atom_site_refinement_flags_posn
_atom_site_refinement_flags_adp
_atom_site_refinement_flags_occupancy
_atom_site_disorder_assembly
_atom_site_disorder_group
Pd1 Pd 1.02661(8) 0.99675(8) 0.74106(6) 0.0411(6) Uani 1 1 d . U . . .
Pd2 Pd 0.87197(9) 0.98805(7) 0.41052(6) 0.0466(7) Uani 1 1 d . U . . .
Pd3 Pd 0.80934(18) 1.07066(11) 0.65821(10) 0.1270(17) Uani 1 1 d . U . . .
Pd4 Pd 0.98177(8) 0.73578(7) 0.67658(6) 0.0371(6) Uani 1 1 d . U . . .
Pd5 Pd 0.82689(9) 0.80038(8) 0.53373(6) 0.0489(7) Uani 1 1 d . U . . .
Pd6 Pd 0.81196(7) 0.79223(7) 0.88596(5) 0.0285(5) Uani 1 1 d . U . . .
Pd7 Pd 0.43962(7) 0.59675(7) 0.78776(5) 0.0317(6) Uani 1 1 d D U . . .
Pd8 Pd 0.58863(7) 0.56174(7) 1.11489(5) 0.0333(6) Uani 1 1 d D U . . .
Pd9 Pd 0.69411(9) 0.50586(8) 0.75609(7) 0.0519(7) Uani 1 1 d . U . . .
Pd10 Pd 0.48809(7) 0.74215(7) 0.95296(6) 0.0321(6) Uani 1 1 d . U . . .
Pd11 Pd 0.66604(8) 0.77391(8) 0.64394(6) 0.0431(6) Uani 1 1 d D U . . .
Pd12 Pd 0.74350(8) 0.60744(7) 0.94877(6) 0.0346(6) Uani 1 1 d D U . . .
S1 S 0.9989(3) 1.0434(2) 0.70012(19) 0.044(2) Uani 1 1 d . U . . .
S2 S 1.0228(3) 0.9446(2) 0.69216(18) 0.042(2) Uani 1 1 d . U . . .
S3 S 1.0010(3) 0.9496(2) 0.60808(18) 0.038(2) Uani 1 1 d . U . . .
S4 S 0.9789(3) 1.0362(2) 0.61633(18) 0.044(2) Uani 1 1 d . U . . .
S5 S 0.9475(3) 1.0358(2) 0.53098(19) 0.049(2) Uani 1 1 d . U . . .
S6 S 0.9563(3) 0.9453(2) 0.51903(18) 0.046(2) Uani 1 1 d . U . . .
S7 S 0.9104(3) 0.9388(2) 0.44087(19) 0.043(2) Uani 1 1 d . U . . .
S8 S 0.8996(3) 1.0410(2) 0.4558(2) 0.047(2) Uani 1 1 d . U . . .
S9 S 0.8405(4) 1.0280(3) 0.6141(3) 0.084(3) Uani 1 1 d . U . . .
S10 S 0.8392(4) 1.0358(3) 0.7075(3) 0.091(4) Uani 1 1 d . U . . .
S11 S 0.8816(3) 0.9550(3) 0.7066(2) 0.066(3) Uani 1 1 d . U . . .
S12 S 0.8779(3) 0.9461(3) 0.6240(2) 0.059(2) Uani 1 1 d . U . . .
S13 S 0.9244(3) 0.8595(3) 0.6293(2) 0.054(2) Uani 1 1 d . U . . .
S14 S 0.9195(3) 0.8642(3) 0.71148(19) 0.045(2) Uani 1 1 d . U . . .
S15 S 0.9587(3) 0.7828(3) 0.72155(19) 0.041(2) Uani 1 1 d . U . . .
S16 S 0.9693(3) 0.7810(2) 0.6286(2) 0.047(2) Uani 1 1 d . U . . .
S17 S 0.7903(3) 0.8372(2) 0.57844(19) 0.047(2) Uani 1 1 d . U . . .
S18 S 0.8526(3) 0.7583(2) 0.57987(19) 0.042(2) Uani 1 1 d . U . . .
S19 S 0.8369(3) 0.7573(2) 0.66393(18) 0.040(2) Uani 1 1 d . U . . .
S20 S 0.7839(3) 0.8270(2) 0.66256(19) 0.0371(19) Uani 1 1 d . U . . .
S21 S 0.7836(2) 0.8274(2) 0.75573(18) 0.0364(19) Uani 1 1 d . U . . .
S22 S 0.8357(2) 0.7563(2) 0.75432(18) 0.0345(18) Uani 1 1 d . U . . .
S23 S 0.8430(2) 0.7529(2) 0.83959(17) 0.0342(18) Uani 1 1 d . U . . .
S24 S 0.7772(2) 0.8290(2) 0.84020(18) 0.0332(18) Uani 1 1 d . U . . .
S25 S 0.4206(2) 0.6172(2) 0.84826(18) 0.0342(18) Uani 1 1 d . U . . .
S26 S 0.4910(2) 0.5563(2) 0.81326(19) 0.0366(19) Uani 1 1 d . U . . .
S27 S 0.5162(2) 0.5403(2) 0.89384(18) 0.0345(18) Uani 1 1 d . U . . .
S28 S 0.4521(2) 0.5915(2) 0.92489(18) 0.0354(19) Uani 1 1 d . U . . .
S29 S 0.4864(2) 0.5757(3) 1.00893(19) 0.040(2) Uani 1 1 d . U . . .
S30 S 0.5593(2) 0.5327(2) 0.97972(18) 0.0297(17) Uani 1 1 d . U . . .
S31 S 0.6045(2) 0.5293(2) 1.05763(18) 0.0313(18) Uani 1 1 d . U . . .
S32 S 0.5211(2) 0.5782(2) 1.08923(19) 0.0389(19) Uani 1 1 d . U . . .
S33 S 0.6559(3) 0.5628(3) 0.7424(2) 0.054(2) Uani 1 1 d . U . . .
S34 S 0.6777(3) 0.5107(3) 0.8199(2) 0.045(2) Uani 1 1 d . U . . .
S35 S 0.6327(2) 0.5751(2) 0.86217(19) 0.0375(19) Uani 1 1 d . U . . .
S36 S 0.6116(3) 0.6194(3) 0.7950(2) 0.044(2) Uani 1 1 d . U . . .
S37 S 0.5553(2) 0.6790(2) 0.84630(19) 0.0373(19) Uani 1 1 d . U . . .
S38 S 0.5872(2) 0.6418(2) 0.91476(18) 0.0341(18) Uani 1 1 d . U . . .
S39 S 0.5322(2) 0.6891(2) 0.96637(18) 0.0290(17) Uani 1 1 d . U . . .
S40 S 0.5008(2) 0.7351(2) 0.88840(18) 0.0351(18) Uani 1 1 d . U . . .
S41 S 0.6691(3) 0.7994(3) 0.7070(2) 0.046(2) Uani 1 1 d . U . . .
S42 S 0.7000(3) 0.7154(2) 0.66057(18) 0.0368(19) Uani 1 1 d . U . . .
S43 S 0.7250(3) 0.6861(2) 0.73803(19) 0.042(2) Uani 1 1 d . U . . .
S44 S 0.6896(3) 0.7567(2) 0.77803(19) 0.042(2) Uani 1 1 d . U . . .
S45 S 0.7111(2) 0.7134(2) 0.85905(18) 0.0318(18) Uani 1 1 d . U . . .
S46 S 0.7434(2) 0.6438(3) 0.81661(19) 0.042(2) Uani 1 1 d . U . . .
S47 S 0.7563(3) 0.5928(2) 0.88518(18) 0.0367(19) Uani 1 1 d . U . . .
S48 S 0.7189(3) 0.6716(2) 0.93407(18) 0.0357(19) Uani 1 1 d . U . . .
P1 P 1.0380(3) 1.0500(3) 0.7878(2) 0.064(3) Uani 1 1 d D U . . .
P2 P 1.0434(3) 0.9524(3) 0.7880(2) 0.054(3) Uani 1 1 d D U . . .
P3 P 0.8411(3) 0.9418(2) 0.3624(2) 0.055(3) Uani 1 1 d D U . . .
P4 P 0.8340(3) 1.0342(2) 0.3794(2) 0.056(3) Uani 1 1 d D U . . .
P5 P 0.7733(5) 1.1037(5) 0.6117(4) 0.139(5) Uiso 1 1 d D U . . .
P6 P 0.7705(5) 1.1100(5) 0.6987(4) 0.128(5) Uiso 1 1 d D U . . .
P7 P 1.0001(3) 0.6858(2) 0.63469(18) 0.038(2) Uani 1 1 d D U . . .
P8 P 0.9919(2) 0.6875(3) 0.72097(19) 0.039(2) Uani 1 1 d D U . . .
P9 P 0.7939(3) 0.8327(3) 0.4856(2) 0.056(3) Uani 1 1 d D U . . .
P10 P 0.8729(3) 0.7797(3) 0.4889(2) 0.051(2) Uani 1 1 d D U . . .
P11 P 0.8556(2) 0.7684(2) 0.93222(18) 0.0284(18) Uani 1 1 d . U . . .
P12 P 0.7785(2) 0.8226(2) 0.93491(18) 0.0308(18) Uani 1 1 d D U . . .
P13 P 0.3865(2) 0.6284(2) 0.75630(19) 0.0333(19) Uani 1 1 d D U . . .
P14 P 0.4654(3) 0.5836(3) 0.72933(18) 0.039(2) Uani 1 1 d D U . . .
P15 P 0.6534(2) 0.5496(2) 1.14559(19) 0.036(2) Uani 1 1 d D U . . .
P16 P 0.5770(3) 0.5922(3) 1.17209(18) 0.040(2) Uani 1 1 d D U . . .
P17 P 0.7142(3) 0.4988(3) 0.6953(2) 0.070(3) Uani 1 1 d D U . . .
P18 P 0.7376(3) 0.4549(3) 0.7676(3) 0.062(3) Uani 1 1 d D U . . .
P19 P 0.4777(2) 0.7582(2) 1.0149(2) 0.0332(19) Uani 1 1 d . U . . .
P20 P 0.4394(2) 0.7890(3) 0.9405(2) 0.037(2) Uani 1 1 d D U . . .
P21 P 0.6381(3) 0.8326(3) 0.6231(2) 0.062(3) Uani 1 1 d D U . . .
P22 P 0.6504(3) 0.7484(3) 0.5832(2) 0.057(3) Uani 1 1 d D U . . .
P23 P 0.7539(3) 0.5412(2) 0.9671(2) 0.042(2) Uani 1 1 d D U . . .
P24 P 0.7425(3) 0.6241(2) 1.01181(18) 0.036(2) Uani 1 1 d D U . . .
C1 C 0.9964(9) 1.0126(9) 0.6563(7) 0.033(7) Uani 1 1 d . U . . .
C2 C 1.0055(9) 0.9744(9) 0.6538(7) 0.034(7) Uani 1 1 d . U . . .
C3 C 0.9799(9) 0.9906(9) 0.5870(7) 0.038(7) Uani 1 1 d . U . . .
C4 C 0.9645(10) 0.9925(9) 0.5491(7) 0.043(8) Uani 1 1 d . U . . .
C5 C 0.9287(10) 0.9711(9) 0.4819(7) 0.041(7) Uani 1 1 d . U . . .
C6 C 0.9220(10) 1.0116(9) 0.4885(7) 0.041(8) Uani 1 1 d . U . . .
C7 C 0.9918(4) 0.9153(5) 0.7979(5) 0.039(7) Uiso 1 1 d D U . . .
C8 C 0.9507(6) 0.9318(4) 0.7985(5) 0.048(8) Uiso 1 1 d G U . . .
H8 H 0.950270 0.961096 0.792621 0.058 Uiso 1 1 calc R . . . .
C9 C 0.9103(4) 0.9055(6) 0.8079(5) 0.047(8) Uiso 1 1 d G U . . .
H9 H 0.882204 0.916785 0.808390 0.056 Uiso 1 1 calc R . . . .
C10 C 0.9109(5) 0.8626(5) 0.8166(5) 0.047(8) Uiso 1 1 d G U . . .
H10 H 0.883263 0.844628 0.822990 0.057 Uiso 1 1 calc R . . . .
C11 C 0.9520(6) 0.8461(4) 0.8159(5) 0.055(9) Uiso 1 1 d G U . . .
H11 H 0.952389 0.816781 0.821823 0.066 Uiso 1 1 calc R . . . .
C12 C 0.9924(4) 0.8724(5) 0.8065(5) 0.040(7) Uiso 1 1 d G U . . .
H12 H 1.020456 0.861092 0.806055 0.048 Uiso 1 1 calc R . . . .
C18 C 1.1185(10) 0.9206(8) 0.8153(7) 0.122(16) Uiso 1 1 d . U . . .
H18 H 1.114861 0.936679 0.838178 0.146 Uiso 1 1 calc R . . . .
C17 C 1.1542(8) 0.8967(9) 0.8130(7) 0.123(17) Uiso 1 1 d G U . . .
H17 H 1.175090 0.896436 0.834202 0.147 Uiso 1 1 calc R . . . .
C16 C 1.1595(7) 0.8732(8) 0.7796(9) 0.087(12) Uiso 1 1 d G U . . .
H16 H 1.183938 0.856842 0.777964 0.104 Uiso 1 1 calc R . . . .
C15 C 1.1290(10) 0.8736(8) 0.7485(7) 0.138(19) Uiso 1 1 d G U . . .
H15 H 1.132557 0.857492 0.725701 0.166 Uiso 1 1 calc R . . . .
C14 C 1.0932(8) 0.8975(9) 0.7509(7) 0.110(15) Uiso 1 1 d G U . . .
H14 H 1.072328 0.897735 0.729676 0.132 Uiso 1 1 calc R . . . .
C13 C 1.0879(7) 0.9210(7) 0.7843(8) 0.072(11) Uiso 1 1 d DG U . . .
C19 C 1.0557(10) 0.9863(8) 0.8325(6) 0.046(8) Uiso 1 1 d D U . . .
H19A H 1.047151 0.968096 0.854416 0.055 Uiso 1 1 calc R . . . .
H19B H 1.089249 0.997062 0.835090 0.055 Uiso 1 1 calc R . . . .
C20 C 1.0302(12) 1.0247(10) 0.8341(7) 0.080(11) Uiso 1 1 d D U . . .
H20A H 1.043123 1.045492 0.855115 0.096 Uiso 1 1 calc R . . . .
H20B H 0.997030 1.015064 0.838139 0.096 Uiso 1 1 calc R . . . .
C21 C 1.0010(9) 1.0908(9) 0.7882(8) 0.106(14) Uiso 1 1 d D U . . .
C22 C 1.0183(7) 1.1348(10) 0.7891(8) 0.129(17) Uiso 1 1 d G U . . .
H22 H 1.050591 1.144498 0.791883 0.154 Uiso 1 1 calc R . . . .
C23 C 0.9883(11) 1.1647(6) 0.7860(9) 0.15(2) Uiso 1 1 d G U . . .
H23 H 1.000153 1.194798 0.786658 0.175 Uiso 1 1 calc R . . . .
C24 C 0.9411(10) 1.1505(9) 0.7819(8) 0.124(17) Uiso 1 1 d G U . . .
H24 H 0.920611 1.170948 0.779828 0.148 Uiso 1 1 calc R . . . .
C25 C 0.9238(7) 1.1065(10) 0.7810(7) 0.096(13) Uiso 1 1 d G U . . .
H25 H 0.891505 1.096798 0.778222 0.115 Uiso 1 1 calc R . . . .
C26 C 0.9538(10) 1.0766(6) 0.7841(8) 0.100(14) Uiso 1 1 d G U . . .
H26 H 0.941941 1.046497 0.783447 0.120 Uiso 1 1 calc R . . . .
C29 C 1.1646(5) 1.1160(6) 0.8221(4) 0.047(8) Uiso 1 1 d . U . . .
H29 H 1.183217 1.121645 0.844951 0.056 Uiso 1 1 calc R . . . .
C30 C 1.1805(4) 1.1337(6) 0.7883(5) 0.051(9) Uiso 1 1 d G U . . .
H30 H 1.209972 1.151346 0.788094 0.062 Uiso 1 1 calc R . . . .
C31 C 1.1533(6) 1.1255(6) 0.7549(4) 0.068(10) Uiso 1 1 d G U . . .
H31 H 1.164194 1.137551 0.731815 0.082 Uiso 1 1 calc R . . . .
C32 C 1.1102(6) 1.0997(6) 0.7552(4) 0.054(9) Uiso 1 1 d G U . . .
H32 H 1.091660 1.094055 0.732392 0.064 Uiso 1 1 calc R . . . .
C27 C 1.0944(4) 1.0820(6) 0.7890(5) 0.047(8) Uiso 1 1 d DG U . . .
C28 C 1.1215(6) 1.0902(6) 0.8224(4) 0.047(8) Uiso 1 1 d G U . . .
H28 H 1.110682 1.078149 0.845528 0.056 Uiso 1 1 calc R . . . .
C33 C 0.8518(10) 0.9769(8) 0.3212(7) 0.050(8) Uiso 1 1 d D U . . .
H33A H 0.885386 0.985007 0.318158 0.060 Uiso 1 1 calc R . . . .
H33B H 0.838036 0.961199 0.297547 0.060 Uiso 1 1 calc R . . . .
C34 C 0.8302(12) 1.0175(10) 0.3284(6) 0.072(11) Uiso 1 1 d D U . . .
H34A H 0.797437 1.011761 0.319365 0.087 Uiso 1 1 calc R . . . .
H34B H 0.846238 1.041360 0.313577 0.087 Uiso 1 1 calc R . . . .
C39 C 0.7066(7) 0.9050(8) 0.3293(6) 0.084(12) Uiso 1 1 d . U . . .
H39 H 0.689281 0.897318 0.306099 0.101 Uiso 1 1 calc R . . . .
C38 C 0.6843(4) 0.9060(8) 0.3635(8) 0.096(13) Uiso 1 1 d G U . . .
H38 H 0.651627 0.898921 0.363608 0.116 Uiso 1 1 calc R . . . .
C37 C 0.7096(7) 0.9173(8) 0.3975(6) 0.097(13) Uiso 1 1 d G U . . .
H37 H 0.694359 0.917908 0.420848 0.117 Uiso 1 1 calc R . . . .
C36 C 0.7574(7) 0.9276(7) 0.3973(5) 0.068(10) Uiso 1 1 d G U . . .
H36 H 0.774745 0.935293 0.420580 0.081 Uiso 1 1 calc R . . . .
C35 C 0.7798(4) 0.9266(7) 0.3632(6) 0.047(8) Uiso 1 1 d DG U . . .
C40 C 0.7544(7) 0.9154(7) 0.3292(5) 0.088(12) Uiso 1 1 d G U . . .
H40 H 0.769668 0.914704 0.305830 0.105 Uiso 1 1 calc R . . . .
C45 C 0.8572(6) 0.8166(4) 0.3387(5) 0.045(8) Uiso 1 1 d . U . . .
H45 H 0.838230 0.789236 0.334036 0.054 Uiso 1 1 calc R . . . .
C44 C 0.9048(6) 0.8201(5) 0.3386(5) 0.050(8) Uiso 1 1 d G U . . .
H44 H 0.918521 0.795017 0.333896 0.059 Uiso 1 1 calc R . . . .
C43 C 0.9325(4) 0.8602(6) 0.3453(6) 0.063(10) Uiso 1 1 d G U . . .
H43 H 0.965127 0.862516 0.345275 0.076 Uiso 1 1 calc R . . . .
C42 C 0.9125(6) 0.8968(4) 0.3522(6) 0.063(10) Uiso 1 1 d G U . . .
H42 H 0.931443 0.924234 0.356794 0.075 Uiso 1 1 calc R . . . .
C41 C 0.8648(6) 0.8934(4) 0.3523(5) 0.050(8) Uiso 1 1 d DG U . . .
C46 C 0.8371(5) 0.8533(6) 0.3455(5) 0.044(8) Uiso 1 1 d G U . . .
H46 H 0.804545 0.850956 0.345555 0.053 Uiso 1 1 calc R . . . .
C51 C 0.8653(7) 1.1640(5) 0.4059(6) 0.094(13) Uiso 1 1 d . U . . .
H51 H 0.854108 1.185377 0.421185 0.113 Uiso 1 1 calc R . . . .
C52 C 0.8421(6) 1.1217(6) 0.4038(5) 0.060(9) Uiso 1 1 d G U . . .
H52 H 0.814914 1.114041 0.417532 0.072 Uiso 1 1 calc R . . . .
C47 C 0.8585(6) 1.0904(4) 0.3814(6) 0.043(8) Uiso 1 1 d DG U . . .
C48 C 0.8982(7) 1.1016(5) 0.3613(5) 0.064(10) Uiso 1 1 d G U . . .
H48 H 0.909477 1.080207 0.345998 0.077 Uiso 1 1 calc R . . . .
C49 C 0.9215(6) 1.1439(6) 0.3634(6) 0.069(10) Uiso 1 1 d G U . . .
H49 H 0.948672 1.151542 0.349650 0.083 Uiso 1 1 calc R . . . .
C50 C 0.9051(7) 1.1752(4) 0.3858(6) 0.066(10) Uiso 1 1 d G U . . .
H50 H 0.920988 1.204127 0.387244 0.080 Uiso 1 1 calc R . . . .
C54 C 0.7704(8) 1.0308(9) 0.4361(7) 0.097(13) Uiso 1 1 d . U . . .
H54 H 0.795327 1.027402 0.453026 0.117 Uiso 1 1 calc R . . . .
C53 C 0.7774(6) 1.0350(8) 0.3974(8) 0.067(10) Uiso 1 1 d DG U . . .
C58 C 0.7409(10) 1.0400(9) 0.3726(6) 0.114(15) Uiso 1 1 d G U . . .
H58 H 0.745745 1.042894 0.346171 0.137 Uiso 1 1 calc R . . . .
C57 C 0.6974(7) 1.0406(10) 0.3865(9) 0.16(2) Uiso 1 1 d G U . . .
H57 H 0.672432 1.043935 0.369618 0.190 Uiso 1 1 calc R . . . .
C56 C 0.6903(7) 1.0363(10) 0.4253(10) 0.16(2) Uiso 1 1 d G U . . .
H56 H 0.660566 1.036709 0.434769 0.194 Uiso 1 1 calc R . . . .
C55 C 0.7268(11) 1.0314(9) 0.4500(7) 0.122(16) Uiso 1 1 d G U . . .
H55 H 0.722013 1.028443 0.476474 0.146 Uiso 1 1 calc R . . . .
C59 C 0.9454(10) 0.8217(9) 0.6542(8) 0.043(8) Uani 1 1 d . U . . .
C60 C 0.9423(9) 0.8220(8) 0.6928(7) 0.031(6) Uani 1 1 d . U . . .
C61 C 0.9090(10) 0.8880(10) 0.6694(8) 0.049(8) Uani 1 1 d . U . . .
C62 C 0.8909(10) 0.9234(10) 0.6674(8) 0.052(8) Uani 1 1 d . U . . .
C63 C 0.8579(12) 0.9919(10) 0.6438(10) 0.063(10) Uani 1 1 d . U . . .
C64 C 0.8599(12) 0.9971(12) 0.6811(11) 0.075(11) Uani 1 1 d . U . . .
C65 C 0.9495(5) 0.6547(5) 0.6106(5) 0.037(7) Uiso 1 1 d D U . . .
C66 C 0.9066(6) 0.6669(5) 0.6150(5) 0.047(8) Uiso 1 1 d G U . . .
H66 H 0.904064 0.692469 0.629585 0.057 Uiso 1 1 calc R . . . .
C67 C 0.8674(4) 0.6417(6) 0.5981(5) 0.046(8) Uiso 1 1 d G U . . .
H67 H 0.838036 0.650042 0.601142 0.055 Uiso 1 1 calc R . . . .
C68 C 0.8711(5) 0.6043(5) 0.5768(5) 0.048(8) Uiso 1 1 d G U . . .
H68 H 0.844286 0.587032 0.565269 0.058 Uiso 1 1 calc R . . . .
C69 C 0.9140(6) 0.5920(5) 0.5724(5) 0.058(9) Uiso 1 1 d G U . . .
H69 H 0.916563 0.566450 0.557839 0.070 Uiso 1 1 calc R . . . .
C70 C 0.9532(5) 0.6172(6) 0.5893(5) 0.063(10) Uiso 1 1 d G U . . .
H70 H 0.982591 0.608877 0.586282 0.076 Uiso 1 1 calc R . . . .
C71 C 1.0384(6) 0.7027(6) 0.5969(4) 0.045(8) Uiso 1 1 d D U . . .
C76 C 1.0854(6) 0.7021(6) 0.6008(4) 0.054(9) Uiso 1 1 d G U . . .
H76 H 1.097966 0.691877 0.623320 0.065 Uiso 1 1 calc R . . . .
C75 C 1.1142(5) 0.7166(7) 0.5717(6) 0.072(10) Uiso 1 1 d G U . . .
H75 H 1.146339 0.716186 0.574342 0.086 Uiso 1 1 calc R . . . .
C74 C 1.0958(7) 0.7316(7) 0.5387(5) 0.079(11) Uiso 1 1 d G U . . .
H74 H 1.115473 0.741487 0.518810 0.094 Uiso 1 1 calc R . . . .
C73 C 1.0488(7) 0.7322(7) 0.5348(4) 0.072(11) Uiso 1 1 d G U . . .
H73 H 1.036235 0.742480 0.512256 0.086 Uiso 1 1 calc R . . . .
C72 C 1.0200(5) 0.7178(6) 0.5639(5) 0.049(8) Uiso 1 1 d G U . . .
H72 H 0.987862 0.718171 0.561234 0.058 Uiso 1 1 calc R . . . .
C77 C 1.0239(9) 0.6461(8) 0.6615(7) 0.048(8) Uiso 1 1 d D U . . .
H77A H 1.023651 0.619421 0.645424 0.058 Uiso 1 1 calc R . . . .
H77B H 1.056209 0.657505 0.669886 0.058 Uiso 1 1 calc R . . . .
C78 C 0.9934(9) 0.6358(7) 0.6973(7) 0.039(7) Uiso 1 1 d D U . . .
H78A H 1.007370 0.616582 0.714419 0.047 Uiso 1 1 calc R . . . .
H78B H 0.961938 0.621417 0.689137 0.047 Uiso 1 1 calc R . . . .
C83 C 1.1029(6) 0.7539(5) 0.7806(5) 0.052(9) Uiso 1 1 d . U . . .
H83 H 1.117467 0.783182 0.784006 0.062 Uiso 1 1 calc R . . . .
C84 C 1.0643(6) 0.7431(5) 0.7561(5) 0.057(9) Uiso 1 1 d G U . . .
H84 H 1.052552 0.764991 0.742698 0.069 Uiso 1 1 calc R . . . .
C79 C 1.0430(5) 0.7002(6) 0.7512(5) 0.035(7) Uiso 1 1 d DG U . . .
C80 C 1.0603(6) 0.6681(4) 0.7708(5) 0.048(8) Uiso 1 1 d G U . . .
H80 H 1.045741 0.638753 0.767419 0.058 Uiso 1 1 calc R . . . .
C81 C 1.0989(6) 0.6789(5) 0.7953(5) 0.051(8) Uiso 1 1 d G U . . .
H81 H 1.110656 0.656943 0.808727 0.062 Uiso 1 1 calc R . . . .
C82 C 1.1202(5) 0.7218(6) 0.8003(5) 0.066(10) Uiso 1 1 d G U . . .
H82 H 1.146520 0.729158 0.817022 0.079 Uiso 1 1 calc R . . . .
C90 C 0.9033(6) 0.6541(6) 0.7392(3) 0.053(9) Uiso 1 1 d . U . . .
H90 H 0.899150 0.644775 0.713108 0.063 Uiso 1 1 calc R . . . .
C89 C 0.8668(4) 0.6458(6) 0.7635(5) 0.048(8) Uiso 1 1 d G U . . .
H89 H 0.837803 0.630759 0.753951 0.058 Uiso 1 1 calc R . . . .
C88 C 0.8729(5) 0.6595(6) 0.8016(4) 0.050(8) Uiso 1 1 d G U . . .
H88 H 0.847977 0.653794 0.818224 0.061 Uiso 1 1 calc R . . . .
C87 C 0.9154(6) 0.6815(6) 0.8156(3) 0.046(8) Uiso 1 1 d G U . . .
H87 H 0.919499 0.690846 0.841656 0.056 Uiso 1 1 calc R . . . .
C86 C 0.9518(4) 0.6898(5) 0.7913(4) 0.036(7) Uiso 1 1 d G U . . .
H86 H 0.980847 0.704863 0.800814 0.043 Uiso 1 1 calc R . . . .
C85 C 0.9458(5) 0.6761(6) 0.7531(4) 0.029(7) Uiso 1 1 d DG U . . .
C97 C 0.8063(10) 1.1267(12) 0.5735(7) 0.116(16) Uiso 1 1 d D U . . .
C98 C 0.8162(10) 1.0989(8) 0.5443(10) 0.104(14) Uiso 1 1 d G U . . .
H98 H 0.806259 1.068633 0.545463 0.125 Uiso 1 1 calc R . . . .
C99 C 0.8407(11) 1.1155(13) 0.5135(7) 0.132(18) Uiso 1 1 d G U . . .
H99 H 0.847452 1.096501 0.493568 0.158 Uiso 1 1 calc R . . . .
C100 C 0.8553(11) 1.1599(14) 0.5118(9) 0.21(3) Uiso 1 1 d G U . . .
H100 H 0.871991 1.171164 0.490770 0.251 Uiso 1 1 calc R . . . .
C101 C 0.8454(13) 1.1876(9) 0.5410(12) 0.19(3) Uiso 1 1 d G U . . .
H101 H 0.855336 1.217959 0.539866 0.226 Uiso 1 1 calc R . . . .
C102 C 0.8209(13) 1.1711(11) 0.5718(9) 0.24(3) Uiso 1 1 d G U . . .
H102 H 0.814144 1.190092 0.591761 0.283 Uiso 1 1 calc R . . . .
C103 C 0.743(2) 1.1430(16) 0.6341(16) 0.20(3) Uiso 1 1 d D U . . .
H10A H 0.764350 1.170263 0.640326 0.245 Uiso 1 1 calc R . . . .
H10B H 0.718007 1.149365 0.616550 0.245 Uiso 1 1 calc R . . . .
C104 C 0.7217(13) 1.1233(18) 0.6719(13) 0.16(2) Uiso 1 1 d D U . . .
H10C H 0.698492 1.097092 0.665908 0.195 Uiso 1 1 calc R . . . .
H10D H 0.706963 1.144759 0.686283 0.195 Uiso 1 1 calc R . . . .
C105 C 0.7474(11) 1.0814(10) 0.7392(8) 0.092(13) Uiso 1 1 d D U . . .
C106 C 0.7069(12) 1.0517(11) 0.7341(7) 0.17(2) Uiso 1 1 d G U . . .
H106 H 0.692870 1.045535 0.709297 0.210 Uiso 1 1 calc R . . . .
C107 C 0.6871(9) 1.0309(9) 0.7652(11) 0.139(19) Uiso 1 1 d G U . . .
H107 H 0.659407 1.010605 0.761721 0.167 Uiso 1 1 calc R . . . .
C108 C 0.7076(13) 1.0399(11) 0.8014(8) 0.16(2) Uiso 1 1 d G U . . .
H108 H 0.694058 1.025746 0.822720 0.193 Uiso 1 1 calc R . . . .
C109 C 0.7481(13) 1.0697(12) 0.8065(6) 0.15(2) Uiso 1 1 d G U . . .
H109 H 0.762175 1.075818 0.831294 0.177 Uiso 1 1 calc R . . . .
C110 C 0.7680(9) 1.0904(9) 0.7754(10) 0.15(2) Uiso 1 1 d G U . . .
H110 H 0.795639 1.110749 0.778870 0.184 Uiso 1 1 calc R . . . .
C121 C 0.9286(6) 0.6690(7) 0.4861(6) 0.074(11) Uiso 1 1 d . U . . .
H121 H 0.958330 0.660798 0.486652 0.089 Uiso 1 1 calc R . . . .
C122 C 0.9244(5) 0.7126(6) 0.4876(5) 0.044(8) Uiso 1 1 d G U . . .
H122 H 0.951212 0.734165 0.489110 0.053 Uiso 1 1 calc R . . . .
C117 C 0.8810(6) 0.7247(4) 0.4868(5) 0.040(8) Uiso 1 1 d G U . . .
C118 C 0.8417(5) 0.6932(6) 0.4845(5) 0.041(8) Uiso 1 1 d G U . . .
H118 H 0.812046 0.701423 0.483992 0.049 Uiso 1 1 calc R . . . .
C119 C 0.8460(6) 0.6496(5) 0.4831(6) 0.072(11) Uiso 1 1 d G U . . .
H119 H 0.819163 0.628056 0.481533 0.087 Uiso 1 1 calc R . . . .
C120 C 0.8894(8) 0.6375(5) 0.4839(6) 0.073(11) Uiso 1 1 d G U . . .
H120 H 0.892304 0.607743 0.482864 0.087 Uiso 1 1 calc R . . . .
C124 C 0.9962(6) 0.8378(6) 0.5357(4) 0.047(8) Uiso 1 1 d . U . . .
H124 H 1.011024 0.840251 0.560313 0.057 Uiso 1 1 calc R . . . .
C125 C 1.0193(5) 0.8562(6) 0.5049(5) 0.053(9) Uiso 1 1 d G U . . .
H125 H 1.050021 0.871222 0.508518 0.063 Uiso 1 1 calc R . . . .
C126 C 0.9976(6) 0.8527(6) 0.4689(4) 0.050(8) Uiso 1 1 d G U . . .
H126 H 1.013431 0.865255 0.447897 0.060 Uiso 1 1 calc R . . . .
C127 C 0.9527(6) 0.8307(6) 0.4637(4) 0.060(9) Uiso 1 1 d G U . . .
H127 H 0.937843 0.828318 0.439072 0.072 Uiso 1 1 calc R . . . .
C128 C 0.9295(5) 0.8123(6) 0.4944(5) 0.032(7) Uiso 1 1 d G U . . .
C123 C 0.9513(6) 0.8159(6) 0.5305(4) 0.044(8) Uiso 1 1 d G U . . .
H123 H 0.935435 0.803313 0.551488 0.053 Uiso 1 1 calc R . . . .
C129 C 0.8496(10) 0.7943(9) 0.4430(6) 0.053(9) Uiso 1 1 d D U . . .
H12A H 0.874189 0.796547 0.424267 0.063 Uiso 1 1 calc R . . . .
H12B H 0.824510 0.770956 0.433632 0.063 Uiso 1 1 calc R . . . .
C130 C 0.8313(9) 0.8363(9) 0.4455(7) 0.047(8) Uiso 1 1 d D U . . .
H13A H 0.813831 0.840391 0.421667 0.057 Uiso 1 1 calc R . . . .
H13B H 0.856933 0.860886 0.449577 0.057 Uiso 1 1 calc R . . . .
C132 C 0.7285(7) 0.7586(7) 0.4797(5) 0.053(9) Uiso 1 1 d . U . . .
H132 H 0.744300 0.749119 0.501052 0.064 Uiso 1 1 calc R . . . .
C133 C 0.6900(8) 0.7321(6) 0.4629(7) 0.083(12) Uiso 1 1 d G U . . .
H133 H 0.679537 0.704559 0.472798 0.100 Uiso 1 1 calc R . . . .
C134 C 0.6668(7) 0.7460(8) 0.4318(7) 0.095(13) Uiso 1 1 d G U . . .
H134 H 0.640505 0.727911 0.420283 0.115 Uiso 1 1 calc R . . . .
C135 C 0.6821(8) 0.7863(9) 0.4173(6) 0.110(15) Uiso 1 1 d G U . . .
H135 H 0.666236 0.795823 0.396022 0.132 Uiso 1 1 calc R . . . .
C136 C 0.7206(8) 0.8128(6) 0.4341(7) 0.084(12) Uiso 1 1 d G U . . .
H136 H 0.730999 0.840384 0.424277 0.100 Uiso 1 1 calc R . . . .
C131 C 0.7437(6) 0.7989(7) 0.4653(6) 0.061(9) Uiso 1 1 d G U . . .
C138 C 0.7268(6) 0.9325(8) 0.5132(7) 0.094(13) Uiso 1 1 d . U . . .
H138 H 0.696021 0.937839 0.514751 0.113 Uiso 1 1 calc R . . . .
C137 C 0.7351(6) 0.8922(7) 0.4999(6) 0.068(10) Uiso 1 1 d G U . . .
H137 H 0.710066 0.870079 0.492509 0.082 Uiso 1 1 calc R . . . .
C142 C 0.7802(7) 0.8844(5) 0.4976(6) 0.050(8) Uiso 1 1 d G U . . .
C141 C 0.8168(6) 0.9169(7) 0.5085(6) 0.064(10) Uiso 1 1 d G U . . .
H141 H 0.847598 0.911517 0.506876 0.077 Uiso 1 1 calc R . . . .
C140 C 0.8085(7) 0.9571(6) 0.5217(6) 0.070(10) Uiso 1 1 d G U . . .
H140 H 0.833554 0.979277 0.529118 0.083 Uiso 1 1 calc R . . . .
C139 C 0.7635(9) 0.9649(6) 0.5240(7) 0.097(13) Uiso 1 1 d G U . . .
H139 H 0.757766 0.992439 0.533056 0.116 Uiso 1 1 calc R . . . .
C143 C 0.8036(10) 0.8080(9) 0.6200(8) 0.042(8) Uani 1 1 d . U . . .
C144 C 0.8278(10) 0.7775(9) 0.6214(7) 0.040(7) Uani 1 1 d . U . . .
C145 C 0.8087(9) 0.7914(9) 0.6893(7) 0.036(7) Uani 1 1 d . U . . .
C146 C 0.8095(9) 0.7921(9) 0.7286(8) 0.039(7) Uani 1 1 d . U . . .
C147 C 0.7962(9) 0.8065(8) 0.8003(7) 0.031(7) Uani 1 1 d . U . . .
C148 C 0.8233(9) 0.7762(8) 0.7992(7) 0.036(7) Uani 1 1 d . U . . .
C149 C 0.9021(5) 0.8117(4) 0.9462(4) 0.029(7) Uiso 1 1 d . U . . .
C150 C 0.9209(6) 0.8389(5) 0.9184(3) 0.033(7) Uiso 1 1 d G U . . .
H150 H 0.909986 0.833915 0.892568 0.040 Uiso 1 1 calc R . . . .
C151 C 0.9556(6) 0.8736(5) 0.9283(4) 0.042(8) Uiso 1 1 d G U . . .
H151 H 0.968429 0.892206 0.909308 0.051 Uiso 1 1 calc R . . . .
C152 C 0.9716(5) 0.8809(5) 0.9661(5) 0.045(8) Uiso 1 1 d G U . . .
H152 H 0.995297 0.904569 0.972861 0.053 Uiso 1 1 calc R . . . .
C153 C 0.9528(6) 0.8536(5) 0.9939(3) 0.038(7) Uiso 1 1 d G U . . .
H153 H 0.963723 0.858642 1.019673 0.045 Uiso 1 1 calc R . . . .
C154 C 0.9181(5) 0.8190(5) 0.9839(4) 0.035(7) Uiso 1 1 d G U . . .
H154 H 0.905280 0.800351 1.002933 0.042 Uiso 1 1 calc R . . . .
C160 C 0.9292(5) 0.7242(4) 0.9287(5) 0.026(6) Uiso 1 1 d . U . . .
H160 H 0.947827 0.750860 0.936622 0.031 Uiso 1 1 calc R . . . .
C155 C 0.8819(5) 0.7220(4) 0.9229(4) 0.023(6) Uiso 1 1 d G U . . .
C156 C 0.8546(4) 0.6829(5) 0.9113(5) 0.025(6) Uiso 1 1 d G U . . .
H156 H 0.822257 0.681382 0.907271 0.030 Uiso 1 1 calc R . . . .
C157 C 0.8746(5) 0.6461(4) 0.9055(5) 0.042(8) Uiso 1 1 d G U . . .
H157 H 0.855973 0.619359 0.897526 0.051 Uiso 1 1 calc R . . . .
C158 C 0.9219(6) 0.6483(4) 0.9113(5) 0.038(7) Uiso 1 1 d G U . . .
H158 H 0.935616 0.623086 0.907329 0.046 Uiso 1 1 calc R . . . .
C159 C 0.9492(4) 0.6873(5) 0.9229(5) 0.058(9) Uiso 1 1 d G U . . .
H159 H 0.981544 0.688836 0.926877 0.070 Uiso 1 1 calc R . . . .
C164 C 0.8147(7) 0.9700(4) 0.9521(6) 0.056(9) Uiso 1 1 d . U . . .
H164 H 0.822306 1.000547 0.956069 0.068 Uiso 1 1 calc R . . . .
C165 C 0.7785(7) 0.9472(6) 0.9713(5) 0.063(10) Uiso 1 1 d G U . . .
H165 H 0.761506 0.962043 0.988313 0.075 Uiso 1 1 calc R . . . .
C166 C 0.7674(6) 0.9025(6) 0.9656(5) 0.058(9) Uiso 1 1 d G U . . .
H166 H 0.742677 0.886870 0.978658 0.070 Uiso 1 1 calc R . . . .
C161 C 0.7923(6) 0.8807(4) 0.9407(5) 0.030(7) Uiso 1 1 d G U . . .
C162 C 0.8284(6) 0.9036(6) 0.9215(5) 0.065(10) Uiso 1 1 d G U . . .
H162 H 0.845447 0.888705 0.904514 0.077 Uiso 1 1 calc R . . . .
C163 C 0.8396(6) 0.9482(6) 0.9273(6) 0.067(10) Uiso 1 1 d G U . . .
H163 H 0.864277 0.963877 0.914169 0.080 Uiso 1 1 calc R . . . .
C168 C 0.6925(6) 0.8317(5) 0.9076(5) 0.037(7) Uiso 1 1 d . U . . .
H168 H 0.707976 0.854861 0.893818 0.045 Uiso 1 1 calc R . . . .
C169 C 0.6450(5) 0.8196(6) 0.9029(5) 0.054(9) Uiso 1 1 d G U . . .
H169 H 0.628019 0.834511 0.885850 0.064 Uiso 1 1 calc R . . . .
C170 C 0.6224(4) 0.7857(6) 0.9232(5) 0.048(8) Uiso 1 1 d G U . . .
H170 H 0.589981 0.777446 0.919920 0.058 Uiso 1 1 calc R . . . .
C171 C 0.6473(6) 0.7639(5) 0.9481(5) 0.048(8) Uiso 1 1 d G U . . .
H171 H 0.631900 0.740730 0.961959 0.057 Uiso 1 1 calc R . . . .
C172 C 0.6948(5) 0.7760(5) 0.9529(4) 0.042(8) Uiso 1 1 d G U . . .
H172 H 0.711857 0.761079 0.969928 0.051 Uiso 1 1 calc R . . . .
C167 C 0.7174(4) 0.8099(5) 0.9326(5) 0.030(7) Uiso 1 1 d G U . . .
C173 C 0.7989(8) 0.8015(8) 0.9792(6) 0.026(6) Uiso 1 1 d D U . . .
H17A H 0.822036 0.824205 0.992265 0.032 Uiso 1 1 calc R . . . .
H17B H 0.772587 0.795283 0.996137 0.032 Uiso 1 1 calc R . . . .
C174 C 0.8194(8) 0.7621(7) 0.9741(6) 0.023(6) Uiso 1 1 d . U . . .
H17C H 0.794907 0.736532 0.970033 0.027 Uiso 1 1 calc R . . . .
H17D H 0.838376 0.757895 0.997077 0.027 Uiso 1 1 calc R . . . .
C175 C 0.4556(9) 0.5903(9) 0.8754(7) 0.037(7) Uani 1 1 d . U . . .
C176 C 0.4840(9) 0.5652(9) 0.8613(7) 0.036(7) Uani 1 1 d . U . . .
C177 C 0.4942(10) 0.5625(8) 0.9345(7) 0.042(8) Uani 1 1 d . U . . .
C178 C 0.5120(10) 0.5574(9) 0.9707(7) 0.043(8) Uani 1 1 d . U . . .
C179 C 0.5599(9) 0.5457(8) 1.0288(7) 0.035(7) Uani 1 1 d . U . . .
C180 C 0.5283(8) 0.5651(8) 1.0435(7) 0.023(6) Uani 1 1 d . U . . .
C183 C 0.3340(6) 0.7406(7) 0.7674(6) 0.070(10) Uiso 1 1 d . U . . .
H183 H 0.308398 0.752240 0.757453 0.084 Uiso 1 1 calc R . . . .
C182 C 0.3391(6) 0.6984(6) 0.7575(5) 0.066(10) Uiso 1 1 d G U . . .
H182 H 0.316887 0.681077 0.740700 0.080 Uiso 1 1 calc R . . . .
C181 C 0.3766(7) 0.6814(5) 0.7720(6) 0.038(7) Uiso 1 1 d G U . . .
C186 C 0.4090(6) 0.7067(7) 0.7966(6) 0.070(10) Uiso 1 1 d G U . . .
H186 H 0.434656 0.695059 0.806528 0.084 Uiso 1 1 calc R . . . .
C185 C 0.4040(7) 0.7489(6) 0.8065(6) 0.076(11) Uiso 1 1 d G U . . .
H185 H 0.426168 0.766222 0.823282 0.091 Uiso 1 1 calc R . . . .
C184 C 0.3665(8) 0.7659(5) 0.7919(6) 0.080(11) Uiso 1 1 d G U . . .
H184 H 0.363040 0.794813 0.798745 0.096 Uiso 1 1 calc R . . . .
C191 C 0.2742(6) 0.5414(5) 0.7804(4) 0.038(7) Uiso 1 1 d . U . . .
H191 H 0.265099 0.523508 0.800930 0.045 Uiso 1 1 calc R . . . .
C192 C 0.3172(5) 0.5676(5) 0.7819(4) 0.035(7) Uiso 1 1 d G U . . .
H192 H 0.337494 0.567548 0.803514 0.042 Uiso 1 1 calc R . . . .
C187 C 0.3305(5) 0.5938(5) 0.7518(5) 0.035(7) Uiso 1 1 d G U . . .
C188 C 0.3008(6) 0.5939(5) 0.7201(4) 0.051(8) Uiso 1 1 d G U . . .
H188 H 0.309898 0.611818 0.699562 0.061 Uiso 1 1 calc R . . . .
C189 C 0.2578(5) 0.5677(6) 0.7186(4) 0.046(8) Uiso 1 1 d G U . . .
H189 H 0.237503 0.567778 0.696978 0.055 Uiso 1 1 calc R . . . .
C190 C 0.2445(5) 0.5415(5) 0.7487(5) 0.048(8) Uiso 1 1 d G U . . .
H190 H 0.215103 0.523623 0.747662 0.058 Uiso 1 1 calc R . . . .
C193 C 0.4826(7) 0.5326(6) 0.7190(6) 0.041(8) Uiso 1 1 d . U . . .
C194 C 0.4513(6) 0.5001(8) 0.7001(6) 0.099(14) Uiso 1 1 d G U . . .
H194 H 0.422124 0.505961 0.691242 0.119 Uiso 1 1 calc R . . . .
C195 C 0.4626(9) 0.4590(7) 0.6943(7) 0.118(16) Uiso 1 1 d G U . . .
H195 H 0.441177 0.436834 0.681401 0.142 Uiso 1 1 calc R . . . .
C196 C 0.5052(10) 0.4505(6) 0.7073(7) 0.114(15) Uiso 1 1 d G U . . .
H196 H 0.512943 0.422428 0.703343 0.137 Uiso 1 1 calc R . . . .
C197 C 0.5365(7) 0.4830(8) 0.7262(7) 0.074(11) Uiso 1 1 d G U . . .
H197 H 0.565656 0.477147 0.735126 0.089 Uiso 1 1 calc R . . . .
C198 C 0.5252(7) 0.5241(7) 0.7321(6) 0.068(10) Uiso 1 1 d G U . . .
H198 H 0.546603 0.546274 0.744967 0.082 Uiso 1 1 calc R . . . .
C203 C 0.5843(7) 0.6480(8) 0.6870(6) 0.075(11) Uiso 1 1 d . U . . .
H203 H 0.606168 0.642809 0.668822 0.090 Uiso 1 1 calc R . . . .
C202 C 0.5883(6) 0.6883(6) 0.7058(6) 0.073(11) Uiso 1 1 d G U . . .
H202 H 0.612850 0.710639 0.700511 0.087 Uiso 1 1 calc R . . . .
C201 C 0.5562(7) 0.6959(5) 0.7324(6) 0.062(10) Uiso 1 1 d G U . . .
H201 H 0.558960 0.723437 0.745232 0.074 Uiso 1 1 calc R . . . .
C200 C 0.5203(6) 0.6632(7) 0.7401(5) 0.050(8) Uiso 1 1 d G U . . .
H200 H 0.498386 0.668405 0.758264 0.059 Uiso 1 1 calc R . . . .
C199 C 0.5163(6) 0.6229(6) 0.7213(6) 0.054(9) Uiso 1 1 d G U . . .
C204 C 0.5483(8) 0.6153(6) 0.6947(6) 0.084(12) Uiso 1 1 d G U . . .
H204 H 0.545593 0.587776 0.681854 0.101 Uiso 1 1 calc R . . . .
C210 C 0.7342(5) 0.5159(5) 1.1257(5) 0.042(8) Uiso 1 1 d . U . . .
H210 H 0.751931 0.542560 1.134820 0.050 Uiso 1 1 calc R . . . .
C205 C 0.6864(6) 0.5096(5) 1.1270(5) 0.039(7) Uiso 1 1 d G U . . .
C206 C 0.6605(4) 0.4706(5) 1.1137(5) 0.026(6) Uiso 1 1 d G U . . .
H206 H 0.627807 0.466316 1.114559 0.031 Uiso 1 1 calc R . . . .
C207 C 0.6823(6) 0.4377(4) 1.0992(5) 0.059(9) Uiso 1 1 d G U . . .
H207 H 0.664543 0.411001 1.090068 0.071 Uiso 1 1 calc R . . . .
C208 C 0.7301(6) 0.4439(5) 1.0979(5) 0.055(9) Uiso 1 1 d G U . . .
H208 H 0.744973 0.421464 1.087954 0.066 Uiso 1 1 calc R . . . .
C209 C 0.7560(4) 0.4830(6) 1.1112(5) 0.046(8) Uiso 1 1 d G U . . .
H209 H 0.788667 0.487243 1.110330 0.055 Uiso 1 1 calc R . . . .
C216 C 0.7271(6) 0.6033(5) 1.1851(4) 0.050(8) Uiso 1 1 d . U . . .
H216 H 0.729479 0.579500 1.200608 0.060 Uiso 1 1 calc R . . . .
C211 C 0.6950(5) 0.5987(4) 1.1546(5) 0.027(6) Uiso 1 1 d G U . . .
C212 C 0.6915(5) 0.6336(5) 1.1318(4) 0.037(7) Uiso 1 1 d G U . . .
H212 H 0.669588 0.630409 1.111015 0.045 Uiso 1 1 calc R . . . .
C213 C 0.7201(6) 0.6730(4) 1.1395(4) 0.040(8) Uiso 1 1 d G U . . .
H213 H 0.717735 0.696803 1.123988 0.048 Uiso 1 1 calc R . . . .
C214 C 0.7522(5) 0.6776(4) 1.1700(5) 0.044(8) Uiso 1 1 d G U . . .
H214 H 0.771753 0.704546 1.175271 0.052 Uiso 1 1 calc R . . . .
C215 C 0.7557(5) 0.6428(6) 1.1928(4) 0.043(8) Uiso 1 1 d G U . . .
H215 H 0.777627 0.645896 1.213581 0.051 Uiso 1 1 calc R . . . .
C217 C 0.6316(8) 0.5338(8) 1.1925(5) 0.029(7) Uiso 1 1 d D U . . .
H21A H 0.613331 0.504320 1.189697 0.035 Uiso 1 1 calc R . . . .
H21B H 0.658225 0.532482 1.210172 0.035 Uiso 1 1 calc R . . . .
C218 C 0.6035(9) 0.5624(8) 1.2092(6) 0.043(8) Uiso 1 1 d D U . . .
H21C H 0.622657 0.583363 1.227314 0.051 Uiso 1 1 calc R . . . .
H21D H 0.578918 0.545446 1.223545 0.051 Uiso 1 1 calc R . . . .
C223 C 0.4545(7) 0.6244(6) 1.2062(6) 0.078(11) Uiso 1 1 d . U . . .
H223 H 0.443179 0.649153 1.215984 0.094 Uiso 1 1 calc R . . . .
C222 C 0.4247(5) 0.5855(7) 1.1996(6) 0.059(9) Uiso 1 1 d G U . . .
H222 H 0.392991 0.583588 1.204769 0.071 Uiso 1 1 calc R . . . .
C221 C 0.4413(6) 0.5492(5) 1.1853(6) 0.058(9) Uiso 1 1 d G U . . .
H221 H 0.420933 0.522630 1.180759 0.069 Uiso 1 1 calc R . . . .
C220 C 0.4877(6) 0.5520(5) 1.1777(5) 0.048(8) Uiso 1 1 d G U . . .
H220 H 0.499063 0.527235 1.167962 0.058 Uiso 1 1 calc R . . . .
C219 C 0.5175(5) 0.5909(6) 1.1844(5) 0.031(7) Uiso 1 1 d G U . . .
C224 C 0.5009(6) 0.6271(5) 1.1986(6) 0.058(9) Uiso 1 1 d G U . . .
H224 H 0.521310 0.653758 1.203187 0.070 Uiso 1 1 calc R . . . .
C225 C 0.6012(7) 0.6497(5) 1.1760(6) 0.057(9) Uiso 1 1 d . U . . .
C226 C 0.5937(7) 0.6753(7) 1.1456(5) 0.045(8) Uiso 1 1 d G U . . .
H226 H 0.576927 0.662696 1.123325 0.054 Uiso 1 1 calc R . . . .
C227 C 0.6108(8) 0.7194(6) 1.1479(6) 0.069(10) Uiso 1 1 d G U . . .
H227 H 0.605756 0.736920 1.127145 0.083 Uiso 1 1 calc R . . . .
C228 C 0.6354(8) 0.7378(6) 1.1806(7) 0.112(15) Uiso 1 1 d G U . . .
H228 H 0.647112 0.767980 1.182101 0.135 Uiso 1 1 calc R . . . .
C229 C 0.6428(8) 0.7122(8) 1.2109(6) 0.114(15) Uiso 1 1 d G U . . .
H229 H 0.659638 0.724815 1.233238 0.136 Uiso 1 1 calc R . . . .
C230 C 0.6257(8) 0.6681(8) 1.2087(5) 0.087(12) Uiso 1 1 d G U . . .
H230 H 0.630810 0.650590 1.229418 0.104 Uiso 1 1 calc R . . . .
C231 C 0.4219(8) 0.5963(8) 0.6947(6) 0.040(8) Uiso 1 1 d D U . . .
H23A H 0.435791 0.600619 0.669529 0.048 Uiso 1 1 calc R . . . .
H23B H 0.396184 0.571599 0.691797 0.048 Uiso 1 1 calc R . . . .
C232 C 0.4043(9) 0.6346(8) 0.7066(5) 0.033(7) Uiso 1 1 d D U . . .
H23C H 0.377608 0.638442 0.689841 0.039 Uiso 1 1 calc R . . . .
H23D H 0.428427 0.660439 0.705005 0.039 Uiso 1 1 calc R . . . .
C233 C 0.6390(9) 0.5775(9) 0.7890(7) 0.038(7) Uani 1 1 d . U . . .
C234 C 0.6479(9) 0.5526(8) 0.8205(7) 0.033(7) Uani 1 1 d . U . . .
C235 C 0.6069(10) 0.6156(9) 0.8451(8) 0.043(7) Uani 1 1 d . U . . .
C236 C 0.5849(9) 0.6432(10) 0.8645(8) 0.043(7) Uani 1 1 d . U . . .
C237 C 0.5504(9) 0.6768(8) 0.9213(7) 0.033(7) Uani 1 1 d . U . . .
C238 C 0.5340(8) 0.6955(8) 0.8879(7) 0.029(6) Uani 1 1 d . U . . .
C240 C 0.6320(15) 0.4447(13) 0.6807(8) 0.15(2) Uiso 1 1 d . U . . .
H240 H 0.628897 0.446658 0.707473 0.176 Uiso 1 1 calc R . . . .
C239 C 0.6692(12) 0.4693(10) 0.6641(11) 0.130(18) Uiso 1 1 d G U . . .
C244 C 0.6737(11) 0.4664(11) 0.6249(12) 0.142(19) Uiso 1 1 d G U . . .
H244 H 0.699129 0.483303 0.613608 0.171 Uiso 1 1 calc R . . . .
C243 C 0.6411(15) 0.4389(13) 0.6022(8) 0.15(2) Uiso 1 1 d G U . . .
H243 H 0.644228 0.436900 0.575410 0.182 Uiso 1 1 calc R . . . .
C242 C 0.6040(13) 0.4142(11) 0.6188(13) 0.22(3) Uiso 1 1 d G U . . .
H242 H 0.581662 0.395376 0.603243 0.265 Uiso 1 1 calc R . . . .
C241 C 0.5994(11) 0.4171(12) 0.6580(13) 0.19(3) Uiso 1 1 d G U . . .
H241 H 0.573996 0.400254 0.669274 0.223 Uiso 1 1 calc R . . . .
C246 C 0.7044(6) 0.5688(7) 0.6498(6) 0.068(10) Uiso 1 1 d . U . . .
H246 H 0.675085 0.553012 0.641700 0.082 Uiso 1 1 calc R . . . .
C245 C 0.7335(7) 0.5501(5) 0.6737(6) 0.054(9) Uiso 1 1 d G U . . .
C250 C 0.7764(7) 0.5732(7) 0.6856(5) 0.071(10) Uiso 1 1 d G U . . .
H250 H 0.796311 0.560491 0.701954 0.085 Uiso 1 1 calc R . . . .
C249 C 0.7901(6) 0.6149(6) 0.6734(6) 0.063(10) Uiso 1 1 d G U . . .
H249 H 0.819342 0.630713 0.681512 0.075 Uiso 1 1 calc R . . . .
C248 C 0.7609(8) 0.6336(5) 0.6495(6) 0.070(10) Uiso 1 1 d G U . . .
H248 H 0.770244 0.662086 0.641165 0.084 Uiso 1 1 calc R . . . .
C247 C 0.7180(7) 0.6105(7) 0.6376(6) 0.075(11) Uiso 1 1 d G U . . .
H247 H 0.698115 0.623236 0.621258 0.090 Uiso 1 1 calc R . . . .
C251 C 0.7587(11) 0.4654(10) 0.6939(10) 0.080(11) Uiso 1 1 d D U . . .
H25A H 0.759107 0.451868 0.668035 0.096 Uiso 1 1 calc R . . . .
H25B H 0.789143 0.483392 0.699827 0.096 Uiso 1 1 calc R . . . .
C252 C 0.7494(11) 0.4315(9) 0.7221(6) 0.055(9) Uiso 1 1 d D U . . .
H25C H 0.776502 0.416583 0.724983 0.066 Uiso 1 1 calc R . . . .
H25D H 0.722677 0.409750 0.712970 0.066 Uiso 1 1 calc R . . . .
C255 C 0.6696(8) 0.3408(6) 0.8044(7) 0.096(13) Uiso 1 1 d . U . . .
H255 H 0.651660 0.315117 0.793370 0.115 Uiso 1 1 calc R . . . .
C254 C 0.6884(8) 0.3736(7) 0.7812(5) 0.077(11) Uiso 1 1 d G U . . .
H254 H 0.683236 0.370337 0.754277 0.093 Uiso 1 1 calc R . . . .
C253 C 0.7146(7) 0.4112(6) 0.7972(6) 0.045(8) Uiso 1 1 d G U . . .
C258 C 0.7221(7) 0.4160(6) 0.8366(6) 0.066(10) Uiso 1 1 d G U . . .
H258 H 0.740017 0.441720 0.847572 0.080 Uiso 1 1 calc R . . . .
C257 C 0.7033(8) 0.3832(8) 0.8598(5) 0.098(13) Uiso 1 1 d G U . . .
H257 H 0.708442 0.386500 0.886666 0.118 Uiso 1 1 calc R . . . .
C256 C 0.6771(8) 0.3456(7) 0.8437(7) 0.093(13) Uiso 1 1 d G U . . .
H256 H 0.664264 0.323199 0.859565 0.111 Uiso 1 1 calc R . . . .
C262 C 0.8792(6) 0.5122(9) 0.8208(7) 0.092(13) Uiso 1 1 d . U . . .
H262 H 0.908817 0.523998 0.831611 0.111 Uiso 1 1 calc R . . . .
C263 C 0.8460(8) 0.5386(6) 0.8156(6) 0.068(10) Uiso 1 1 d G U . . .
H263 H 0.852917 0.568501 0.823019 0.081 Uiso 1 1 calc R . . . .
C264 C 0.8028(7) 0.5213(7) 0.7998(6) 0.050(8) Uiso 1 1 d G U . . .
H264 H 0.780077 0.539389 0.796267 0.060 Uiso 1 1 calc R . . . .
C259 C 0.7927(7) 0.4776(7) 0.7890(6) 0.082(12) Uiso 1 1 d G U . . .
C260 C 0.8259(10) 0.4512(6) 0.7941(7) 0.104(14) Uiso 1 1 d G U . . .
H260 H 0.819035 0.421270 0.786698 0.124 Uiso 1 1 calc R . . . .
C261 C 0.8692(8) 0.4684(8) 0.8100(7) 0.112(15) Uiso 1 1 d G U . . .
H261 H 0.891876 0.450382 0.813451 0.134 Uiso 1 1 calc R . . . .
C266 C 0.5696(6) 0.7935(6) 1.0224(4) 0.046(8) Uiso 1 1 d . U . . .
H266 H 0.571894 0.779829 0.998151 0.055 Uiso 1 1 calc R . . . .
C265 C 0.5272(5) 0.7902(5) 1.0392(5) 0.032(7) Uiso 1 1 d G U . . .
C270 C 0.5239(5) 0.8103(6) 1.0748(5) 0.046(8) Uiso 1 1 d G U . . .
H270 H 0.494896 0.808038 1.086244 0.055 Uiso 1 1 calc R . . . .
C269 C 0.5630(6) 0.8335(6) 1.0935(4) 0.051(8) Uiso 1 1 d G U . . .
H269 H 0.560788 0.847227 1.117740 0.062 Uiso 1 1 calc R . . . .
C268 C 0.6055(5) 0.8368(6) 1.0767(5) 0.062(10) Uiso 1 1 d G U . . .
H268 H 0.632233 0.852718 1.089442 0.075 Uiso 1 1 calc R . . . .
C267 C 0.6088(5) 0.8168(6) 1.0411(5) 0.046(8) Uiso 1 1 d G U . . .
H267 H 0.637787 0.819019 1.029648 0.056 Uiso 1 1 calc R . . . .
C275 C 0.3972(5) 0.6593(6) 1.0644(6) 0.059(9) Uiso 1 1 d . U . . .
H275 H 0.367087 0.643427 1.059760 0.071 Uiso 1 1 calc R . . . .
C274 C 0.4239(7) 0.6507(6) 1.0957(5) 0.062(10) Uiso 1 1 d G U . . .
H274 H 0.412055 0.628801 1.112486 0.075 Uiso 1 1 calc R . . . .
C273 C 0.4680(6) 0.6739(6) 1.1025(4) 0.061(9) Uiso 1 1 d G U . . .
H273 H 0.486279 0.668001 1.123922 0.074 Uiso 1 1 calc R . . . .
C272 C 0.4854(5) 0.7059(6) 1.0780(5) 0.034(7) Uiso 1 1 d G U . . .
H272 H 0.515537 0.721828 1.082634 0.040 Uiso 1 1 calc R . . . .
C271 C 0.4587(6) 0.7146(5) 1.0467(5) 0.042(8) Uiso 1 1 d G U . . .
C276 C 0.4146(6) 0.6913(6) 1.0399(5) 0.065(10) Uiso 1 1 d G U . . .
H276 H 0.396345 0.697255 1.018471 0.078 Uiso 1 1 calc R . . . .
C277 C 0.4324(10) 0.7925(9) 1.0178(8) 0.050(8) Uiso 1 1 d . U . . .
H27A H 0.401603 0.774233 1.017356 0.060 Uiso 1 1 calc R . . . .
H27B H 0.436683 0.810557 1.041741 0.060 Uiso 1 1 calc R . . . .
C278 C 0.4366(10) 0.8202(8) 0.9843(6) 0.046(8) Uiso 1 1 d D U . . .
H27C H 0.464716 0.842290 0.987846 0.056 Uiso 1 1 calc R . . . .
H27D H 0.409711 0.835537 0.982573 0.056 Uiso 1 1 calc R . . . .
C283 C 0.4357(7) 0.8665(7) 0.8505(5) 0.073(11) Uiso 1 1 d . U . . .
H283 H 0.413474 0.872799 0.832090 0.088 Uiso 1 1 calc R . . . .
C284 C 0.4230(5) 0.8356(6) 0.8772(6) 0.055(9) Uiso 1 1 d G U . . .
H284 H 0.392160 0.820729 0.877134 0.066 Uiso 1 1 calc R . . . .
C279 C 0.4555(7) 0.8263(6) 0.9041(5) 0.044(8) Uiso 1 1 d G U . . .
C280 C 0.5006(6) 0.8481(7) 0.9042(5) 0.051(8) Uiso 1 1 d G U . . .
H280 H 0.522757 0.841747 0.922565 0.061 Uiso 1 1 calc R . . . .
C281 C 0.5132(6) 0.8790(7) 0.8774(6) 0.094(13) Uiso 1 1 d G U . . .
H281 H 0.544072 0.893817 0.877521 0.113 Uiso 1 1 calc R . . . .
C282 C 0.4808(8) 0.8882(6) 0.8506(6) 0.081(11) Uiso 1 1 d G U . . .
H282 H 0.489432 0.909344 0.832283 0.098 Uiso 1 1 calc R . . . .
C290 C 0.3431(7) 0.7695(5) 0.9451(5) 0.053(9) Uiso 1 1 d . U . . .
H290 H 0.345005 0.795305 0.960497 0.063 Uiso 1 1 calc R . . . .
C289 C 0.3009(5) 0.7428(6) 0.9383(5) 0.053(9) Uiso 1 1 d G U . . .
H289 H 0.273912 0.750257 0.949037 0.063 Uiso 1 1 calc R . . . .
C288 C 0.2981(5) 0.7050(6) 0.9157(6) 0.059(9) Uiso 1 1 d G U . . .
H288 H 0.269211 0.686719 0.911012 0.071 Uiso 1 1 calc R . . . .
C287 C 0.3375(7) 0.6940(5) 0.8999(5) 0.057(9) Uiso 1 1 d G U . . .
H287 H 0.335603 0.668227 0.884448 0.068 Uiso 1 1 calc R . . . .
C286 C 0.3797(5) 0.7208(6) 0.9067(5) 0.054(9) Uiso 1 1 d G U . . .
H286 H 0.406697 0.713274 0.895909 0.065 Uiso 1 1 calc R . . . .
C285 C 0.3825(5) 0.7585(6) 0.9293(5) 0.044(8) Uiso 1 1 d G U . . .
C291 C 0.6892(8) 0.7562(8) 0.7282(7) 0.029(6) Uani 1 1 d . U . . .
C292 C 0.7029(9) 0.7253(9) 0.7094(7) 0.034(7) Uani 1 1 d . U . . .
C293 C 0.7139(9) 0.7117(9) 0.7814(7) 0.043(8) Uani 1 1 d . U . . .
C294 C 0.7205(9) 0.6920(9) 0.8168(8) 0.044(8) Uani 1 1 d . U . . .
C295 C 0.7418(8) 0.6374(8) 0.8654(7) 0.027(6) Uani 1 1 d . U . . .
C296 C 0.7265(9) 0.6713(9) 0.8845(7) 0.034(7) Uani 1 1 d . U . . .
C298 C 0.5548(14) 0.8014(10) 0.6558(9) 0.119(16) Uiso 1 1 d . U . . .
H298 H 0.567602 0.776555 0.662172 0.143 Uiso 1 1 calc R . . . .
C297 C 0.5811(10) 0.8349(14) 0.6374(9) 0.107(15) Uiso 1 1 d G U . . .
C302 C 0.5623(17) 0.8713(11) 0.6280(11) 0.23(3) Uiso 1 1 d G U . . .
H302 H 0.580277 0.894174 0.615462 0.276 Uiso 1 1 calc R . . . .
C301 C 0.5173(18) 0.8743(13) 0.6370(13) 0.25(4) Uiso 1 1 d G U . . .
H301 H 0.504443 0.899192 0.630615 0.302 Uiso 1 1 calc R . . . .
C300 C 0.4910(11) 0.8409(18) 0.6554(13) 0.22(3) Uiso 1 1 d G U . . .
H300 H 0.460189 0.842893 0.661547 0.261 Uiso 1 1 calc R . . . .
C299 C 0.5097(13) 0.8044(14) 0.6648(10) 0.22(3) Uiso 1 1 d G U . . .
H299 H 0.491767 0.781574 0.677326 0.259 Uiso 1 1 calc R . . . .
C303 C 0.6747(8) 0.8829(7) 0.6380(7) 0.070(10) Uiso 1 1 d . U . . .
C308 C 0.7124(9) 0.8974(8) 0.6164(6) 0.092(13) Uiso 1 1 d G U . . .
H308 H 0.715357 0.884063 0.592102 0.110 Uiso 1 1 calc R . . . .
C307 C 0.7459(8) 0.9313(9) 0.6305(8) 0.121(16) Uiso 1 1 d G U . . .
H307 H 0.771674 0.941162 0.615736 0.145 Uiso 1 1 calc R . . . .
C306 C 0.7416(8) 0.9507(7) 0.6661(8) 0.103(14) Uiso 1 1 d G U . . .
H306 H 0.764423 0.973899 0.675649 0.123 Uiso 1 1 calc R . . . .
C305 C 0.7038(10) 0.9362(8) 0.6876(6) 0.093(13) Uiso 1 1 d G U . . .
H305 H 0.700855 0.949538 0.711928 0.112 Uiso 1 1 calc R . . . .
C304 C 0.6703(8) 0.9023(9) 0.6736(7) 0.113(15) Uiso 1 1 d G U . . .
H304 H 0.644538 0.892439 0.688295 0.135 Uiso 1 1 calc R . . . .
C309 C 0.6372(12) 0.8299(10) 0.5709(5) 0.075(11) Uiso 1 1 d D U . . .
H30A H 0.604768 0.826207 0.561236 0.090 Uiso 1 1 calc R . . . .
H30B H 0.653087 0.857934 0.562146 0.090 Uiso 1 1 calc R . . . .
C310 C 0.6586(11) 0.7954(7) 0.5536(8) 0.059(9) Uiso 1 1 d D U . . .
H31A H 0.691955 0.805698 0.551145 0.070 Uiso 1 1 calc R . . . .
H31B H 0.644578 0.787376 0.527823 0.070 Uiso 1 1 calc R . . . .
C311 C 0.5908(9) 0.7263(10) 0.5755(11) 0.094(13) Uiso 1 1 d . U . . .
C312 C 0.5649(13) 0.7310(10) 0.5425(9) 0.17(2) Uiso 1 1 d G U . . .
H312 H 0.578812 0.746658 0.522126 0.201 Uiso 1 1 calc R . . . .
C313 C 0.5185(13) 0.7128(12) 0.5394(9) 0.19(3) Uiso 1 1 d G U . . .
H313 H 0.500760 0.715975 0.516890 0.228 Uiso 1 1 calc R . . . .
C314 C 0.4981(9) 0.6898(11) 0.5693(12) 0.135(18) Uiso 1 1 d G U . . .
H314 H 0.466408 0.677384 0.567138 0.162 Uiso 1 1 calc R . . . .
C315 C 0.5241(13) 0.6851(10) 0.6022(10) 0.19(3) Uiso 1 1 d G U . . .
H315 H 0.510108 0.669477 0.622622 0.228 Uiso 1 1 calc R . . . .
C316 C 0.5704(12) 0.7034(11) 0.6053(8) 0.143(19) Uiso 1 1 d G U . . .
H316 H 0.588160 0.700160 0.627860 0.172 Uiso 1 1 calc R . . . .
C319 C 0.6778(7) 0.6356(5) 0.5351(6) 0.077(11) Uiso 1 1 d . U . . .
H319 H 0.661121 0.609374 0.523908 0.092 Uiso 1 1 calc R . . . .
C320 C 0.7257(7) 0.6416(6) 0.5382(6) 0.065(10) Uiso 1 1 d G U . . .
H320 H 0.741690 0.619522 0.529093 0.078 Uiso 1 1 calc R . . . .
C321 C 0.7501(5) 0.6799(7) 0.5546(6) 0.051(8) Uiso 1 1 d G U . . .
H321 H 0.782790 0.684021 0.556700 0.061 Uiso 1 1 calc R . . . .
C322 C 0.7266(6) 0.7122(5) 0.5679(5) 0.057(9) Uiso 1 1 d G U . . .
H322 H 0.743321 0.738372 0.579123 0.068 Uiso 1 1 calc R . . . .
C317 C 0.6788(6) 0.7062(6) 0.5648(5) 0.046(8) Uiso 1 1 d G U . . .
C318 C 0.6544(5) 0.6678(7) 0.5484(6) 0.061(9) Uiso 1 1 d G U . . .
H318 H 0.621651 0.663726 0.546332 0.073 Uiso 1 1 calc R . . . .
C327 C 0.6715(6) 0.7188(4) 1.0474(5) 0.041(8) Uiso 1 1 d . U . . .
H327 H 0.677856 0.748161 1.056578 0.049 Uiso 1 1 calc R . . . .
C326 C 0.6262(5) 0.6976(5) 1.0432(5) 0.045(8) Uiso 1 1 d G U . . .
H326 H 0.601608 0.712484 1.049356 0.054 Uiso 1 1 calc R . . . .
C325 C 0.6170(4) 0.6547(5) 1.0298(5) 0.038(7) Uiso 1 1 d G U . . .
H325 H 0.586042 0.640194 1.026860 0.046 Uiso 1 1 calc R . . . .
C324 C 0.6530(6) 0.6329(4) 1.0207(5) 0.028(7) Uiso 1 1 d G U . . .
H324 H 0.646722 0.603580 1.011586 0.034 Uiso 1 1 calc R . . . .
C323 C 0.6983(5) 0.6541(5) 1.0250(5) 0.034(7) Uiso 1 1 d G U . . .
C328 C 0.7076(4) 0.6971(5) 1.0384(5) 0.044(8) Uiso 1 1 d G U . . .
H328 H 0.738537 0.711546 1.041304 0.053 Uiso 1 1 calc R . . . .
C330 C 0.8351(6) 0.6595(6) 1.0052(4) 0.040(7) Uiso 1 1 d . U . . .
H330 H 0.830420 0.650608 0.979052 0.048 Uiso 1 1 calc R . . . .
C329 C 0.7986(4) 0.6527(5) 1.0296(5) 0.031(7) Uiso 1 1 d G U . . .
C334 C 0.8055(5) 0.6657(6) 1.0679(4) 0.047(8) Uiso 1 1 d G U . . .
H334 H 0.780574 0.661040 1.084523 0.056 Uiso 1 1 calc R . . . .
C333 C 0.8489(6) 0.6854(6) 1.0818(4) 0.042(8) Uiso 1 1 d G U . . .
H333 H 0.853630 0.694204 1.108028 0.051 Uiso 1 1 calc R . . . .
C332 C 0.8854(5) 0.6921(6) 1.0575(5) 0.050(8) Uiso 1 1 d G U . . .
H332 H 0.915082 0.705570 1.067045 0.060 Uiso 1 1 calc R . . . .
C331 C 0.8785(5) 0.6792(6) 1.0192(4) 0.042(8) Uiso 1 1 d G U . . .
H331 H 0.903478 0.683772 1.002557 0.051 Uiso 1 1 calc R . . . .
C335 C 0.7368(8) 0.5731(6) 1.0366(6) 0.028(7) Uiso 1 1 d D U . . .
H33C H 0.746736 0.578917 1.063736 0.034 Uiso 1 1 calc R . . . .
H33D H 0.704228 0.558805 1.035284 0.034 Uiso 1 1 calc R . . . .
C336 C 0.7655(9) 0.5447(8) 1.0186(5) 0.037(7) Uiso 1 1 d D U . . .
H33E H 0.758720 0.515445 1.028927 0.045 Uiso 1 1 calc R . . . .
H33F H 0.798478 0.556243 1.024282 0.045 Uiso 1 1 calc R . . . .
C337 C 0.7992(5) 0.5179(7) 0.9470(5) 0.037(7) Uiso 1 1 d . U . . .
C338 C 0.7911(6) 0.4771(6) 0.9286(6) 0.092(13) Uiso 1 1 d G U . . .
H338 H 0.761056 0.460545 0.927616 0.110 Uiso 1 1 calc R . . . .
C339 C 0.8271(8) 0.4607(5) 0.9118(6) 0.102(14) Uiso 1 1 d G U . . .
H339 H 0.821578 0.432840 0.899287 0.123 Uiso 1 1 calc R . . . .
C340 C 0.8711(7) 0.4849(7) 0.9133(6) 0.079(11) Uiso 1 1 d G U . . .
H340 H 0.895687 0.473688 0.901828 0.095 Uiso 1 1 calc R . . . .
C341 C 0.8792(5) 0.5257(6) 0.9317(6) 0.047(8) Uiso 1 1 d G U . . .
H341 H 0.909274 0.542242 0.932699 0.057 Uiso 1 1 calc R . . . .
C342 C 0.8432(6) 0.5421(5) 0.9485(5) 0.047(8) Uiso 1 1 d G U . . .
H342 H 0.848751 0.569948 0.961027 0.056 Uiso 1 1 calc R . . . .
C344 C 0.6816(6) 0.4982(6) 0.9209(4) 0.052(9) Uiso 1 1 d . U . . .
H344 H 0.697238 0.513127 0.900805 0.062 Uiso 1 1 calc R . . . .
C345 C 0.6393(6) 0.4718(6) 0.9134(4) 0.044(8) Uiso 1 1 d G U . . .
H345 H 0.626064 0.468588 0.888173 0.053 Uiso 1 1 calc R . . . .
C346 C 0.6164(5) 0.4500(5) 0.9427(5) 0.040(8) Uiso 1 1 d G U . . .
H346 H 0.587520 0.431916 0.937609 0.049 Uiso 1 1 calc R . . . .
C347 C 0.6358(5) 0.4547(5) 0.9796(4) 0.035(7) Uiso 1 1 d G U . . .
H347 H 0.620148 0.439782 0.999677 0.042 Uiso 1 1 calc R . . . .
C348 C 0.6781(6) 0.4811(6) 0.9871(4) 0.050(8) Uiso 1 1 d G U . . .
H348 H 0.691321 0.484320 1.012309 0.060 Uiso 1 1 calc R . . . .
C343 C 0.7010(5) 0.5029(5) 0.9577(5) 0.036(7) Uiso 1 1 d G U . . .
C397 C 0.5809(8) 0.8646(16) 0.2790(14) 0.16(2) Uiso 1 1 d D U . . .
C429 C 0.7615(6) 0.9546(5) 0.0763(5) 0.045(8) Uiso 1 1 d D U . . .
C434 C 0.7431(4) 0.9118(6) 0.0823(5) 0.055(9) Uiso 1 1 d G U . A -1
H434 H 0.711695 0.904317 0.088346 0.066 Uiso 1 1 calc R . . A -1
C433 C 0.7707(6) 0.8798(4) 0.0794(5) 0.037(7) Uiso 1 1 d G U . A -1
C432 C 0.8167(6) 0.8907(5) 0.0705(5) 0.049(8) Uiso 1 1 d G U . A -1
H432 H 0.835559 0.868898 0.068487 0.059 Uiso 1 1 calc R . . A -1
C431 C 0.8351(4) 0.9336(6) 0.0645(5) 0.046(8) Uiso 1 1 d G U . A -1
C430 C 0.8075(6) 0.9655(4) 0.0674(5) 0.041(8) Uiso 1 1 d G U . A -1
H430 H 0.820081 0.994832 0.063301 0.049 Uiso 1 1 calc R . . A -1
B1 B -0.0005(11) 0.3121(11) 0.8431(9) 0.046(10) Uiso 1 1 d . U . . .
B2 B 0.5633(7) 0.8221(8) 0.3053(6) 0.089(15) Uiso 1 1 d D U . . .
B3 B 0.7284(5) 0.9939(4) 0.0807(4) 0.048(10) Uiso 1 1 d D U . . .
B4 B 0.1398(3) 0.6873(4) 0.9338(3) 0.030(8) Uiso 1 1 d D U . . .
B5 B 0.3630(3) 0.6571(4) 0.4947(4) 0.100 Uiso 1 1 d D U . . .
B6 B 0.8370(4) 0.5437(4) 0.3696(4) 0.051(10) Uiso 1 1 d D U . . .
C512 C 0.6982(3) 0.5799(2) 0.3646(2) 0.070(10) Uiso 1 1 d . U . B -1
H512 H 0.667471 0.585554 0.364647 0.083 Uiso 1 1 calc R . . B -1
F121 F 0.7063(4) 0.5516(4) 0.2648(2) 0.103(7) Uiso 1 1 d G U . B -1
F122 F 0.6609(4) 0.5074(3) 0.2987(3) 0.122(8) Uiso 1 1 d G U . B -1
F123 F 0.6501(4) 0.5742(4) 0.2944(3) 0.103(7) Uiso 1 1 d G U . B -1
F124 F 0.6749(4) 0.6326(4) 0.4225(3) 0.100 Uiso 1 1 d G U . B -1
F125 F 0.7442(4) 0.6411(4) 0.4486(3) 0.100 Uiso 1 1 d G U . B -1
F126 F 0.6954(4) 0.5831(4) 0.4587(2) 0.100 Uiso 1 1 d G U . B -1
C509 C 0.7889(3) 0.5632(4) 0.3647(3) 0.052(9) Uiso 1 1 d DG U . B -1
C510 C 0.7601(3) 0.5531(4) 0.3321(3) 0.054(9) Uiso 1 1 d G U . B -1
H510 H 0.771195 0.540533 0.310000 0.065 Uiso 1 1 calc R . . B -1
C511 C 0.7148(3) 0.5615(3) 0.3321(2) 0.049(8) Uiso 1 1 d G U . B -1
C513 C 0.7274(3) 0.5899(3) 0.3971(2) 0.099(14) Uiso 1 1 d G U . B -1
C514 C 0.7727(3) 0.5817(4) 0.3972(3) 0.084(12) Uiso 1 1 d G U . B -1
H514 H 0.792349 0.588585 0.419320 0.101 Uiso 1 1 calc R . . B -1
C515 C 0.6831(3) 0.5489(3) 0.2975(2) 0.068(10) Uiso 1 1 d G U . B -1
C516 C 0.7101(4) 0.6113(3) 0.4317(2) 0.100 Uiso 1 1 d G U . B -1
C520 C 0.9500(3) 0.6542(3) 0.3914(2) 0.065(10) Uiso 1 1 d . U . C -1
H520 H 0.974771 0.677830 0.393943 0.078 Uiso 1 1 calc R . . C -1
F127 F 0.8988(4) 0.7174(4) 0.3372(3) 0.109(8) Uiso 1 1 d G U . C -1
F128 F 0.8546(3) 0.7083(4) 0.3858(3) 0.090(6) Uiso 1 1 d G U . C -1
F129 F 0.9262(4) 0.7395(3) 0.3941(4) 0.102(7) Uiso 1 1 d G U . C -1
F130 F 1.0302(3) 0.6399(4) 0.4300(4) 0.167(12) Uiso 1 1 d G U . C -1
F131 F 1.0289(4) 0.5948(4) 0.3812(4) 0.190(14) Uiso 1 1 d G U . C -1
F132 F 1.0036(5) 0.5714(4) 0.4354(4) 0.136(9) Uiso 1 1 d G U . C -1
C517 C 0.8771(3) 0.5846(3) 0.3836(4) 0.041(8) Uiso 1 1 d DG U . C -1
C518 C 0.8696(3) 0.6262(3) 0.3751(3) 0.045(8) Uiso 1 1 d G U . C -1
H518 H 0.839874 0.630833 0.366630 0.054 Uiso 1 1 calc R . . C -1
C519 C 0.9062(3) 0.6609(3) 0.3790(2) 0.049(8) Uiso 1 1 d G U . C -1
C521 C 0.9571(3) 0.6125(3) 0.3999(3) 0.047(8) Uiso 1 1 d G U . C -1
C522 C 0.9209(4) 0.5776(3) 0.3960(3) 0.057(9) Uiso 1 1 d G U . C -1
H522 H 0.925932 0.549331 0.401724 0.068 Uiso 1 1 calc R . . C -1
C523 C 0.8978(3) 0.7070(3) 0.3742(3) 0.087(12) Uiso 1 1 d G U . C -1
C524 C 1.0049(3) 0.6048(4) 0.4117(4) 0.108(15) Uiso 1 1 d G U . C -1
C528 C 0.8785(3) 0.5049(3) 0.2542(2) 0.042(8) Uiso 1 1 d . U . D -1
H528 H 0.887429 0.497258 0.229486 0.050 Uiso 1 1 calc R . . D -1
F139 F 0.8779(6) 0.4037(3) 0.3017(4) 0.100 Uiso 0.5 1 d DG U P D -1
F140 F 0.8834(7) 0.4131(3) 0.2407(4) 0.100 Uiso 0.5 1 d DG U P D -1
F141 F 0.9406(5) 0.4401(5) 0.2800(5) 0.100 Uiso 0.5 1 d DG U P D -1
F142 F 0.8946(4) 0.5785(4) 0.2024(3) 0.087(6) Uiso 1 1 d G U . D -1
F143 F 0.8206(4) 0.5615(4) 0.2092(3) 0.100(7) Uiso 1 1 d G U . D -1
F144 F 0.8609(5) 0.6139(3) 0.2445(3) 0.146(10) Uiso 1 1 d G U . D -1
C525 C 0.8523(5) 0.5273(4) 0.3271(2) 0.034(7) Uiso 1 1 d DG U . D -1
C526 C 0.8501(4) 0.5556(3) 0.2976(2) 0.042(8) Uiso 1 1 d G U . D -1
H526 H 0.839760 0.582456 0.302199 0.051 Uiso 1 1 calc R . . D -1
C527 C 0.8631(3) 0.5442(3) 0.2612(2) 0.042(8) Uiso 1 1 d G U . D -1
C529 C 0.8806(4) 0.4768(3) 0.2840(3) 0.045(8) Uiso 1 1 d G U . D -1
C530 C 0.8676(4) 0.4878(4) 0.3205(3) 0.036(7) Uiso 1 1 d G U . D -1
H530 H 0.869107 0.468643 0.340662 0.044 Uiso 1 1 calc R . . D -1
C531 C 0.8940(5) 0.4330(3) 0.2757(4) 0.100 Uiso 1 1 d DG U . D -1
C532 C 0.8614(4) 0.5740(3) 0.2287(3) 0.066(10) Uiso 1 1 d G U . D -1
C536 C 0.8199(4) 0.4385(3) 0.4527(3) 0.075(11) Uiso 1 1 d . U . E -1
H536 H 0.816976 0.416099 0.470403 0.090 Uiso 1 1 calc R . . E -1
F133 F 0.8511(6) 0.5264(5) 0.5194(4) 0.100 Uiso 0.5 1 d DG U P E -1
F134 F 0.9070(5) 0.4911(5) 0.5069(4) 0.100 Uiso 0.5 1 d DG U P E -1
F135 F 0.8425(6) 0.4570(5) 0.5276(3) 0.100 Uiso 0.5 1 d DG U P E -1
F136 F 0.7594(6) 0.3627(4) 0.4322(5) 0.196(14) Uiso 1 1 d G U . E -1
F137 F 0.8096(6) 0.3615(4) 0.3881(5) 0.245(19) Uiso 1 1 d G U . E -1
F138 F 0.7453(5) 0.3852(5) 0.3756(4) 0.139(10) Uiso 1 1 d G U . E -1
C533 C 0.8286(5) 0.5045(4) 0.4004(4) 0.051(8) Uiso 1 1 d DG U . E -1
C534 C 0.8060(5) 0.4631(4) 0.3892(3) 0.092(13) Uiso 1 1 d G U . E -1
H534 H 0.793484 0.457255 0.363924 0.111 Uiso 1 1 calc R . . E -1
C535 C 0.8017(4) 0.4302(3) 0.4154(3) 0.088(12) Uiso 1 1 d G U . E -1
C537 C 0.8426(4) 0.4800(3) 0.4636(3) 0.057(9) Uiso 1 1 d G U . E -1
C538 C 0.8470(4) 0.5131(3) 0.4376(4) 0.044(8) Uiso 1 1 d G U . E -1
H538 H 0.862383 0.541279 0.445148 0.052 Uiso 1 1 calc R . . E -1
C539 C 0.7788(5) 0.3850(4) 0.4029(4) 0.18(3) Uiso 1 1 d G U . E -1
C540 C 0.8606(5) 0.4884(4) 0.5043(3) 0.074(11) Uiso 1 1 d DG U . E -1
F55 F 0.7255(8) 0.8284(7) 0.1126(6) 0.098(7) Uiso 1 1 d . U . A -1
F56 F 0.7242(7) 0.8197(7) 0.0532(6) 0.088(6) Uiso 1 1 d . U . A -1
F57 F 0.7811(8) 0.8076(8) 0.0820(6) 0.106(7) Uiso 1 1 d . U . A -1
F58 F 0.8946(8) 0.9363(8) 0.0244(7) 0.118(8) Uiso 1 1 d . U . A -1
F59 F 0.9119(7) 0.9291(6) 0.0801(6) 0.084(6) Uiso 1 1 d . U . A -1
F60 F 0.9019(9) 0.9879(9) 0.0624(7) 0.130(9) Uiso 1 1 d . U . A -1
C94 C 0.6473(10) 1.0169(16) 0.5542(15) 0.18(3) Uiso 1 1 d . U . F -1
H94 H 0.620858 0.999737 0.542083 0.221 Uiso 1 1 calc R . . F -1
C91 C 0.7249(12) 1.0673(16) 0.5898(16) 0.22(3) Uiso 1 1 d DG U . F -1
C92 C 0.7043(16) 1.0295(18) 0.6062(10) 0.19(3) Uiso 1 1 d G U . F -1
H92 H 0.716725 1.020864 0.629505 0.224 Uiso 1 1 calc R . . F -1
C93 C 0.6655(16) 1.0043(11) 0.5884(15) 0.22(3) Uiso 1 1 d G U . F -1
H93 H 0.651513 0.978516 0.599613 0.265 Uiso 1 1 calc R . . F -1
C95 C 0.6679(18) 1.0548(18) 0.5378(11) 0.22(3) Uiso 1 1 d G U . F -1
H95 H 0.655513 1.063384 0.514527 0.262 Uiso 1 1 calc R . . F -1
C96 C 0.7067(19) 1.0800(12) 0.5556(17) 0.51(9) Uiso 1 1 d G U . F -1
H96 H 0.720759 1.105760 0.544425 0.609 Uiso 1 1 calc R . . F -1
C115 C 0.8762(11) 1.2077(16) 0.7254(13) 0.23(3) Uiso 1 1 d . U . G -1
H115 H 0.907789 1.215276 0.719981 0.275 Uiso 1 1 calc R . . G -1
C114 C 0.8557(18) 1.2343(11) 0.7496(12) 0.20(3) Uiso 1 1 d G U . . .
H114 H 0.873267 1.260131 0.760736 0.241 Uiso 1 1 calc R . . G .
C113 C 0.8094(19) 1.2233(14) 0.7575(10) 0.19(3) Uiso 1 1 d G U . . .
H113 H 0.795355 1.241463 0.774065 0.232 Uiso 1 1 calc R . . . .
C112 C 0.7836(11) 1.1855(16) 0.7412(12) 0.20(3) Uiso 1 1 d G U . . .
H112 H 0.751966 1.177941 0.746640 0.242 Uiso 1 1 calc R . . . .
C111 C 0.8041(16) 1.1589(11) 0.7170(11) 0.133(18) Uiso 1 1 d G U . . .
C116 C 0.8504(16) 1.1700(14) 0.7091(10) 0.16(2) Uiso 1 1 d G U . G -1
H116 H 0.864399 1.151752 0.692556 0.196 Uiso 1 1 calc R . . G -1
C352 C 0.1008(3) 0.2241(3) 0.8350(2) 0.042(8) Uiso 1 1 d . U . H -1
H352 H 0.123527 0.205788 0.834156 0.050 Uiso 1 1 calc R . . H -1
F13 F 0.1504(4) 0.2983(4) 0.7705(3) 0.100 Uiso 1 1 d DG U . H -1
F14 F 0.1678(4) 0.2337(4) 0.7767(3) 0.100 Uiso 1 1 d DG U . H -1
F15 F 0.1063(4) 0.2422(4) 0.7435(2) 0.100 Uiso 1 1 d DG U . H -1
F16 F 0.0334(6) 0.1797(5) 0.9149(4) 0.100 Uiso 0.5 1 d DG U P H -1
F17 F 0.0815(6) 0.1530(4) 0.8788(4) 0.100 Uiso 0.5 1 d DG U P H -1
F18 F 0.1073(6) 0.2030(6) 0.9224(3) 0.100 Uiso 0.5 1 d DG U P H -1
C349 C 0.0338(4) 0.2781(4) 0.8375(3) 0.056(9) Uiso 1 1 d G U . H -1
C350 C 0.0372(4) 0.2492(4) 0.8663(3) 0.039(7) Uiso 1 1 d G U . H -1
H350 H 0.016707 0.247718 0.886773 0.046 Uiso 1 1 calc R . . H -1
C351 C 0.0708(4) 0.2223(3) 0.8650(2) 0.039(7) Uiso 1 1 d G U . H -1
C353 C 0.0971(3) 0.2531(3) 0.8062(2) 0.042(8) Uiso 1 1 d G U . H -1
C354 C 0.0637(3) 0.2802(3) 0.8074(3) 0.032(7) Uiso 1 1 d G U . H -1
H354 H 0.061375 0.299958 0.787775 0.038 Uiso 1 1 calc R . . H -1
C355 C 0.0728(5) 0.1903(5) 0.8960(3) 0.100 Uiso 1 1 d DG U . H -1
C356 C 0.1322(3) 0.2564(3) 0.7755(2) 0.100 Uiso 1 1 d DG U . H -1
C360 C -0.1424(3) 0.2620(3) 0.8721(3) 0.104(14) Uiso 1 1 d . U . I -1
H360 H -0.173964 0.251682 0.876286 0.125 Uiso 1 1 calc R . . I -1
F7 F -0.0935(4) 0.1623(3) 0.8637(4) 0.100 Uiso 1 1 d G U . I -1
F8 F -0.1618(4) 0.1708(3) 0.8421(4) 0.100 Uiso 1 1 d G U . I -1
F9 F -0.1462(5) 0.1735(3) 0.9032(3) 0.100 Uiso 1 1 d G U . I -1
F10 F -0.1391(6) 0.3764(3) 0.8922(5) 0.100 Uiso 0.5 1 d DG U P I -1
F11 F -0.1957(5) 0.3226(4) 0.8971(6) 0.100 Uiso 0.5 1 d DG U P I -1
F12 F -0.1780(6) 0.3471(4) 0.8414(5) 0.100 Uiso 0.5 1 d DG U P I -1
C1Y C -0.1597(5) 0.3380(3) 0.8758(5) 0.100 Uiso 1 1 d DG U . I -1
C357 C -0.0497(4) 0.2925(4) 0.8597(5) 0.052(9) Uiso 1 1 d G U . I -1
C358 C -0.0800(4) 0.3218(3) 0.8651(4) 0.080(11) Uiso 1 1 d G U . I -1
H358 H -0.069256 0.351991 0.864565 0.096 Uiso 1 1 calc R . . I -1
C361 C -0.1117(3) 0.2329(3) 0.8665(2) 0.069(10) Uiso 1 1 d G U . I -1
C362 C -0.0652(3) 0.2481(3) 0.8603(4) 0.048(8) Uiso 1 1 d G U . I -1
H362 H -0.044398 0.228169 0.856633 0.058 Uiso 1 1 calc R . . I -1
C363 C -0.1264(4) 0.3065(3) 0.8713(3) 0.122(16) Uiso 1 1 d G U . I -1
C364 C -0.1284(4) 0.1850(3) 0.8691(3) 0.100 Uiso 1 1 d G U . I -1
C368 C -0.0154(3) 0.3929(3) 0.7482(2) 0.103(14) Uiso 1 1 d . U . J -1
H368 H -0.017749 0.410884 0.727228 0.123 Uiso 1 1 calc R . . J -1
F19 F -0.0258(4) 0.4688(3) 0.8259(3) 0.100 Uiso 1 1 d G U . J -1
F20 F 0.0361(4) 0.4797(3) 0.7932(3) 0.100 Uiso 1 1 d G U . J -1
F21 F -0.0312(4) 0.4768(3) 0.7645(3) 0.100 Uiso 1 1 d G U . J -1
F22 F 0.0182(4) 0.3245(3) 0.6885(3) 0.100 Uiso 1 1 d G U . J -1
F23 F -0.0497(4) 0.2886(3) 0.6997(3) 0.100 Uiso 1 1 d G U . J -1
F24 F -0.0433(4) 0.3534(3) 0.6778(2) 0.100 Uiso 1 1 d G U . J -1
C365 C -0.0084(5) 0.3400(3) 0.8100(3) 0.051(8) Uiso 1 1 d G U . J -1
C366 C -0.0127(4) 0.3219(3) 0.7729(3) 0.060(9) Uiso 1 1 d G U . J -1
H366 H -0.013317 0.291709 0.768548 0.072 Uiso 1 1 calc R . . J -1
C367 C -0.0161(3) 0.3485(3) 0.7421(2) 0.071(10) Uiso 1 1 d G U . J -1
C369 C -0.0074(4) 0.3843(3) 0.8165(2) 0.097(13) Uiso 1 1 d G U . J -1
H369 H -0.004303 0.396596 0.841733 0.116 Uiso 1 1 calc R . . J -1
C370 C -0.0110(3) 0.4107(3) 0.7854(2) 0.105(14) Uiso 1 1 d G U . J -1
C371 C -0.0234(4) 0.3284(3) 0.7022(3) 0.100 Uiso 1 1 d G U . J -1
C372 C -0.0082(4) 0.4589(3) 0.7923(3) 0.100 Uiso 1 1 d G U . J -1
C376 C 0.0685(3) 0.4045(3) 0.9366(2) 0.064(10) Uiso 1 1 d . U . K -1
H376 H 0.082586 0.424800 0.955958 0.076 Uiso 1 1 calc R . . K -1
F1 F -0.0379(3) 0.3822(5) 0.9765(4) 0.196(14) Uiso 1 1 d G U . K -1
F2 F 0.0279(5) 0.4123(4) 1.0035(3) 0.167(12) Uiso 1 1 d G U . K -1
F3 F 0.0073(4) 0.3423(4) 1.0033(3) 0.086(6) Uiso 1 1 d G U . K -1
F4 F 0.1584(3) 0.4450(4) 0.9257(3) 0.118(8) Uiso 1 1 d G U . K -1
F5 F 0.1589(3) 0.4147(4) 0.8689(3) 0.100(7) Uiso 1 1 d G U . K -1
F6 F 0.1226(4) 0.4694(3) 0.8778(3) 0.087(6) Uiso 1 1 d G U . K -1
C373 C 0.0271(4) 0.3447(4) 0.8795(3) 0.049(8) Uiso 1 1 d G U . K -1
C374 C 0.0066(3) 0.3471(3) 0.9147(3) 0.067(10) Uiso 1 1 d G U . K -1
H374 H -0.021361 0.328494 0.919243 0.081 Uiso 1 1 calc R . . K -1
C375 C 0.0275(3) 0.3770(3) 0.9431(2) 0.061(9) Uiso 1 1 d G U . K -1
C377 C 0.0887(3) 0.4019(3) 0.9014(2) 0.054(9) Uiso 1 1 d G U . K -1
C378 C 0.0681(4) 0.3721(3) 0.8728(2) 0.035(7) Uiso 1 1 d G U . K -1
H378 H 0.081953 0.370505 0.848869 0.042 Uiso 1 1 calc R . . K -1
C379 C 0.0069(4) 0.3777(4) 0.9819(3) 0.114(15) Uiso 1 1 d G U . K -1
C380 C 0.1322(3) 0.4327(3) 0.8935(3) 0.067(10) Uiso 1 1 d G U . K -1
C384 C 0.4388(3) 0.7550(3) 0.2378(2) 0.100 Uiso 1 1 d . U . L -1
H384 H 0.411447 0.742249 0.223736 0.120 Uiso 1 1 calc R . . L -1
F25 F 0.3977(4) 0.7490(4) 0.3335(3) 0.100 Uiso 1 1 d G U . L -1
F26 F 0.4037(4) 0.6888(3) 0.3027(3) 0.100 Uiso 1 1 d G U . L -1
F27 F 0.3599(3) 0.7318(4) 0.2791(3) 0.100 Uiso 1 1 d G U . L -1
F28 F 0.4444(4) 0.7444(4) 0.1591(2) 0.100 Uiso 1 1 d G U . L -1
F29 F 0.4595(4) 0.8147(4) 0.1655(3) 0.100 Uiso 1 1 d G U . L -1
F30 F 0.5157(4) 0.7776(4) 0.1604(3) 0.100 Uiso 1 1 d G U . L -1
C381 C 0.5193(3) 0.7922(5) 0.2790(3) 0.100 Uiso 1 1 d DG U . L -1
C382 C 0.5173(3) 0.7935(4) 0.2393(3) 0.100 Uiso 1 1 d G U . L -1
H382 H 0.543147 0.807011 0.226302 0.120 Uiso 1 1 calc R . . L -1
C383 C 0.4770(3) 0.7748(3) 0.2188(2) 0.100 Uiso 1 1 d G U . L -1
C385 C 0.4410(3) 0.7540(3) 0.2775(2) 0.100 Uiso 1 1 d G U . L -1
C386 C 0.4813(4) 0.7725(4) 0.2982(2) 0.100 Uiso 1 1 d G U . L -1
H386 H 0.482738 0.771640 0.325201 0.120 Uiso 1 1 calc R . . L -1
C387 C 0.4742(3) 0.7777(3) 0.1760(2) 0.100 Uiso 1 1 d G U . L -1
C388 C 0.4005(3) 0.7311(3) 0.2981(2) 0.100 Uiso 1 1 d G U . L -1
C392 C 0.5162(3) 0.8653(3) 0.4180(2) 0.100 Uiso 1 1 d . U . M -1
H392 H 0.505491 0.873237 0.442003 0.120 Uiso 1 1 calc R . . M -1
F37 F 0.4138(3) 0.8668(4) 0.3586(3) 0.100 Uiso 1 1 d G U . M -1
F38 F 0.4243(3) 0.8767(4) 0.4202(3) 0.100 Uiso 1 1 d G U . M -1
F39 F 0.4505(4) 0.9283(3) 0.3829(4) 0.100 Uiso 1 1 d G U . M -1
F40 F 0.6326(3) 0.8533(4) 0.4458(4) 0.100 Uiso 1 1 d G U . M -1
F41 F 0.5763(4) 0.8065(4) 0.4656(3) 0.100 Uiso 1 1 d G U . M -1
F42 F 0.5794(4) 0.8751(4) 0.4797(3) 0.100 Uiso 1 1 d G U . M -1
C389 C 0.5477(4) 0.8418(5) 0.3471(2) 0.100 Uiso 1 1 d DG U . M -1
C390 C 0.5052(4) 0.8560(4) 0.3492(2) 0.100 Uiso 1 1 d G U . M -1
H390 H 0.487014 0.857774 0.326600 0.120 Uiso 1 1 calc R . . M -1
C391 C 0.4895(3) 0.8677(3) 0.3846(2) 0.100 Uiso 1 1 d G U . M -1
C393 C 0.5586(3) 0.8511(3) 0.4156(2) 0.100 Uiso 1 1 d G U . M -1
C394 C 0.5745(3) 0.8393(4) 0.3803(3) 0.100 Uiso 1 1 d G U . M -1
H394 H 0.603387 0.829617 0.378912 0.120 Uiso 1 1 calc R . . M -1
C395 C 0.4445(3) 0.8847(3) 0.3867(3) 0.100 Uiso 1 1 d G U . M -1
C396 C 0.5867(3) 0.8467(3) 0.4516(3) 0.100 Uiso 1 1 d G U . M -1
C400 C 0.6389(3) 0.9299(3) 0.2381(3) 0.095(13) Uiso 1 1 d . U . N -1
H400 H 0.660838 0.950942 0.226923 0.114 Uiso 1 1 calc R . . N -1
F31 F 0.6961(5) 0.8597(4) 0.2025(4) 0.124(8) Uiso 1 1 d G U . N -1
F32 F 0.6707(6) 0.9076(4) 0.1675(3) 0.162(11) Uiso 1 1 d G U . N -1
F33 F 0.6324(6) 0.8418(4) 0.1679(4) 0.142(10) Uiso 1 1 d G U . N -1
F34 F 0.5932(5) 1.0110(4) 0.2679(4) 0.100 Uiso 1 1 d G U . N -1
F35 F 0.6659(4) 1.0083(3) 0.2790(4) 0.100 Uiso 1 1 d G U . N -1
F36 F 0.6165(5) 0.9904(4) 0.3229(3) 0.100 Uiso 1 1 d G U . N -1
C398 C 0.5825(5) 0.9105(4) 0.2860(4) 0.19(3) Uiso 1 1 d G U . N -1
H398 H 0.560749 0.920103 0.302359 0.231 Uiso 1 1 calc R . . N -1
C399 C 0.6150(3) 0.9413(3) 0.2696(3) 0.119(16) Uiso 1 1 d G U . N -1
C401 C 0.6301(4) 0.8873(3) 0.2232(3) 0.121(16) Uiso 1 1 d G U . N -1
C402 C 0.5978(5) 0.8563(3) 0.2396(5) 0.34(5) Uiso 1 1 d G U . N -1
H402 H 0.586387 0.829782 0.225885 0.406 Uiso 1 1 calc R . . N -1
C403 C 0.6571(5) 0.8743(4) 0.1903(3) 0.124(17) Uiso 1 1 d G U . N -1
C404 C 0.6229(4) 0.9876(3) 0.2850(3) 0.100 Uiso 1 1 d G U . N -1
C408 C 0.6523(3) 0.7203(3) 0.3154(2) 0.20(3) Uiso 1 1 d . U . O -1
H408 H 0.670985 0.698272 0.316939 0.246 Uiso 1 1 calc R . . O -1
F43 F 0.5393(3) 0.6547(4) 0.3125(4) 0.100 Uiso 1 1 d G U . O -1
F44 F 0.5813(4) 0.6585(4) 0.3652(3) 0.100 Uiso 1 1 d G U . O -1
F45 F 0.6071(4) 0.6349(3) 0.3124(4) 0.100 Uiso 1 1 d G U . O -1
F46 F 0.7421(3) 0.7377(4) 0.2969(4) 0.100 Uiso 1 1 d G U . O -1
F47 F 0.7319(4) 0.7991(4) 0.2734(3) 0.100 Uiso 1 1 d G U . O -1
F48 F 0.7475(4) 0.7957(4) 0.3342(3) 0.100 Uiso 1 1 d G U . O -1
C405 C 0.5974(4) 0.7852(3) 0.3110(5) 0.141(19) Uiso 1 1 d DG U . O -1
C406 C 0.6448(4) 0.7955(3) 0.3072(4) 0.117(16) Uiso 1 1 d G U . O -1
H406 H 0.658531 0.824548 0.303116 0.140 Uiso 1 1 calc R . . O -1
C407 C 0.6723(3) 0.7630(3) 0.3094(3) 0.116(16) Uiso 1 1 d G U . O -1
C409 C 0.6048(3) 0.7103(3) 0.3191(3) 0.128(17) Uiso 1 1 d G U . O -1
C410 C 0.5772(3) 0.7427(3) 0.3170(4) 0.128(17) Uiso 1 1 d G U . O -1
H410 H 0.544818 0.735712 0.319656 0.154 Uiso 1 1 calc R . . O -1
C411 C 0.7234(3) 0.7738(3) 0.3040(3) 0.100 Uiso 1 1 d G U . O -1
C412 C 0.5831(3) 0.6647(3) 0.3271(3) 0.100 Uiso 1 1 d G U . O -1
C416 C 0.5814(3) 0.9386(3) 0.0496(3) 0.064(10) Uiso 1 1 d . U . P -1
H416 H 0.550178 0.927354 0.042373 0.077 Uiso 1 1 calc R . . P -1
F49 F 0.5652(6) 0.9972(5) 0.1372(3) 0.180(13) Uiso 1 1 d G U . P -1
F50 F 0.5139(4) 0.9626(6) 0.0959(4) 0.28(2) Uiso 1 1 d G U . P -1
F51 F 0.5495(6) 0.9267(5) 0.1360(3) 0.210(15) Uiso 1 1 d G U . P -1
F52 F 0.5969(5) 0.9445(4) -0.0406(2) 0.114(8) Uiso 1 1 d G U . P -1
F53 F 0.6384(4) 0.8947(4) -0.0285(3) 0.104(7) Uiso 1 1 d G U . P -1
F54 F 0.5655(4) 0.8845(4) -0.0159(3) 0.117(8) Uiso 1 1 d G U . P -1
C413 C 0.6732(3) 0.9716(4) 0.0708(3) 0.043(8) Uiso 1 1 d DG U . P -1
C414 C 0.6385(4) 0.9754(4) 0.0962(3) 0.052(9) Uiso 1 1 d G U . P -1
H414 H 0.645991 0.989180 0.120631 0.063 Uiso 1 1 calc R . . P -1
C415 C 0.5926(4) 0.9589(3) 0.0855(3) 0.058(9) Uiso 1 1 d G U . P -1
C417 C 0.6163(3) 0.9349(3) 0.0244(2) 0.053(9) Uiso 1 1 d G U . P -1
C418 C 0.6623(3) 0.9514(4) 0.0349(3) 0.050(8) Uiso 1 1 d G U . P -1
H418 H 0.685988 0.948895 0.017626 0.061 Uiso 1 1 calc R . . P -1
C419 C 0.5553(5) 0.9615(5) 0.1135(3) 0.128(17) Uiso 1 1 d G U . P -1
C420 C 0.6043(4) 0.9145(3) -0.0150(2) 0.080(11) Uiso 1 1 d G U . P -1
C424 C 0.7325(2) 1.0402(2) 0.20284(19) 0.057(9) Uiso 1 1 d . U . Q -1
H424 H 0.733105 1.050090 0.228753 0.069 Uiso 1 1 calc R . . Q -1
F67 F 0.8269(3) 0.9855(4) 0.2135(3) 0.100 Uiso 1 1 d G U . Q -1
F68 F 0.7634(4) 0.9439(3) 0.2269(3) 0.100 Uiso 1 1 d G U . Q -1
F69 F 0.7827(4) 1.0069(3) 0.2563(2) 0.100 Uiso 1 1 d G U . Q -1
F70 F 0.7066(4) 1.1214(3) 0.2140(3) 0.080(6) Uiso 1 1 d G U . Q -1
F71 F 0.6401(3) 1.0816(3) 0.1994(3) 0.098(7) Uiso 1 1 d G U . Q -1
F72 F 0.6768(3) 1.1206(3) 0.1563(3) 0.064(5) Uiso 1 1 d G U . Q -1
C421 C 0.7305(4) 1.0109(3) 0.1265(2) 0.038(7) Uiso 1 1 d DG U . Q -1
C422 C 0.7558(3) 0.9923(3) 0.1540(2) 0.056(9) Uiso 1 1 d G U . Q -1
H422 H 0.772275 0.969802 0.146838 0.067 Uiso 1 1 calc R . . Q -1
C423 C 0.7567(3) 1.0071(2) 0.1921(2) 0.056(9) Uiso 1 1 d G U . Q -1
C425 C 0.7073(2) 1.0584(2) 0.1751(2) 0.034(7) Uiso 1 1 d G U . Q -1
C426 C 0.7063(3) 1.0439(3) 0.1370(2) 0.050(8) Uiso 1 1 d G U . Q -1
H426 H 0.689135 1.056484 0.118214 0.060 Uiso 1 1 calc R . . Q -1
C427 C 0.7824(3) 0.9857(3) 0.2219(3) 0.100 Uiso 1 1 d G U . Q -1
C428 C 0.6824(3) 1.0952(3) 0.1861(2) 0.064(10) Uiso 1 1 d G U . Q -1
C435 C 0.7520(14) 0.8330(12) 0.0849(11) 0.077(11) Uiso 1 1 d . U . A -1
C436 C 0.8824(12) 0.9457(12) 0.0586(10) 0.068(10) Uiso 1 1 d . U . A -1
C440 C 0.7888(3) 1.0986(3) 0.0057(2) 0.057(9) Uiso 1 1 d . U . R -1
H440 H 0.803625 1.119683 -0.010525 0.069 Uiso 1 1 calc R . . R -1
F61 F 0.8861(3) 1.1219(5) 0.0545(4) 0.159(11) Uiso 1 1 d G U . R -1
F62 F 0.8380(5) 1.1369(4) 0.0969(3) 0.144(10) Uiso 1 1 d G U . R -1
F63 F 0.8433(5) 1.1714(3) 0.0439(4) 0.159(11) Uiso 1 1 d G U . R -1
F64 F 0.7237(5) 1.1054(5) -0.0586(3) 0.149(10) Uiso 1 1 d G U . R -1
F65 F 0.7696(5) 1.0600(5) -0.0738(3) 0.190(14) Uiso 1 1 d G U . R -1
F66 F 0.6993(5) 1.0359(5) -0.0586(3) 0.147(10) Uiso 1 1 d G U . R -1
C437 C 0.7452(4) 1.0363(4) 0.0535(3) 0.046(8) Uiso 1 1 d DG U . R -1
C438 C 0.7824(4) 1.0668(4) 0.0677(3) 0.047(8) Uiso 1 1 d G U . R -1
H438 H 0.792881 1.066525 0.093577 0.057 Uiso 1 1 calc R . . R -1
C439 C 0.8041(3) 1.0979(3) 0.0437(3) 0.050(8) Uiso 1 1 d G U . R -1
C441 C 0.7516(3) 1.0680(3) -0.0083(3) 0.062(10) Uiso 1 1 d G U . R -1
C442 C 0.7297(4) 1.0367(3) 0.0156(3) 0.048(8) Uiso 1 1 d G U . R -1
H442 H 0.704381 1.015951 0.005941 0.058 Uiso 1 1 calc R . . R -1
C443 C 0.8435(4) 1.1320(4) 0.0587(3) 0.085(12) Uiso 1 1 d G U . R -1
C444 C 0.7361(4) 1.0670(4) -0.0497(3) 0.095(13) Uiso 1 1 d G U . R -1
C448 C 0.2346(2) 0.7131(2) 0.8380(2) 0.042(8) Uiso 1 1 d . U . S -1
H448 H 0.255750 0.718777 0.818255 0.051 Uiso 1 1 calc R . . S -1
F79 F 0.2512(4) 0.8182(3) 0.8868(3) 0.097(7) Uiso 1 1 d G U . S -1
F80 F 0.2186(5) 0.8118(2) 0.8298(3) 0.136(9) Uiso 1 1 d G U . S -1
F81 F 0.2873(4) 0.7955(3) 0.8387(4) 0.134(9) Uiso 1 1 d G U . S -1
F82 F 0.2385(4) 0.6460(3) 0.7845(3) 0.100(7) Uiso 1 1 d G U . S -1
F83 F 0.2616(4) 0.6174(3) 0.8358(4) 0.122(8) Uiso 1 1 d G U . S -1
F84 F 0.1901(4) 0.6004(3) 0.8150(3) 0.112(8) Uiso 1 1 d G U . S -1
C445 C 0.1721(3) 0.6962(3) 0.8960(3) 0.022(6) Uiso 1 1 d DG U . S -1
C446 C 0.1822(3) 0.6622(3) 0.8729(3) 0.026(6) Uiso 1 1 d G U . S -1
H446 H 0.168012 0.633275 0.876787 0.031 Uiso 1 1 calc R . . S -1
C447 C 0.2134(3) 0.6707(2) 0.8438(2) 0.034(7) Uiso 1 1 d G U . S -1
C449 C 0.2243(3) 0.7470(2) 0.8614(2) 0.034(7) Uiso 1 1 d G U . S -1
C450 C 0.1930(3) 0.7386(3) 0.8904(2) 0.031(7) Uiso 1 1 d G U . S -1
H450 H 0.186023 0.761709 0.906165 0.037 Uiso 1 1 calc R . . S -1
C451 C 0.2258(3) 0.6338(2) 0.8197(3) 0.059(9) Uiso 1 1 d G U . S -1
C452 C 0.2455(4) 0.7929(2) 0.8543(3) 0.079(11) Uiso 1 1 d G U . S -1
C456 C 0.0489(3) 0.5601(2) 0.9173(2) 0.044(8) Uiso 1 1 d . U . T -1
H456 H 0.029635 0.532798 0.912871 0.053 Uiso 1 1 calc R . . T -1
F91 F 0.0899(4) 0.5483(4) 1.0139(2) 0.130(9) Uiso 1 1 d G U . T -1
F92 F 0.1132(4) 0.5085(4) 0.9688(3) 0.132(9) Uiso 1 1 d G U . T -1
F93 F 0.0397(4) 0.5045(4) 0.9778(3) 0.133(9) Uiso 1 1 d G U . T -1
F94 F -0.0243(3) 0.5546(4) 0.8588(3) 0.100 Uiso 1 1 d G U . T -1
F95 F 0.0397(4) 0.5710(4) 0.8292(2) 0.100 Uiso 1 1 d G U . T -1
F96 F 0.0008(4) 0.6217(4) 0.8462(3) 0.100 Uiso 1 1 d G U . T -1
C453 C 0.1054(4) 0.6404(3) 0.9304(3) 0.024(6) Uiso 1 1 d DG U . T -1
C454 C 0.1062(3) 0.6081(3) 0.9566(3) 0.042(8) Uiso 1 1 d G U . T -1
H454 H 0.125883 0.613379 0.978902 0.050 Uiso 1 1 calc R . . T -1
C455 C 0.0779(3) 0.5680(3) 0.9500(2) 0.065(10) Uiso 1 1 d G U . T -1
C457 C 0.0485(3) 0.5926(2) 0.8911(2) 0.051(8) Uiso 1 1 d G U . T -1
C458 C 0.0766(3) 0.6328(3) 0.8976(3) 0.030(7) Uiso 1 1 d G U . T -1
H458 H 0.076109 0.654858 0.879766 0.036 Uiso 1 1 calc R . . T -1
C459 C 0.0799(4) 0.5325(3) 0.9776(3) 0.101(14) Uiso 1 1 d G U . T -1
C460 C 0.0146(3) 0.5846(3) 0.8573(2) 0.100 Uiso 1 1 d G U . T -1
C464 C 0.0444(3) 0.7829(3) 0.9469(2) 0.041(8) Uiso 1 1 d . U . U -1
H464 H 0.025479 0.804533 0.950098 0.049 Uiso 1 1 calc R . . U -1
F73 F 0.0877(4) 0.8222(4) 0.8677(3) 0.100 Uiso 1 1 d DG U . U -1
F74 F 0.0248(4) 0.8269(3) 0.8931(3) 0.100 Uiso 1 1 d DG U . U -1
F75 F 0.0163(4) 0.7741(4) 0.8641(2) 0.100 Uiso 1 1 d DG U . U -1
F76 F 0.0290(6) 0.8090(5) 1.0213(3) 0.100 Uiso 0.5 1 d DG U P U -1
F77 F -0.0040(5) 0.7415(5) 1.0211(3) 0.100 Uiso 0.5 1 d DG U P U -1
F78 F 0.0658(6) 0.7604(5) 1.0455(2) 0.100 Uiso 0.5 1 d DG U P U -1
C461 C 0.1000(4) 0.7190(3) 0.9376(3) 0.036(7) Uiso 1 1 d DG U . U -1
C462 C 0.0837(4) 0.7276(3) 0.9734(3) 0.028(7) Uiso 1 1 d DG U . U -1
H462 H 0.091354 0.711778 0.994601 0.034 Uiso 1 1 calc R . . U -1
C463 C 0.0560(3) 0.7596(3) 0.9780(2) 0.036(7) Uiso 1 1 d G U . U -1
C465 C 0.0608(3) 0.7739(3) 0.9111(2) 0.037(7) Uiso 1 1 d G U . U -1
C466 C 0.0886(4) 0.7421(3) 0.9063(2) 0.039(7) Uiso 1 1 d DG U . U -1
H466 H 0.099793 0.736271 0.881958 0.047 Uiso 1 1 calc R . . U -1
C467 C 0.0531(3) 0.8010(3) 0.8826(2) 0.100 Uiso 1 1 d DG U . U -1
C468 C 0.0369(5) 0.7678(4) 1.0164(2) 0.047(8) Uiso 1 1 d DG U . U -1
C472 C 0.2527(3) 0.6974(3) 1.0233(2) 0.057(9) Uiso 1 1 d . U . V -1
H472 H 0.276791 0.699654 1.042346 0.068 Uiso 1 1 calc R . . V -1
F85 F 0.2642(5) 0.8114(3) 1.0262(5) 0.100 Uiso 0.5 1 d DG U P V -1
F86 F 0.2686(6) 0.7716(4) 1.0753(4) 0.100 Uiso 0.5 1 d DG U P V -1
F87 F 0.2015(5) 0.7774(4) 1.0499(4) 0.100 Uiso 0.5 1 d DG U P V -1
F88 F 0.2822(4) 0.6196(3) 1.0431(3) 0.100 Uiso 1 1 d G U . V -1
F89 F 0.3038(4) 0.6217(4) 0.9843(4) 0.100 Uiso 1 1 d G U . V -1
F90 F 0.2368(4) 0.5860(3) 0.9974(3) 0.100 Uiso 1 1 d G U . V -1
C469 C 0.1817(4) 0.6908(3) 0.9673(3) 0.030(7) Uiso 1 1 d DG U . V -1
C470 C 0.2059(3) 0.6565(3) 0.9720(3) 0.033(7) Uiso 1 1 d DG U . V -1
H470 H 0.198295 0.630847 0.956253 0.040 Uiso 1 1 calc R . . V -1
C471 C 0.2415(3) 0.6599(3) 1.0000(2) 0.061(9) Uiso 1 1 d G U . V -1
C473 C 0.2284(3) 0.7318(3) 1.0183(3) 0.056(9) Uiso 1 1 d G U . V -1
C474 C 0.1928(4) 0.7285(3) 0.9903(3) 0.033(7) Uiso 1 1 d DG U . V -1
H474 H 0.176210 0.751872 0.987066 0.040 Uiso 1 1 calc R . . V -1
C475 C 0.2673(3) 0.6227(3) 1.0065(3) 0.100 Uiso 1 1 d G U . V -1
C476 C 0.2454(5) 0.7738(3) 1.0415(4) 0.080(11) Uiso 1 1 d DG U . V -1
C480 C 0.2390(3) 0.6759(3) 0.4226(2) 0.100 Uiso 1 1 d . U . W -1
H480 H 0.212975 0.679723 0.407168 0.120 Uiso 1 1 calc R . . W -1
F109 F 0.2046(4) 0.7127(4) 0.5141(3) 0.100 Uiso 1 1 d G U . W -1
F110 F 0.1669(4) 0.6524(4) 0.4886(3) 0.100 Uiso 1 1 d G U . W -1
F111 F 0.1702(4) 0.7120(4) 0.4581(3) 0.100 Uiso 1 1 d G U . W -1
F112 F 0.2382(4) 0.6498(4) 0.3459(2) 0.100 Uiso 1 1 d G U . W -1
F113 F 0.2976(4) 0.7013(4) 0.3486(3) 0.100 Uiso 1 1 d G U . W -1
F114 F 0.3078(4) 0.6342(4) 0.3513(3) 0.100 Uiso 1 1 d G U . W -1
C477 C 0.3160(3) 0.6649(5) 0.4681(3) 0.100 Uiso 1 1 d DG U . W -1
C478 C 0.3171(3) 0.6602(4) 0.4285(3) 0.100 Uiso 1 1 d G U . W -1
H478 H 0.343854 0.653396 0.416982 0.120 Uiso 1 1 calc R . . W -1
C479 C 0.2786(3) 0.6657(3) 0.4059(2) 0.100 Uiso 1 1 d G U . W -1
C481 C 0.2382(3) 0.6804(3) 0.4623(2) 0.100 Uiso 1 1 d G U . W -1
C482 C 0.2766(3) 0.6749(4) 0.4851(2) 0.100 Uiso 1 1 d G U . W -1
H482 H 0.275920 0.677889 0.512083 0.120 Uiso 1 1 calc R . . W -1
C483 C 0.2804(3) 0.6626(3) 0.3630(2) 0.100 Uiso 1 1 d G U . W -1
C484 C 0.1952(3) 0.6896(3) 0.4807(3) 0.100 Uiso 1 1 d G U . W -1
C488 C 0.4985(3) 0.6559(3) 0.4401(2) 0.100 Uiso 1 1 d . U . X -1
H488 H 0.527188 0.655712 0.428509 0.120 Uiso 1 1 calc R . . X -1
F115 F 0.4709(4) 0.7567(3) 0.4066(3) 0.100 Uiso 1 1 d G U . X -1
F116 F 0.5328(4) 0.7277(3) 0.3989(3) 0.100 Uiso 1 1 d G U . X -1
F117 F 0.4700(4) 0.7033(4) 0.3652(3) 0.100 Uiso 1 1 d G U . X -1
F118 F 0.4885(4) 0.5553(3) 0.4887(3) 0.100 Uiso 1 1 d G U . X -1
F119 F 0.5420(4) 0.6083(4) 0.5091(3) 0.100 Uiso 1 1 d G U . X -1
F120 F 0.5409(4) 0.5835(3) 0.4503(3) 0.100 Uiso 1 1 d G U . X -1
C485 C 0.4140(3) 0.6565(4) 0.4742(4) 0.100 Uiso 1 1 d DG U . X -1
C486 C 0.4413(3) 0.6257(4) 0.4841(3) 0.100 Uiso 1 1 d G U . X -1
H486 H 0.431246 0.604939 0.502377 0.120 Uiso 1 1 calc R . . X -1
C487 C 0.4834(3) 0.6254(3) 0.4668(2) 0.100 Uiso 1 1 d G U . X -1
C489 C 0.4711(3) 0.6867(3) 0.4304(2) 0.100 Uiso 1 1 d G U . X -1
C490 C 0.4288(3) 0.6871(4) 0.4475(3) 0.100 Uiso 1 1 d G U . X -1
H490 H 0.410258 0.708078 0.440876 0.120 Uiso 1 1 calc R . . X -1
C491 C 0.5136(4) 0.5931(3) 0.4785(3) 0.100 Uiso 1 1 d G U . X -1
C492 C 0.4863(4) 0.7186(3) 0.4005(3) 0.100 Uiso 1 1 d G U . X -1
C496 C 0.3974(3) 0.7660(3) 0.5826(2) 0.100 Uiso 1 1 d . U . Y -1
H496 H 0.403835 0.788979 0.601424 0.120 Uiso 1 1 calc R . . Y -1
F97 F 0.4448(4) 0.8211(4) 0.5007(3) 0.100 Uiso 1 1 d G U . Y -1
F98 F 0.4379(4) 0.8467(3) 0.5584(3) 0.100 Uiso 1 1 d G U . Y -1
F99 F 0.4923(3) 0.8091(4) 0.5464(3) 0.100 Uiso 1 1 d G U . Y -1
F100 F 0.3057(3) 0.7350(4) 0.6285(3) 0.100 Uiso 1 1 d G U . Y -1
F101 F 0.3738(4) 0.7468(4) 0.6570(2) 0.100 Uiso 1 1 d G U . Y -1
F102 F 0.3416(4) 0.6809(3) 0.6397(3) 0.100 Uiso 1 1 d G U . Y -1
C493 C 0.3786(5) 0.6985(3) 0.5272(3) 0.100 Uiso 1 1 d DG U . Y -1
C494 C 0.4065(4) 0.7370(3) 0.5188(2) 0.100 Uiso 1 1 d G U . Y -1
H494 H 0.419275 0.740386 0.494398 0.120 Uiso 1 1 calc R . . Y -1
C495 C 0.4158(3) 0.7707(3) 0.5466(2) 0.100 Uiso 1 1 d G U . Y -1
C497 C 0.3694(3) 0.7272(3) 0.5907(2) 0.100 Uiso 1 1 d G U . Y -1
C498 C 0.3600(4) 0.6934(3) 0.5630(3) 0.100 Uiso 1 1 d G U . Y -1
H498 H 0.340940 0.667074 0.568669 0.120 Uiso 1 1 calc R . . Y -1
C499 C 0.4474(3) 0.8119(3) 0.5381(3) 0.100 Uiso 1 1 d G U . Y -1
C500 C 0.3478(3) 0.7224(3) 0.6290(3) 0.100 Uiso 1 1 d G U . Y -1
C504 C 0.3059(2) 0.5292(3) 0.5425(2) 0.100 Uiso 1 1 d . U . Z -1
H504 H 0.293704 0.502116 0.552456 0.120 Uiso 1 1 calc R . . Z -1
F103 F 0.3415(4) 0.5911(4) 0.6302(3) 0.100 Uiso 1 1 d G U . Z -1
F104 F 0.3790(4) 0.5391(4) 0.6139(3) 0.100 Uiso 1 1 d G U . Z -1
F105 F 0.3051(4) 0.5248(4) 0.6216(2) 0.100 Uiso 1 1 d G U . Z -1
F106 F 0.2445(4) 0.5181(4) 0.4524(3) 0.100 Uiso 1 1 d G U . Z -1
F107 F 0.2977(4) 0.4774(4) 0.4570(3) 0.100 Uiso 1 1 d G U . Z -1
F108 F 0.2443(3) 0.4740(3) 0.4988(3) 0.100 Uiso 1 1 d G U . Z -1
C501 C 0.3415(3) 0.6092(3) 0.5132(3) 0.100 Uiso 1 1 d DG U . Z -1
C502 C 0.3173(3) 0.5763(3) 0.4890(2) 0.100 Uiso 1 1 d G U . Z -1
H502 H 0.312886 0.580995 0.462658 0.120 Uiso 1 1 calc R . . Z -1
C503 C 0.2996(3) 0.5364(3) 0.5037(2) 0.100 Uiso 1 1 d G U . Z -1
C505 C 0.3301(3) 0.5623(3) 0.5665(2) 0.100 Uiso 1 1 d G U . Z -1
C506 C 0.3481(3) 0.6023(3) 0.5520(3) 0.100 Uiso 1 1 d G U . Z -1
H506 H 0.364742 0.624634 0.568352 0.120 Uiso 1 1 calc R . . Z -1
C507 C 0.2723(3) 0.5015(3) 0.4777(2) 0.100 Uiso 1 1 d G U . Z -1
C508 C 0.3387(3) 0.5543(3) 0.6080(2) 0.100 Uiso 1 1 d G U . Z -1
F16X F 0.0512(11) 0.1966(10) 0.9247(9) 0.056(9) Uiso 0.5 1 d D U P A -2
F18X F 0.1165(14) 0.1851(13) 0.9007(11) 0.086(12) Uiso 0.5 1 d D U P B -2
F17X F 0.0511(12) 0.1490(12) 0.8804(10) 0.071(11) Uiso 0.5 1 d D U P C -2
F78X F 0.0505(15) 0.7380(14) 1.0446(12) 0.100 Uiso 0.5 1 d D U P D -2
F77X F -0.0117(15) 0.7552(14) 1.0168(12) 0.100 Uiso 0.5 1 d D U P E -2
F76X F 0.0473(15) 0.8052(14) 1.0323(12) 0.100 Uiso 0.5 1 d D U P F -2
F1A F 0.9139(14) 0.4175(14) 0.3056(9) 0.100 Uiso 0.5 1 d D U P . .
F1B F 0.9152(14) 0.4317(14) 0.2429(8) 0.100 Uiso 0.5 1 d D U P . .
F1C F 0.8566(11) 0.4025(11) 0.2745(12) 0.100 Uiso 0.5 1 d D U P D -1
F1D F 0.9045(8) 0.5086(13) 0.5033(13) 0.100 Uiso 0.5 1 d D U P . .
F1E F 0.8374(13) 0.5157(12) 0.5224(12) 0.100 Uiso 0.5 1 d D U P . .
F1F F 0.8638(15) 0.4512(9) 0.5216(11) 0.100 Uiso 0.5 1 d D U P . .
F12X F -0.1550(15) 0.3770(8) 0.8600(12) 0.100 Uiso 0.5 1 d D U P . .
F10X F -0.1565(15) 0.3460(14) 0.9139(6) 0.100 Uiso 0.5 1 d D U P . .
F11X F -0.2038(8) 0.3190(13) 0.8806(12) 0.100 Uiso 0.5 1 d D U P . .
F87X F 0.2160(12) 0.8029(11) 1.0408(12) 0.100 Uiso 0.5 1 d D U P V -1
F86X F 0.2424(15) 0.7684(14) 1.0795(6) 0.100 Uiso 0.5 1 d D U P V -1
F85X F 0.2889(9) 0.7900(13) 1.0334(12) 0.100 Uiso 0.5 1 d D U P V -1

loop_
_atom_site_aniso_label
_atom_site_aniso_U_11
_atom_site_aniso_U_22
_atom_site_aniso_U_33
_atom_site_aniso_U_23
_atom_site_aniso_U_13
_atom_site_aniso_U_12
Pd1 0.0489(15) 0.0616(17) 0.0117(12) 0.0058(11) -0.0067(10) 0.0066(13)
Pd2 0.0859(19) 0.0320(14) 0.0208(13) 0.0072(10) -0.0225(12) 0.0102(13)
Pd3 0.260(5) 0.059(2) 0.080(2) 0.0148(19) 0.032(3) 0.071(3)
Pd4 0.0489(15) 0.0451(15) 0.0178(12) 0.0033(10) 0.0001(10) 0.0090(12)
Pd5 0.091(2) 0.0417(15) 0.0150(12) 0.0106(11) -0.0062(12) 0.0133(14)
Pd6 0.0312(13) 0.0386(14) 0.0140(11) 0.0067(10) -0.0015(9) -0.0001(11)
Pd7 0.0351(13) 0.0447(14) 0.0127(11) 0.0078(10) -0.0063(9) -0.0009(11)
Pd8 0.0397(14) 0.0389(14) 0.0172(12) 0.0032(10) -0.0124(10) -0.0035(11)
Pd9 0.0526(17) 0.0629(18) 0.0366(15) -0.0081(13) 0.0187(12) -0.0025(14)
Pd10 0.0294(13) 0.0398(14) 0.0272(12) 0.0013(10) -0.0095(10) 0.0077(11)
Pd11 0.0478(16) 0.0493(16) 0.0295(13) 0.0098(11) -0.0057(11) 0.0000(12)
Pd12 0.0482(15) 0.0312(13) 0.0207(12) 0.0053(10) -0.0072(10) -0.0035(11)
S1 0.074(6) 0.042(5) 0.019(4) 0.001(3) -0.017(4) 0.023(4)
S2 0.071(6) 0.038(5) 0.016(4) 0.010(3) -0.008(4) 0.006(4)
S3 0.077(6) 0.022(4) 0.017(4) 0.006(3) -0.009(4) 0.012(4)
S4 0.091(6) 0.027(4) 0.013(4) 0.000(3) -0.018(4) 0.014(4)
S5 0.103(7) 0.029(5) 0.015(4) 0.003(3) -0.020(4) 0.013(4)
S6 0.092(6) 0.032(5) 0.014(4) 0.001(3) -0.014(4) 0.015(4)
S7 0.077(6) 0.030(4) 0.020(4) 0.004(3) -0.021(4) 0.008(4)
S8 0.085(6) 0.025(4) 0.032(4) 0.003(3) -0.019(4) 0.014(4)
S9 0.139(10) 0.058(7) 0.066(7) 0.010(5) -0.001(6) 0.050(7)
S10 0.160(11) 0.066(7) 0.049(6) -0.012(5) 0.000(6) 0.028(7)
S11 0.088(7) 0.071(7) 0.037(5) -0.005(5) -0.008(5) 0.014(5)
S12 0.084(7) 0.057(6) 0.039(5) 0.005(4) -0.008(5) 0.023(5)
S13 0.077(6) 0.050(5) 0.034(5) 0.010(4) -0.001(4) 0.009(5)
S14 0.054(5) 0.058(5) 0.022(4) 0.011(4) 0.003(4) 0.008(4)
S15 0.051(5) 0.058(5) 0.021(4) -0.005(4) 0.004(4) 0.029(4)
S16 0.074(6) 0.044(5) 0.024(4) 0.009(4) 0.002(4) 0.008(4)
S17 0.093(7) 0.038(5) 0.016(4) 0.008(3) -0.003(4) 0.029(5)
S18 0.066(5) 0.041(4) 0.023(4) 0.016(3) 0.002(3) 0.015(4)
S19 0.057(5) 0.045(5) 0.015(4) 0.009(3) -0.002(3) 0.001(4)
S20 0.057(5) 0.033(4) 0.022(4) 0.012(3) 0.004(4) 0.007(4)
S21 0.048(5) 0.040(5) 0.020(4) 0.009(3) -0.003(3) 0.002(4)
S22 0.044(4) 0.046(4) 0.016(4) 0.014(3) 0.002(3) 0.010(4)
S23 0.049(5) 0.046(5) 0.011(4) 0.006(3) 0.003(3) 0.014(4)
S24 0.047(4) 0.036(4) 0.021(4) 0.013(3) -0.003(3) 0.018(3)
S25 0.042(5) 0.045(5) 0.016(4) 0.003(3) -0.001(3) 0.009(4)
S26 0.036(5) 0.052(5) 0.022(4) 0.005(4) -0.009(3) 0.012(4)
S27 0.040(5) 0.040(5) 0.022(4) 0.008(3) -0.004(3) 0.002(4)
S28 0.039(5) 0.043(5) 0.020(4) 0.006(3) -0.009(3) -0.005(4)
S29 0.033(4) 0.064(6) 0.019(4) 0.009(4) -0.011(3) 0.000(4)
S30 0.034(4) 0.031(4) 0.021(4) 0.004(3) -0.014(3) -0.002(3)
S31 0.032(4) 0.035(4) 0.024(4) 0.007(3) -0.014(3) -0.001(3)
S32 0.039(5) 0.051(5) 0.024(4) 0.010(4) -0.008(3) 0.001(4)
S33 0.052(5) 0.085(7) 0.021(4) -0.007(4) 0.010(4) 0.003(5)
S34 0.047(5) 0.055(5) 0.029(4) -0.008(4) 0.011(4) -0.004(4)
S35 0.038(5) 0.041(5) 0.032(4) -0.001(4) 0.010(3) 0.001(4)
S36 0.041(5) 0.061(6) 0.028(4) 0.002(4) 0.004(4) -0.001(4)
S37 0.042(5) 0.044(5) 0.025(4) 0.002(3) -0.001(3) 0.006(4)
S38 0.042(5) 0.034(4) 0.025(4) 0.004(3) -0.002(3) 0.000(4)
S39 0.031(4) 0.028(4) 0.029(4) 0.007(3) -0.010(3) 0.010(3)
S40 0.030(4) 0.049(5) 0.024(4) 0.003(3) -0.010(3) 0.001(4)
S41 0.056(5) 0.047(5) 0.033(5) 0.001(4) 0.002(4) 0.002(4)
S42 0.053(5) 0.040(5) 0.016(4) 0.005(3) 0.003(3) 0.005(4)
S43 0.056(5) 0.042(5) 0.028(4) 0.019(4) 0.001(4) 0.006(4)
S44 0.054(5) 0.050(5) 0.020(4) 0.009(4) 0.008(4) 0.004(4)
S45 0.039(5) 0.037(4) 0.016(4) 0.010(3) 0.005(3) -0.005(4)
S46 0.040(5) 0.058(5) 0.022(4) 0.007(4) 0.000(3) -0.007(4)
S47 0.054(5) 0.030(4) 0.022(4) -0.004(3) -0.001(3) -0.004(4)
S48 0.056(5) 0.031(4) 0.018(4) 0.008(3) -0.003(3) 0.000(4)
P1 0.058(6) 0.113(8) 0.020(5) -0.025(5) -0.001(4) 0.016(6)
P2 0.045(5) 0.094(7) 0.021(4) 0.033(5) -0.010(4) -0.002(5)
P3 0.097(7) 0.031(5) 0.032(5) 0.009(4) -0.026(5) 0.004(5)
P4 0.097(7) 0.033(5) 0.036(5) 0.014(4) -0.036(5) 0.014(5)
P7 0.057(5) 0.044(5) 0.015(4) -0.010(4) 0.001(4) 0.019(4)
P8 0.046(5) 0.050(5) 0.020(4) 0.003(4) -0.003(4) 0.010(4)
P9 0.100(7) 0.044(5) 0.023(5) 0.016(4) -0.012(5) 0.013(5)
P10 0.104(7) 0.036(5) 0.013(4) 0.009(4) -0.005(4) 0.011(5)
P11 0.033(4) 0.037(5) 0.013(4) 0.002(3) -0.007(3) -0.002(4)
P12 0.030(4) 0.041(5) 0.019(4) -0.002(3) 0.002(3) -0.002(4)
P13 0.032(5) 0.048(5) 0.022(4) 0.017(4) -0.010(3) 0.010(4)
P14 0.041(5) 0.058(6) 0.014(4) 0.004(4) 0.001(3) -0.005(4)
P15 0.046(5) 0.038(5) 0.019(4) 0.006(3) -0.012(3) -0.005(4)
P16 0.045(5) 0.049(5) 0.021(4) -0.004(4) -0.017(4) -0.003(4)
P17 0.076(7) 0.095(8) 0.041(6) -0.004(5) 0.027(5) 0.012(6)
P18 0.059(6) 0.066(7) 0.058(6) -0.004(5) 0.023(5) 0.001(5)
P19 0.033(5) 0.039(5) 0.028(4) -0.009(4) -0.010(3) 0.012(4)
P20 0.027(4) 0.049(5) 0.038(5) 0.010(4) -0.010(4) 0.016(4)
P21 0.072(7) 0.068(7) 0.048(6) -0.003(5) -0.018(5) 0.028(5)
P22 0.064(6) 0.075(7) 0.029(5) 0.006(4) -0.023(4) 0.004(5)
P23 0.056(5) 0.036(5) 0.031(5) 0.017(4) -0.005(4) -0.003(4)
P24 0.041(5) 0.041(5) 0.020(4) 0.011(3) -0.010(3) -0.013(4)
C1 0.037(10) 0.035(10) 0.026(10) 0.003(8) -0.002(8) 0.004(8)
C2 0.055(19) 0.039(14) 0.011(14) 0.010(12) -0.003(13) 0.014(14)
C3 0.045(11) 0.034(10) 0.034(9) -0.003(8) -0.002(8) 0.005(8)
C4 0.07(2) 0.036(18) 0.022(13) -0.008(13) -0.005(13) 0.009(15)
C5 0.06(2) 0.039(15) 0.024(15) -0.003(13) -0.009(14) 0.012(15)
C6 0.07(2) 0.024(14) 0.030(16) 0.004(13) -0.002(14) 0.004(14)
C59 0.049(19) 0.040(18) 0.037(13) -0.003(13) 0.007(13) -0.003(15)
C60 0.032(8) 0.030(8) 0.030(7) 0.002(5) -0.001(5) 0.005(5)
C61 0.044(19) 0.040(16) 0.06(2) -0.009(14) -0.003(15) -0.012(13)
C62 0.050(9) 0.054(9) 0.052(9) 0.001(5) 0.000(5) 0.007(5)
C63 0.07(2) 0.05(2) 0.08(2) -0.005(19) 0.02(2) 0.017(18)
C64 0.08(3) 0.08(3) 0.08(2) 0.01(2) 0.03(2) 0.04(2)
C143 0.06(2) 0.031(17) 0.034(17) 0.010(14) -0.008(14) -0.004(13)
C144 0.07(2) 0.024(17) 0.028(16) 0.006(13) 0.002(14) 0.003(13)
C145 0.037(8) 0.037(8) 0.035(7) 0.004(5) 0.003(5) 0.004(5)
C146 0.037(10) 0.039(10) 0.036(9) 0.001(8) 0.003(8) -0.006(8)
C147 0.032(8) 0.031(8) 0.028(8) 0.004(5) -0.001(5) 0.004(5)
C148 0.037(16) 0.023(15) 0.043(17) 0.003(13) -0.009(13) -0.006(11)
C175 0.039(8) 0.037(8) 0.034(8) 0.003(5) -0.001(5) 0.001(5)
C176 0.029(16) 0.049(18) 0.025(15) 0.000(13) -0.004(12) -0.011(12)
C177 0.060(19) 0.035(17) 0.016(13) 0.010(12) -0.008(12) -0.032(15)
C178 0.057(19) 0.050(19) 0.011(12) 0.002(13) -0.005(12) -0.022(15)
C179 0.036(8) 0.033(8) 0.035(8) 0.001(5) 0.001(5) 0.002(5)
C180 0.023(9) 0.020(9) 0.023(9) 0.003(7) -0.008(7) -0.005(7)
C233 0.027(16) 0.049(19) 0.031(15) -0.006(12) -0.006(12) -0.014(14)
C234 0.027(10) 0.034(10) 0.035(10) -0.005(8) 0.000(8) -0.003(8)
C235 0.038(11) 0.043(11) 0.044(11) 0.002(8) 0.004(8) -0.006(8)
C236 0.030(17) 0.057(19) 0.034(17) -0.014(14) -0.010(12) -0.014(13)
C237 0.033(10) 0.028(10) 0.039(9) 0.004(8) 0.001(8) 0.009(8)
C238 0.025(10) 0.028(10) 0.030(9) 0.004(8) -0.004(8) -0.005(8)
C291 0.028(10) 0.035(9) 0.023(9) 0.001(7) 0.002(8) 0.003(8)
C292 0.033(8) 0.032(8) 0.034(8) 0.000(5) 0.004(5) 0.002(5)
C293 0.034(17) 0.05(2) 0.032(15) 0.004(13) 0.000(13) -0.023(15)
C294 0.038(18) 0.037(18) 0.051(17) 0.010(13) -0.008(14) -0.016(14)
C295 0.024(15) 0.027(14) 0.031(15) 0.011(11) 0.003(12) 0.000(12)
C296 0.031(8) 0.035(8) 0.035(8) 0.000(5) 0.002(5) 0.003(5)

loop_
_atom_type_symbol
_atom_type_description
_atom_type_scat_dispersion_real
_atom_type_scat_dispersion_imag
_atom_type_scat_source
C C 0.0033 0.0016 'International Tables Vol C Tables 4.2.6.8 and 6.1.1.4'
H H 0.0000 0.0000 'International Tables Vol C Tables 4.2.6.8 and 6.1.1.4'
B B 0.0013 0.0007 'International Tables Vol C Tables 4.2.6.8 and 6.1.1.4'
F F 0.0171 0.0103 'International Tables Vol C Tables 4.2.6.8 and 6.1.1.4'
P P 0.1023 0.0942 'International Tables Vol C Tables 4.2.6.8 and 6.1.1.4'
Pd Pd -0.9988 1.0072 'International Tables Vol C Tables 4.2.6.8 and 6.1.1.4'
S S 0.1246 0.1234 'International Tables Vol C Tables 4.2.6.8 and 6.1.1.4'

loop_
_geom_angle_atom_site_label_1
_geom_angle_atom_site_label_2
_geom_angle_atom_site_label_3
_geom_angle
S1 Pd1 S2 90.7(3)
P1 Pd1 S1 89.9(3)
P1 Pd1 S2 174.2(3)
P1 Pd1 P2 85.2(3)
P2 Pd1 S1 169.9(3)
P2 Pd1 S2 95.0(3)
S8 Pd2 S7 91.2(3)
P3 Pd2 S7 95.4(3)
P3 Pd2 S8 173.4(3)
P4 Pd2 S7 178.0(3)
P4 Pd2 S8 90.7(3)
P4 Pd2 P3 82.6(3)
S10 Pd3 S9 90.6(4)
P5 Pd3 S9 92.5(5)
P5 Pd3 S10 174.7(6)
P5 Pd3 P6 83.7(6)
P6 Pd3 S9 173.6(5)
P6 Pd3 S10 92.8(5)
S16 Pd4 S15 91.1(3)
P7 Pd4 S15 175.4(3)
P7 Pd4 S16 91.7(3)
P7 Pd4 P8 85.1(3)
P8 Pd4 S15 92.0(3)
P8 Pd4 S16 176.0(3)
S18 Pd5 S17 91.4(3)
P9 Pd5 S17 90.9(3)
P9 Pd5 S18 171.4(3)
P10 Pd5 S17 166.6(3)
P10 Pd5 S18 94.2(3)
P10 Pd5 P9 85.4(3)
S23 Pd6 S24 91.3(2)
P11 Pd6 S23 91.5(3)
P11 Pd6 S24 168.9(3)
P11 Pd6 P12 84.7(3)
P12 Pd6 S23 172.7(3)
P12 Pd6 S24 93.6(3)
S26 Pd7 S25 90.5(3)
P13 Pd7 S25 96.0(3)
P13 Pd7 S26 171.7(3)
P14 Pd7 S25 173.0(3)
P14 Pd7 S26 89.0(3)
P14 Pd7 P13 85.2(3)
S32 Pd8 S31 91.3(3)
P15 Pd8 S31 94.7(3)
P15 Pd8 S32 174.0(3)
P15 Pd8 P16 81.9(3)
P16 Pd8 S31 176.6(3)
P16 Pd8 S32 92.1(3)
S33 Pd9 S34 91.7(3)
P17 Pd9 S33 92.1(3)
P17 Pd9 S34 175.9(4)
P18 Pd9 S33 174.2(3)
P18 Pd9 S34 90.9(3)
P18 Pd9 P17 85.3(4)
S40 Pd10 S39 91.1(3)
P19 Pd10 S39 94.0(3)
P19 Pd10 S40 172.7(3)
P20 Pd10 S39 174.7(3)
P20 Pd10 S40 90.0(3)
P20 Pd10 P19 85.4(3)
S42 Pd11 S41 91.4(3)
P21 Pd11 S41 92.3(3)
P21 Pd11 S42 174.2(3)
P22 Pd11 S41 170.5(3)
P22 Pd11 S42 93.2(3)
P22 Pd11 P21 83.8(3)
S48 Pd12 S47 91.2(3)
P23 Pd12 S47 94.0(3)
P23 Pd12 S48 169.1(3)
P23 Pd12 P24 85.2(3)
P24 Pd12 S47 171.5(3)
P24 Pd12 S48 91.1(3)
C1 S1 Pd1 100.3(9)
C2 S2 Pd1 99.4(9)
C3 S3 C2 94.6(13)
C1 S4 C3 93.7(13)
C4 S5 C6 98.1(13)
C4 S6 C5 92.4(13)
C5 S7 Pd2 97.0(10)
C6 S8 Pd2 100.5(10)
C63 S9 Pd3 99.1(12)
C64 S10 Pd3 98.2(13)
C62 S11 C64 97.3(16)
C62 S12 C63 96.9(16)
C59 S13 C61 95.3(14)
C60 S14 C61 97.8(14)
C60 S15 Pd4 101.2(9)
C59 S16 Pd4 101.0(9)
C143 S17 Pd5 98.4(10)
C144 S18 Pd5 101.6(10)
C144 S19 C145 96.1(14)
C145 S20 C143 93.1(13)
C146 S21 C147 96.1(13)
C146 S22 C148 95.9(13)
C148 S23 Pd6 99.3(10)
C147 S24 Pd6 99.5(9)
C175 S25 Pd7 100.3(10)
C176 S26 Pd7 100.4(10)
C176 S27 C177 95.2(13)
C177 S28 C175 97.4(13)
C178 S29 C180 96.2(13)
C178 S30 C179 92.3(13)
C179 S31 Pd8 98.0(9)
C180 S32 Pd8 98.7(9)
C233 S33 Pd9 100.9(10)
C234 S34 Pd9 101.2(9)
C235 S35 C234 100.2(14)
C233 S36 C235 96.0(14)
C236 S37 C238 97.4(13)
C237 S38 C236 95.2(14)
C237 S39 Pd10 101.4(9)
C238 S40 Pd10 101.2(9)
C291 S41 Pd11 98.6(9)
C292 S42 Pd11 97.8(10)
C293 S43 C292 93.6(13)
C293 S44 C291 94.6(13)
C294 S45 C296 94.9(14)
C295 S46 C294 96.1(13)
C295 S47 Pd12 100.5(9)
C296 S48 Pd12 100.3(9)
C20 P1 Pd1 108.4(12)
C21 P1 Pd1 119.0(10)
C21 P1 C20 104.7(14)
C27 P1 Pd1 113.7(7)
C27 P1 C20 107.9(14)
C27 P1 C21 102.3(13)
C7 P2 Pd1 109.1(7)
C7 P2 C19 103.5(11)
C13 P2 Pd1 122.3(10)
C13 P2 C7 106.4(11)
C13 P2 C19 106.9(13)
C19 P2 Pd1 107.1(9)
C33 P3 Pd2 100.6(10)
C35 P3 Pd2 114.2(8)
C35 P3 C33 105.8(12)
C35 P3 C41 107.5(10)
C41 P3 Pd2 119.9(7)
C41 P3 C33 107.6(11)
C34 P4 Pd2 107.6(10)
C47 P4 Pd2 118.2(8)
C47 P4 C34 105.5(13)
C47 P4 C53 102.3(11)
C53 P4 Pd2 112.1(9)
C53 P4 C34 110.9(14)
C97 P5 Pd3 118.7(13)
C97 P5 C103 111(2)
C97 P5 C91 106(2)
C103 P5 Pd3 109(2)
C91 P5 Pd3 111(2)
C91 P5 C103 99(3)
C104 P6 Pd3 107.2(19)
C105 P6 Pd3 114.7(12)
C105 P6 C104 106(2)
C111 P6 Pd3 113.5(19)
C111 P6 C104 108(2)
C111 P6 C105 107(2)
C65 P7 Pd4 112.0(7)
C65 P7 C71 104.7(9)
C71 P7 Pd4 119.5(7)
C77 P7 Pd4 107.7(10)
C77 P7 C65 103.3(12)
C77 P7 C71 108.4(11)
C78 P8 Pd4 108.7(9)
C79 P8 Pd4 116.3(7)
C79 P8 C78 107.2(11)
C79 P8 C85 104.8(9)
C85 P8 Pd4 115.1(7)
C85 P8 C78 103.7(10)
C130 P9 Pd5 109.0(10)
C131 P9 Pd5 111.6(8)
C131 P9 C130 101.0(12)
C142 P9 Pd5 115.2(8)
C142 P9 C130 110.0(12)
C142 P9 C131 109.1(11)
C117 P10 Pd5 117.9(7)
C117 P10 C128 107.0(10)
C117 P10 C129 110.2(12)
C128 P10 Pd5 109.8(7)
C128 P10 C129 104.8(12)
C129 P10 Pd5 106.5(10)
C149 P11 Pd6 108.1(6)
C149 P11 C174 104.7(10)
C155 P11 Pd6 119.6(6)
C155 P11 C149 105.9(8)
C155 P11 C174 111.8(9)
C174 P11 Pd6 105.7(8)
C161 P12 Pd6 115.8(7)
C161 P12 C173 105.8(10)
C167 P12 Pd6 113.4(7)
C167 P12 C161 106.3(9)
C167 P12 C173 107.4(10)
C173 P12 Pd6 107.7(8)
C181 P13 Pd7 119.8(7)
C181 P13 C187 106.9(9)
C181 P13 C232 104.9(10)
C187 P13 Pd7 112.3(6)
C187 P13 C232 104.0(10)
C232 P13 Pd7 107.6(8)
C193 P14 Pd7 118.8(7)
C193 P14 C199 104.3(10)
C193 P14 C231 112.7(11)
C199 P14 Pd7 109.3(8)
C199 P14 C231 104.2(11)
C231 P14 Pd7 106.6(9)
C205 P15 Pd8 121.1(6)
C205 P15 C217 109.8(10)
C211 P15 Pd8 112.7(6)
C211 P15 C205 105.2(8)
C211 P15 C217 105.9(10)
C217 P15 Pd8 101.3(8)
C218 P16 Pd8 107.8(8)
C219 P16 Pd8 116.3(7)
C219 P16 C218 106.3(11)
C219 P16 C225 103.5(10)
C225 P16 Pd8 112.3(8)
C225 P16 C218 110.5(12)
C239 P17 Pd9 114.0(15)
C239 P17 C245 106.9(15)
C239 P17 C251 103.1(17)
C245 P17 Pd9 113.6(8)
C251 P17 Pd9 108.4(12)
C251 P17 C245 110.2(14)
C252 P18 Pd9 107.3(11)
C252 P18 C253 107.8(13)
C253 P18 Pd9 117.8(8)
C259 P18 Pd9 111.9(9)
C259 P18 C252 105.6(13)
C259 P18 C253 105.9(11)
C265 P19 Pd10 114.2(7)
C265 P19 C271 105.1(9)
C265 P19 C277 104.1(12)
C271 P19 Pd10 119.6(7)
C271 P19 C277 103.5(11)
C277 P19 Pd10 108.9(9)
C278 P20 Pd10 106.2(10)
C278 P20 C285 107.7(12)
C279 P20 Pd10 116.4(7)
C279 P20 C278 107.5(12)
C279 P20 C285 110.0(9)
C285 P20 Pd10 108.7(7)
C297 P21 Pd11 113.3(15)
C297 P21 C303 108.7(16)
C297 P21 C309 108.0(16)
C303 P21 Pd11 112.5(9)
C303 P21 C309 106.2(15)
C309 P21 Pd11 107.8(10)
C310 P22 Pd11 106.3(10)
C311 P22 Pd11 111.4(12)
C311 P22 C310 104.1(16)
C311 P22 C317 102.9(12)
C317 P22 Pd11 119.5(7)
C317 P22 C310 111.7(11)
C336 P23 Pd12 107.7(8)
C337 P23 Pd12 118.3(7)
C337 P23 C336 106.2(10)
C337 P23 C343 107.1(10)
C343 P23 Pd12 109.7(7)
C343 P23 C336 107.2(11)
C323 P24 Pd12 114.7(6)
C323 P24 C329 109.9(9)
C323 P24 C335 110.7(9)
C329 P24 Pd12 110.7(6)
C329 P24 C335 103.0(10)
C335 P24 Pd12 107.2(8)
S4 C1 S1 116.8(16)
C2 C1 S1 123(2)
C2 C1 S4 120(2)
S3 C2 S2 117.7(16)
C1 C2 S2 126(2)
C1 C2 S3 116.3(19)
S3 C3 S4 115.2(15)
C4 C3 S3 128(2)
C4 C3 S4 117(2)
S5 C4 S6 116.1(15)
C3 C4 S5 124(2)
C3 C4 S6 120(2)
S7 C5 S6 115.8(16)
C6 C5 S6 118(2)
C6 C5 S7 126(2)
S8 C6 S5 120.8(16)
C5 C6 S5 115(2)
C5 C6 S8 124(2)
C8 C7 P2 117.3(11)
C8 C7 C12 120.0
C12 C7 P2 122.7(10)
C7 C8 H8 120.0
C9 C8 C7 120.0
C9 C8 H8 120.0
C8 C9 H9 120.0
C8 C9 C10 120.0
C10 C9 H9 120.0
C9 C10 H10 120.0
C11 C10 C9 120.0
C11 C10 H10 120.0
C10 C11 H11 120.0
C12 C11 C10 120.0
C12 C11 H11 120.0
C7 C12 H12 120.0
C11 C12 C7 120.0
C11 C12 H12 120.0
C17 C18 H18 120.0
C17 C18 C13 120.0
C13 C18 H18 120.0
C18 C17 H17 120.0
C18 C17 C16 120.0
C16 C17 H17 120.0
C17 C16 H16 120.0
C17 C16 C15 120.0
C15 C16 H16 120.0
C16 C15 H15 120.0
C14 C15 C16 120.0
C14 C15 H15 120.0
C15 C14 H14 120.0
C15 C14 C13 120.0
C13 C14 H14 120.0
C18 C13 P2 118.9(18)
C14 C13 P2 121.1(18)
C14 C13 C18 120.0
P2 C19 H19A 108.8
P2 C19 H19B 108.8
H19A C19 H19B 107.7
C20 C19 P2 113.6(18)
C20 C19 H19A 108.8
C20 C19 H19B 108.8
P1 C20 H20A 110.6
P1 C20 H20B 110.6
C19 C20 P1 105.9(18)
C19 C20 H20A 110.6
C19 C20 H20B 110.6
H20A C20 H20B 108.7
C22 C21 P1 122(2)
C22 C21 C26 120.0
C26 C21 P1 117(2)
C21 C22 H22 120.0
C23 C22 C21 120.0
C23 C22 H22 120.0
C22 C23 H23 120.0
C22 C23 C24 120.0
C24 C23 H23 120.0
C23 C24 H24 120.0
C25 C24 C23 120.0
C25 C24 H24 120.0
C24 C25 H25 120.0
C26 C25 C24 120.0
C26 C25 H25 120.0
C21 C26 H26 120.0
C25 C26 C21 120.0
C25 C26 H26 120.0
C30 C29 H29 120.0
C30 C29 C28 120.0
C28 C29 H29 120.0
C29 C30 H30 120.0
C29 C30 C31 120.0
C31 C30 H30 120.0
C30 C31 H31 120.0
C32 C31 C30 120.0
C32 C31 H31 120.0
C31 C32 H32 120.0
C31 C32 C27 120.0
C27 C32 H32 120.0
C32 C27 P1 117.9(11)
C28 C27 P1 122.1(11)
C28 C27 C32 120.0
C29 C28 H28 120.0
C27 C28 C29 120.0
C27 C28 H28 120.0
P3 C33 H33A 110.0
P3 C33 H33B 110.0
H33A C33 H33B 108.3
C34 C33 P3 108.6(17)
C34 C33 H33A 110.0
C34 C33 H33B 110.0
P4 C34 H34A 109.3
P4 C34 H34B 109.3
C33 C34 P4 111.4(18)
C33 C34 H34A 109.3
C33 C34 H34B 109.3
H34A C34 H34B 108.0
C38 C39 H39 120.0
C38 C39 C40 120.0
C40 C39 H39 120.0
C39 C38 H38 120.0
C39 C38 C37 120.0
C37 C38 H38 120.0
C38 C37 H37 120.0
C36 C37 C38 120.0
C36 C37 H37 120.0
C37 C36 H36 120.0
C35 C36 C37 120.0
C35 C36 H36 120.0
C36 C35 P3 120.4(14)
C36 C35 C40 120.0
C40 C35 P3 119.5(14)
C39 C40 H40 120.0
C35 C40 C39 120.0
C35 C40 H40 120.0
C44 C45 H45 120.0
C44 C45 C46 120.0
C46 C45 H45 120.0
C45 C44 H44 120.0
C43 C44 C45 120.0
C43 C44 H44 120.0
C44 C43 H43 120.0
C44 C43 C42 120.0
C42 C43 H43 120.0
C43 C42 H42 120.0
C41 C42 C43 120.0
C41 C42 H42 120.0
C42 C41 P3 117.9(12)
C42 C41 C46 120.0
C46 C41 P3 122.1(12)
C45 C46 H46 120.0
C41 C46 C45 120.0
C41 C46 H46 120.0
C52 C51 H51 120.0
C52 C51 C50 120.0
C50 C51 H51 120.0
C51 C52 H52 120.0
C51 C52 C47 120.0
C47 C52 H52 120.0
C52 C47 P4 123.8(12)
C48 C47 P4 116.0(12)
C48 C47 C52 120.0
C47 C48 H48 120.0
C47 C48 C49 120.0
C49 C48 H48 120.0
C48 C49 H49 120.0
C50 C49 C48 120.0
C50 C49 H49 120.0
C51 C50 H50 120.0
C49 C50 C51 120.0
C49 C50 H50 120.0
C53 C54 H54 120.0
C53 C54 C55 120.0
C55 C54 H54 120.0
C54 C53 P4 119.9(18)
C54 C53 C58 120.0
C58 C53 P4 120.1(18)
C53 C58 H58 120.0
C57 C58 C53 120.0
C57 C58 H58 120.0
C58 C57 H57 120.0
C58 C57 C56 120.0
C56 C57 H57 120.0
C57 C56 H56 120.0
C55 C56 C57 120.0
C55 C56 H56 120.0
C54 C55 H55 120.0
C56 C55 C54 120.0
C56 C55 H55 120.0
S13 C59 S16 118.3(16)
C60 C59 S13 120(2)
C60 C59 S16 122(2)
S14 C60 S15 121.4(15)
C59 C60 S14 114(2)
C59 C60 S15 124(2)
S14 C61 S13 112.9(18)
C62 C61 S13 123(2)
C62 C61 S14 124(2)
S11 C62 S12 112.9(18)
C61 C62 S11 124(2)
C61 C62 S12 123(3)
S9 C63 S12 119(2)
C64 C63 S9 124(3)
C64 C63 S12 117(3)
S10 C64 S11 117(2)
C63 C64 S10 127(3)
C63 C64 S11 115(3)
C66 C65 P7 119.9(11)
C66 C65 C70 120.0
C70 C65 P7 120.0(11)
C65 C66 H66 120.0
C67 C66 C65 120.0
C67 C66 H66 120.0
C66 C67 H67 120.0
C66 C67 C68 120.0
C68 C67 H67 120.0
C67 C68 H68 120.0
C69 C68 C67 120.0
C69 C68 H68 120.0
C68 C69 H69 120.0
C68 C69 C70 120.0
C70 C69 H69 120.0
C65 C70 H70 120.0
C69 C70 C65 120.0
C69 C70 H70 120.0
C76 C71 P7 121.4(11)
C76 C71 C72 120.0
C72 C71 P7 118.6(11)
C71 C76 H76 120.0
C75 C76 C71 120.0
C75 C76 H76 120.0
C76 C75 H75 120.0
C76 C75 C74 120.0
C74 C75 H75 120.0
C75 C74 H74 120.0
C73 C74 C75 120.0
C73 C74 H74 120.0
C74 C73 H73 120.0
C72 C73 C74 120.0
C72 C73 H73 120.0
C71 C72 H72 120.0
C73 C72 C71 120.0
C73 C72 H72 120.0
P7 C77 H77A 110.1
P7 C77 H77B 110.1
H77A C77 H77B 108.4
C78 C77 P7 107.9(16)
C78 C77 H77A 110.1
C78 C77 H77B 110.1
P8 C78 H78A 110.6
P8 C78 H78B 110.6
C77 C78 P8 105.5(15)
C77 C78 H78A 110.6
C77 C78 H78B 110.6
H78A C78 H78B 108.8
C84 C83 H83 120.0
C84 C83 C82 120.0
C82 C83 H83 120.0
C83 C84 H84 120.0
C83 C84 C79 120.0
C79 C84 H84 120.0
C84 C79 P8 119.0(11)
C84 C79 C80 120.0
C80 C79 P8 120.9(11)
C79 C80 H80 120.0
C81 C80 C79 120.0
C81 C80 H80 120.0
C80 C81 H81 120.0
C80 C81 C82 120.0
C82 C81 H81 120.0
C83 C82 H82 120.0
C81 C82 C83 120.0
C81 C82 H82 120.0
C89 C90 H90 120.0
C89 C90 C85 120.0
C85 C90 H90 120.0
C90 C89 H89 120.0
C88 C89 C90 120.0
C88 C89 H89 120.0
C89 C88 H88 120.0
C87 C88 C89 120.0
C87 C88 H88 120.0
C88 C87 H87 120.0
C86 C87 C88 120.0
C86 C87 H87 120.0
C87 C86 H86 120.0
C87 C86 C85 120.0
C85 C86 H86 120.0
C90 C85 P8 119.1(10)
C86 C85 P8 120.9(10)
C86 C85 C90 120.0
C98 C97 P5 118(3)
C98 C97 C102 120.0
C102 C97 P5 122(3)
C97 C98 H98 120.0
C99 C98 C97 120.0
C99 C98 H98 120.0
C98 C99 H99 120.0
C98 C99 C100 120.0
C100 C99 H99 120.0
C99 C100 H100 120.0
C101 C100 C99 120.0
C101 C100 H100 120.0
C100 C101 H101 120.0
C100 C101 C102 120.0
C102 C101 H101 120.0
C97 C102 H102 120.0
C101 C102 C97 120.0
C101 C102 H102 120.0
P5 C103 H10A 110.1
P5 C103 H10B 110.1
H10A C103 H10B 108.4
C104 C103 P5 108(3)
C104 C103 H10A 110.1
C104 C103 H10B 110.1
P6 C104 H10C 110.9
P6 C104 H10D 110.9
C103 C104 P6 104(3)
C103 C104 H10C 110.9
C103 C104 H10D 110.9
H10C C104 H10D 108.9
C106 C105 P6 119(2)
C106 C105 C110 120.0
C110 C105 P6 121(2)
C105 C106 H106 120.0
C105 C106 C107 120.0
C107 C106 H106 120.0
C106 C107 H107 120.0
C106 C107 C108 120.0
C108 C107 H107 120.0
C107 C108 H108 120.0
C109 C108 C107 120.0
C109 C108 H108 120.0
C108 C109 H109 120.0
C108 C109 C110 120.0
C110 C109 H109 120.0
C105 C110 H110 120.0
C109 C110 C105 120.0
C109 C110 H110 120.0
C122 C121 H121 120.0
C122 C121 C120 120.0
C120 C121 H121 120.0
C121 C122 H122 120.0
C121 C122 C117 120.0
C117 C122 H122 120.0
C122 C117 P10 122.5(11)
C122 C117 C118 120.0
C118 C117 P10 117.5(11)
C117 C118 H118 120.0
C119 C118 C117 120.0
C119 C118 H118 120.0
C118 C119 H119 120.0
C120 C119 C118 120.0
C120 C119 H119 120.0
C121 C120 H120 120.0
C119 C120 C121 120.0
C119 C120 H120 120.0
C125 C124 H124 120.0
C125 C124 C123 120.0
C123 C124 H124 120.0
C124 C125 H125 120.0
C126 C125 C124 120.0
C126 C125 H125 120.0
C125 C126 H126 120.0
C125 C126 C127 120.0
C127 C126 H126 120.0
C126 C127 H127 120.0
C128 C127 C126 120.0
C128 C127 H127 120.0
C127 C128 P10 122.2(10)
C127 C128 C123 120.0
C123 C128 P10 117.6(10)
C124 C123 H123 120.0
C128 C123 C124 120.0
C128 C123 H123 120.0
P10 C129 H12A 109.1
P10 C129 H12B 109.1
H12A C129 H12B 107.8
C130 C129 P10 112.7(18)
C130 C129 H12A 109.1
C130 C129 H12B 109.1
P9 C130 H13A 110.5
P9 C130 H13B 110.5
C129 C130 P9 106.2(17)
C129 C130 H13A 110.5
C129 C130 H13B 110.5
H13A C130 H13B 108.7
C133 C132 H132 120.0
C133 C132 C131 120.0
C131 C132 H132 120.0
C132 C133 H133 120.0
C134 C133 C132 120.0
C134 C133 H133 120.0
C133 C134 H134 120.0
C133 C134 C135 120.0
C135 C134 H134 120.0
C134 C135 H135 120.0
C136 C135 C134 120.0
C136 C135 H135 120.0
C135 C136 H136 120.0
C135 C136 C131 120.0
C131 C136 H136 120.0
C132 C131 P9 120.7(14)
C136 C131 P9 119.3(14)
C136 C131 C132 120.0
C137 C138 H138 120.0
C137 C138 C139 120.0
C139 C138 H138 120.0
C138 C137 H137 120.0
C138 C137 C142 120.0
C142 C137 H137 120.0
C137 C142 P9 123.0(13)
C141 C142 P9 116.7(13)
C141 C142 C137 120.0
C142 C141 H141 120.0
C142 C141 C140 120.0
C140 C141 H141 120.0
C141 C140 H140 120.0
C139 C140 C141 120.0
C139 C140 H140 120.0
C138 C139 H139 120.0
C140 C139 C138 120.0
C140 C139 H139 120.0
S20 C143 S17 114.6(17)
C144 C143 S17 127(2)
C144 C143 S20 118(2)
S19 C144 S18 120.9(17)
C143 C144 S18 121(2)
C143 C144 S19 118(2)
S19 C145 S20 114.9(15)
C146 C145 S19 121(2)
C146 C145 S20 124(2)
S21 C146 S22 114.9(15)
C145 C146 S21 123(2)
C145 C146 S22 122(2)
S24 C147 S21 118.4(15)
C148 C147 S21 115(2)
C148 C147 S24 126(2)
S23 C148 S22 118.8(16)
C147 C148 S22 117(2)
C147 C148 S23 124(2)
C150 C149 P11 118.4(9)
C150 C149 C154 120.0
C154 C149 P11 121.6(9)
C149 C150 H150 120.0
C149 C150 C151 120.0
C151 C150 H150 120.0
C150 C151 H151 120.0
C152 C151 C150 120.0
C152 C151 H151 120.0
C151 C152 H152 120.0
C151 C152 C153 120.0
C153 C152 H152 120.0
C152 C153 H153 120.0
C152 C153 C154 120.0
C154 C153 H153 120.0
C149 C154 H154 120.0
C153 C154 C149 120.0
C153 C154 H154 120.0
C155 C160 H160 120.0
C155 C160 C159 120.0
C159 C160 H160 120.0
C160 C155 P11 120.2(9)
C160 C155 C156 120.0
C156 C155 P11 119.7(9)
C155 C156 H156 120.0
C157 C156 C155 120.0
C157 C156 H156 120.0
C156 C157 H157 120.0
C156 C157 C158 120.0
C158 C157 H157 120.0
C157 C158 H158 120.0
C157 C158 C159 120.0
C159 C158 H158 120.0
C160 C159 H159 120.0
C158 C159 C160 120.0
C158 C159 H159 120.0
C165 C164 H164 120.0
C165 C164 C163 120.0
C163 C164 H164 120.0
C164 C165 H165 120.0
C164 C165 C166 120.0
C166 C165 H165 120.0
C165 C166 H166 120.0
C161 C166 C165 120.0
C161 C166 H166 120.0
C166 C161 P12 119.3(11)
C166 C161 C162 120.0
C162 C161 P12 120.7(11)
C161 C162 H162 120.0
C161 C162 C163 120.0
C163 C162 H162 120.0
C164 C163 H163 120.0
C162 C163 C164 120.0
C162 C163 H163 120.0
C169 C168 H168 120.0
C169 C168 C167 120.0
C167 C168 H168 120.0
C168 C169 H169 120.0
C168 C169 C170 120.0
C170 C169 H169 120.0
C169 C170 H170 120.0
C171 C170 C169 120.0
C171 C170 H170 120.0
C170 C171 H171 120.0
C170 C171 C172 120.0
C172 C171 H171 120.0
C171 C172 H172 120.0
C167 C172 C171 120.0
C167 C172 H172 120.0
C168 C167 P12 119.0(10)
C172 C167 P12 120.7(10)
C172 C167 C168 120.0
P12 C173 H17A 108.6
P12 C173 H17B 108.6
H17A C173 H17B 107.6
C174 C173 P12 114.6(16)
C174 C173 H17A 108.6
C174 C173 H17B 108.6
P11 C174 H17C 110.1
P11 C174 H17D 110.1
C173 C174 P11 107.9(16)
C173 C174 H17C 110.1
C173 C174 H17D 110.1
H17C C174 H17D 108.4
S25 C175 S28 119.8(17)
C176 C175 S25 125(2)
C176 C175 S28 115(2)
S26 C176 S27 118.4(17)
C175 C176 S26 124(2)
C175 C176 S27 117(2)
S28 C177 S27 114.0(14)
C178 C177 S27 122(2)
C178 C177 S28 124(2)
S29 C178 S30 116.9(14)
C177 C178 S29 119(2)
C177 C178 S30 124(2)
S30 C179 S31 116.8(16)
C180 C179 S30 121(2)
C180 C179 S31 122(2)
S32 C180 S29 118.1(15)
C179 C180 S29 112.8(19)
C179 C180 S32 129(2)
C182 C183 H183 120.0
C182 C183 C184 120.0
C184 C183 H183 120.0
C183 C182 H182 120.0
C181 C182 C183 120.0
C181 C182 H182 120.0
C182 C181 P13 120.7(12)
C186 C181 P13 119.1(12)
C186 C181 C182 120.0
C181 C186 H186 120.0
C181 C186 C185 120.0
C185 C186 H186 120.0
C186 C185 H185 120.0
C184 C185 C186 120.0
C184 C185 H185 120.0
C183 C184 H184 120.0
C185 C184 C183 120.0
C185 C184 H184 120.0
C192 C191 H191 120.0
C192 C191 C190 120.0
C190 C191 H191 120.0
C191 C192 H192 120.0
C187 C192 C191 120.0
C187 C192 H192 120.0
C192 C187 P13 117.7(10)
C188 C187 P13 122.3(10)
C188 C187 C192 120.0
C187 C188 H188 120.0
C187 C188 C189 120.0
C189 C188 H188 120.0
C188 C189 H189 120.0
C188 C189 C190 120.0
C190 C189 H189 120.0
C191 C190 H190 120.0
C189 C190 C191 120.0
C189 C190 H190 120.0
C194 C193 P14 118.9(14)
C194 C193 C198 120.0
C198 C193 P14 120.9(14)
C193 C194 H194 120.0
C193 C194 C195 120.0
C195 C194 H194 120.0
C194 C195 H195 120.0
C194 C195 C196 120.0
C196 C195 H195 120.0
C195 C196 H196 120.0
C197 C196 C195 120.0
C197 C196 H196 120.0
C196 C197 H197 120.0
C196 C197 C198 120.0
C198 C197 H197 120.0
C193 C198 H198 120.0
C197 C198 C193 120.0
C197 C198 H198 120.0
C202 C203 H203 120.0
C202 C203 C204 120.0
C204 C203 H203 120.0
C203 C202 H202 120.0
C203 C202 C201 120.0
C201 C202 H202 120.0
C202 C201 H201 120.0
C200 C201 C202 120.0
C200 C201 H201 120.0
C201 C200 H200 120.0
C199 C200 C201 120.0
C199 C200 H200 120.0
C200 C199 P14 117.5(13)
C200 C199 C204 120.0
C204 C199 P14 122.3(13)
C203 C204 H204 120.0
C199 C204 C203 120.0
C199 C204 H204 120.0
C205 C210 H210 120.0
C205 C210 C209 120.0
C209 C210 H210 120.0
C210 C205 P15 124.7(10)
C210 C205 C206 120.0
C206 C205 P15 115.3(10)
C205 C206 H206 120.0
C205 C206 C207 120.0
C207 C206 H206 120.0
C206 C207 H207 120.0
C208 C207 C206 120.0
C208 C207 H207 120.0
C207 C208 H208 120.0
C207 C208 C209 120.0
C209 C208 H208 120.0
C210 C209 H209 120.0
C208 C209 C210 120.0
C208 C209 H209 120.0
C211 C216 H216 120.0
C211 C216 C215 120.0
C215 C216 H216 120.0
C216 C211 P15 122.0(9)
C216 C211 C212 120.0
C212 C211 P15 117.7(9)
C211 C212 H212 120.0
C211 C212 C213 120.0
C213 C212 H212 120.0
C212 C213 H213 120.0
C214 C213 C212 120.0
C214 C213 H213 120.0
C213 C214 H214 120.0
C213 C214 C215 120.0
C215 C214 H214 120.0
C216 C215 H215 120.0
C214 C215 C216 120.0
C214 C215 H215 120.0
P15 C217 H21A 108.7
P15 C217 H21B 108.7
H21A C217 H21B 107.6
C218 C217 P15 114.4(15)
C218 C217 H21A 108.7
C218 C217 H21B 108.7
P16 C218 H21C 109.4
P16 C218 H21D 109.4
C217 C218 P16 111.0(15)
C217 C218 H21C 109.4
C217 C218 H21D 109.4
H21C C218 H21D 108.0
C222 C223 H223 120.0
C222 C223 C224 120.0
C224 C223 H223 120.0
C223 C222 H222 120.0
C221 C222 C223 120.0
C221 C222 H222 120.0
C222 C221 H221 120.0
C222 C221 C220 120.0
C220 C221 H221 120.0
C221 C220 H220 120.0
C219 C220 C221 120.0
C219 C220 H220 120.0
C220 C219 P16 117.1(11)
C224 C219 P16 122.8(11)
C224 C219 C220 120.0
C223 C224 H224 120.0
C219 C224 C223 120.0
C219 C224 H224 120.0
C226 C225 P16 118.4(13)
C226 C225 C230 120.0
C230 C225 P16 121.6(13)
C225 C226 H226 120.0
C227 C226 C225 120.0
C227 C226 H226 120.0
C226 C227 H227 120.0
C226 C227 C228 120.0
C228 C227 H227 120.0
C227 C228 H228 120.0
C229 C228 C227 120.0
C229 C228 H228 120.0
C228 C229 H229 120.0
C228 C229 C230 120.0
C230 C229 H229 120.0
C225 C230 H230 120.0
C229 C230 C225 120.0
C229 C230 H230 120.0
P14 C231 H23A 109.4
P14 C231 H23B 109.4
H23A C231 H23B 108.0
C232 C231 P14 111.2(16)
C232 C231 H23A 109.4
C232 C231 H23B 109.4
P13 C232 H23C 110.1
P13 C232 H23D 110.1
C231 C232 P13 108.0(16)
C231 C232 H23C 110.1
C231 C232 H23D 110.1
H23C C232 H23D 108.4
S36 C233 S33 120.0(16)
C234 C233 S33 120(2)
C234 C233 S36 120(2)
S34 C234 S35 121.8(16)
C233 C234 S34 126(2)
C233 C234 S35 111(2)
S35 C235 S36 111.9(17)
C236 C235 S35 128(2)
C236 C235 S36 120(2)
S37 C236 S38 115.6(17)
C235 C236 S37 127(2)
C235 C236 S38 117(2)
S38 C237 S39 121.7(15)
C238 C237 S38 117(2)
C238 C237 S39 121.5(19)
S40 C238 S37 120.5(14)
C237 C238 S37 114.6(19)
C237 C238 S40 125(2)
C239 C240 H240 120.0
C239 C240 C241 120.0
C241 C240 H240 120.0
C240 C239 P17 118(3)
C240 C239 C244 120.0
C244 C239 P17 122(3)
C239 C244 H244 120.0
C243 C244 C239 120.0
C243 C244 H244 120.0
C244 C243 H243 120.0
C244 C243 C242 120.0
C242 C243 H243 120.0
C243 C242 H242 120.0
C241 C242 C243 120.0
C241 C242 H242 120.0
C240 C241 H241 120.0
C242 C241 C240 120.0
C242 C241 H241 120.0
C245 C246 H246 120.0
C245 C246 C247 120.0
C247 C246 H246 120.0
C246 C245 P17 121.4(13)
C246 C245 C250 120.0
C250 C245 P17 118.1(13)
C245 C250 H250 120.0
C249 C250 C245 120.0
C249 C250 H250 120.0
C250 C249 H249 120.0
C250 C249 C248 120.0
C248 C249 H249 120.0
C249 C248 H248 120.0
C247 C248 C249 120.0
C247 C248 H248 120.0
C246 C247 H247 120.0
C248 C247 C246 120.0
C248 C247 H247 120.0
P17 C251 H25A 109.9
P17 C251 H25B 109.9
H25A C251 H25B 108.3
C252 C251 P17 109(2)
C252 C251 H25A 109.9
C252 C251 H25B 109.9
P18 C252 H25C 109.6
P18 C252 H25D 109.6
C251 C252 P18 110(2)
C251 C252 H25C 109.6
C251 C252 H25D 109.6
H25C C252 H25D 108.1
C254 C255 H255 120.0
C254 C255 C256 120.0
C256 C255 H255 120.0
C255 C254 H254 120.0
C255 C254 C253 120.0
C253 C254 H254 120.0
C254 C253 P18 120.6(13)
C258 C253 P18 119.4(13)
C258 C253 C254 120.0
C253 C258 H258 120.0
C253 C258 C257 120.0
C257 C258 H258 120.0
C258 C257 H257 120.0
C258 C257 C256 120.0
C256 C257 H257 120.0
C255 C256 H256 120.0
C257 C256 C255 120.0
C257 C256 H256 120.0
C263 C262 H262 120.0
C263 C262 C261 120.0
C261 C262 H262 120.0
C262 C263 H263 120.0
C264 C263 C262 120.0
C264 C263 H263 120.0
C263 C264 H264 120.0
C263 C264 C259 120.0
C259 C264 H264 120.0
C264 C259 P18 120.7(15)
C260 C259 P18 119.3(15)
C260 C259 C264 120.0
C259 C260 H260 120.0
C261 C260 C259 120.0
C261 C260 H260 120.0
C262 C261 H261 120.0
C260 C261 C262 120.0
C260 C261 H261 120.0
C265 C266 H266 120.0
C265 C266 C267 120.0
C267 C266 H266 120.0
C266 C265 P19 118.6(10)
C266 C265 C270 120.0
C270 C265 P19 121.4(10)
C265 C270 H270 120.0
C269 C270 C265 120.0
C269 C270 H270 120.0
C270 C269 H269 120.0
C270 C269 C268 120.0
C268 C269 H269 120.0
C269 C268 H268 120.0
C267 C268 C269 120.0
C267 C268 H268 120.0
C266 C267 H267 120.0
C268 C267 C266 120.0
C268 C267 H267 120.0
C274 C275 H275 120.0
C274 C275 C276 120.0
C276 C275 H275 120.0
C275 C274 H274 120.0
C273 C274 C275 120.0
C273 C274 H274 120.0
C274 C273 H273 120.0
C274 C273 C272 120.0
C272 C273 H273 120.0
C273 C272 H272 120.0
C271 C272 C273 120.0
C271 C272 H272 120.0
C272 C271 P19 122.5(11)
C272 C271 C276 120.0
C276 C271 P19 117.4(11)
C275 C276 H276 120.0
C271 C276 C275 120.0
C271 C276 H276 120.0
P19 C277 H27A 110.3
P19 C277 H27B 110.3
H27A C277 H27B 108.6
C278 C277 P19 107(2)
C278 C277 H27A 110.3
C278 C277 H27B 110.3
P20 C278 H27C 109.3
P20 C278 H27D 109.3
C277 C278 P20 111.8(19)
C277 C278 H27C 109.3
C277 C278 H27D 109.3
H27C C278 H27D 107.9
C284 C283 H283 120.0
C284 C283 C282 120.0
C282 C283 H283 120.0
C283 C284 H284 120.0
C279 C284 C283 120.0
C279 C284 H284 120.0
C284 C279 P20 121.0(12)
C280 C279 P20 118.9(12)
C280 C279 C284 120.0
C279 C280 H280 120.0
C279 C280 C281 120.0
C281 C280 H280 120.0
C280 C281 H281 120.0
C280 C281 C282 120.0
C282 C281 H281 120.0
C283 C282 H282 120.0
C281 C282 C283 120.0
C281 C282 H282 120.0
C289 C290 H290 120.0
C289 C290 C285 120.0
C285 C290 H290 120.0
C290 C289 H289 120.0
C290 C289 C288 120.0
C288 C289 H289 120.0
C289 C288 H288 120.0
C287 C288 C289 120.0
C287 C288 H288 120.0
C288 C287 H287 120.0
C288 C287 C286 120.0
C286 C287 H287 120.0
C287 C286 H286 120.0
C287 C286 C285 120.0
C285 C286 H286 120.0
C290 C285 P20 122.4(11)
C286 C285 P20 117.3(11)
C286 C285 C290 120.0
S41 C291 S44 116.0(15)
C292 C291 S41 124(2)
C292 C291 S44 120(2)
S42 C292 S43 116.9(16)
C291 C292 S42 128(2)
C291 C292 S43 115(2)
S44 C293 S43 116.3(16)
C294 C293 S43 121(2)
C294 C293 S44 123(2)
S45 C294 S46 116.8(16)
C293 C294 S45 124(2)
C293 C294 S46 119(2)
S47 C295 S46 121.3(16)
C296 C295 S46 112.6(19)
C296 C295 S47 126(2)
S45 C296 S48 118.5(16)
C295 C296 S45 119(2)
C295 C296 S48 122(2)
C297 C298 H298 120.0
C297 C298 C299 120.0
C299 C298 H298 120.0
C298 C297 P21 123(3)
C298 C297 C302 120.0
C302 C297 P21 117(3)
C297 C302 H302 120.0
C301 C302 C297 120.0
C301 C302 H302 120.0
C302 C301 H301 120.0
C302 C301 C300 120.0
C300 C301 H301 120.0
C301 C300 H300 120.0
C301 C300 C299 120.0
C299 C300 H300 120.0
C298 C299 H299 120.0
C300 C299 C298 120.0
C300 C299 H299 120.0
C308 C303 P21 118.4(17)
C308 C303 C304 120.0
C304 C303 P21 120.6(17)
C303 C308 H308 120.0
C307 C308 C303 120.0
C307 C308 H308 120.0
C308 C307 H307 120.0
C308 C307 C306 120.0
C306 C307 H307 120.0
C307 C306 H306 120.0
C307 C306 C305 120.0
C305 C306 H306 120.0
C306 C305 H305 120.0
C304 C305 C306 120.0
C304 C305 H305 120.0
C303 C304 H304 120.0
C305 C304 C303 120.0
C305 C304 H304 120.0
P21 C309 H30A 108.4
P21 C309 H30B 108.4
H30A C309 H30B 107.4
C310 C309 P21 115.7(19)
C310 C309 H30A 108.4
C310 C309 H30B 108.4
P22 C310 H31A 109.7
P22 C310 H31B 109.7
C309 C310 P22 109.7(19)
C309 C310 H31A 109.7
C309 C310 H31B 109.7
H31A C310 H31B 108.2
C312 C311 P22 124(2)
C312 C311 C316 120.0
C316 C311 P22 116(2)
C311 C312 H312 120.0
C313 C312 C311 120.0
C313 C312 H312 120.0
C312 C313 H313 120.0
C314 C313 C312 120.0
C314 C313 H313 120.0
C313 C314 H314 120.0
C315 C314 C313 120.0
C315 C314 H314 120.0
C314 C315 H315 120.0
C314 C315 C316 120.0
C316 C315 H315 120.0
C311 C316 H316 120.0
C315 C316 C311 120.0
C315 C316 H316 120.0
C320 C319 H319 120.0
C320 C319 C318 120.0
C318 C319 H319 120.0
C319 C320 H320 120.0
C321 C320 C319 120.0
C321 C320 H320 120.0
C320 C321 H321 120.0
C320 C321 C322 120.0
C322 C321 H321 120.0
C321 C322 H322 120.0
C317 C322 C321 120.0
C317 C322 H322 120.0
C322 C317 P22 118.1(12)
C318 C317 P22 121.9(12)
C318 C317 C322 120.0
C319 C318 H318 120.0
C317 C318 C319 120.0
C317 C318 H318 120.0
C326 C327 H327 120.0
C326 C327 C328 120.0
C328 C327 H327 120.0
C327 C326 H326 120.0
C327 C326 C325 120.0
C325 C326 H326 120.0
C326 C325 H325 120.0
C324 C325 C326 120.0
C324 C325 H325 120.0
C325 C324 H324 120.0
C325 C324 C323 120.0
C323 C324 H324 120.0
C324 C323 P24 117.1(10)
C328 C323 P24 122.9(10)
C328 C323 C324 120.0
C327 C328 H328 120.0
C323 C328 C327 120.0
C323 C328 H328 120.0
C329 C330 H330 120.0
C329 C330 C331 120.0
C331 C330 H330 120.0
C330 C329 P24 119.9(10)
C330 C329 C334 120.0
C334 C329 P24 120.0(10)
C329 C334 H334 120.0
C329 C334 C333 120.0
C333 C334 H334 120.0
C334 C333 H333 120.0
C332 C333 C334 120.0
C332 C333 H333 120.0
C333 C332 H332 120.0
C333 C332 C331 120.0
C331 C332 H332 120.0
C330 C331 H331 120.0
C332 C331 C330 120.0
C332 C331 H331 120.0
P24 C335 H33C 109.8
P24 C335 H33D 109.8
H33C C335 H33D 108.3
C336 C335 P24 109.4(15)
C336 C335 H33C 109.8
C336 C335 H33D 109.8
P23 C336 H33E 109.7
P23 C336 H33F 109.7
C335 C336 P23 109.7(15)
C335 C336 H33E 109.7
C335 C336 H33F 109.7
H33E C336 H33F 108.2
C338 C337 P23 121.6(12)
C338 C337 C342 120.0
C342 C337 P23 118.3(12)
C337 C338 H338 120.0
C337 C338 C339 120.0
C339 C338 H338 120.0
C338 C339 H339 120.0
C340 C339 C338 120.0
C340 C339 H339 120.0
C339 C340 H340 120.0
C339 C340 C341 120.0
C341 C340 H340 120.0
C340 C341 H341 120.0
C342 C341 C340 120.0
C342 C341 H341 120.0
C337 C342 H342 120.0
C341 C342 C337 120.0
C341 C342 H342 120.0
C345 C344 H344 120.0
C345 C344 C343 120.0
C343 C344 H344 120.0
C344 C345 H345 120.0
C344 C345 C346 120.0
C346 C345 H345 120.0
C345 C346 H346 120.0
C347 C346 C345 120.0
C347 C346 H346 120.0
C346 C347 H347 120.0
C346 C347 C348 120.0
C348 C347 H347 120.0
C347 C348 H348 120.0
C343 C348 C347 120.0
C343 C348 H348 120.0
C344 C343 P23 118.5(10)
C348 C343 P23 121.3(10)
C348 C343 C344 120.0
C398 C397 B2 132(4)
C398 C397 C402 110(3)
C402 C397 B2 118(3)
C434 C429 C430 120.0
C434 C429 B3 120.2(12)
C430 C429 B3 119.8(12)
C429 C434 H434 120.0
C433 C434 C429 120.0
C433 C434 H434 120.0
C434 C433 C432 120.0
C434 C433 C435 122(2)
C432 C433 C435 118.3(19)
C433 C432 H432 120.0
C431 C432 C433 120.0
C431 C432 H432 120.0
C432 C431 C430 120.0
C432 C431 C436 120.6(19)
C430 C431 C436 119.2(19)
C429 C430 H430 120.0
C431 C430 C429 120.0
C431 C430 H430 120.0
C349 B1 C357 115(2)
C349 B1 C373 101.3(19)
C357 B1 C373 104(2)
C365 B1 C349 118(2)
C365 B1 C357 109(2)
C365 B1 C373 108(2)
C397 B2 C381 104.7(16)
C397 B2 C389 107(2)
C389 B2 C381 114.0(14)
C405 B2 C397 118.9(19)
C405 B2 C381 99.8(12)
C405 B2 C389 112.3(14)
C413 B3 C429 108.5(10)
C413 B3 C437 111.7(10)
C421 B3 C429 108.5(10)
C421 B3 C413 105.5(9)
C421 B3 C437 109.5(9)
C437 B3 C429 112.9(11)
C453 B4 C445 112.6(9)
C453 B4 C461 98.3(8)
C453 B4 C469 114.5(8)
C461 B4 C445 114.1(7)
C461 B4 C469 119.4(8)
C469 B4 C445 98.7(8)
C485 B5 C477 120.5(10)
C485 B5 C501 112.8(6)
C493 B5 C477 110.7(9)
C493 B5 C485 99.7(9)
C493 B5 C501 114.8(10)
C501 B5 C477 99.1(8)
C509 B6 C517 106.5(9)
C509 B6 C525 109.2(10)
C509 B6 C533 107.6(10)
C517 B6 C525 105.5(9)
C517 B6 C533 114.1(10)
C533 B6 C525 113.6(10)
C511 C512 H512 120.3
C513 C512 H512 120.3
C513 C512 C511 119.3
C510 C509 B6 120.9(7)
C514 C509 B6 117.2(7)
C514 C509 C510 120.3
C509 C510 H510 120.1
C509 C510 C511 119.7
C511 C510 H510 120.1
C512 C511 C515 119.7
C510 C511 C512 120.4
C510 C511 C515 119.8
C512 C513 C514 120.5
C512 C513 C516 119.4
C514 C513 C516 120.0
C509 C514 C513 119.7
C509 C514 H514 120.1
C513 C514 H514 120.1
F121 C515 F122 106.7
F121 C515 C511 111.8
F122 C515 C511 111.7
F123 C515 F121 107.4
F123 C515 F122 106.7
F123 C515 C511 112.2
F124 C516 F125 106.6
F124 C516 C513 112.0
F125 C516 C513 110.6
F126 C516 F124 107.4
F126 C516 F125 106.5
F126 C516 C513 113.2
C519 C520 H520 120.3
C521 C520 H520 120.3
C521 C520 C519 119.5
C518 C517 B6 117.6(7)
C518 C517 C522 120.2
C522 C517 B6 120.7(7)
C517 C518 H518 120.1
C517 C518 C519 119.7
C519 C518 H518 120.1
C520 C519 C518 120.4
C520 C519 C523 118.5
C518 C519 C523 120.7
C520 C521 C522 120.5
C520 C521 C524 119.7
C522 C521 C524 119.7
C517 C522 C521 119.7
C517 C522 H522 120.2
C521 C522 H522 120.2
F127 C523 F128 107.4
F127 C523 F129 106.7
F127 C523 C519 111.3
F128 C523 F129 106.6
F128 C523 C519 106.2
F129 C523 C519 118.2
F130 C524 F131 106.8
F130 C524 F132 107.2
F130 C524 C521 112.2
F131 C524 C521 111.7
F132 C524 F131 106.7
F132 C524 C521 111.9
C527 C528 H528 120.4
C527 C528 C529 119.3
C529 C528 H528 120.4
F1A F139 C531 64.9(12)
F1A F139 F1C 126(2)
F1C F139 C531 64.3(11)
C531 F140 F1C 56.2(11)
F1B F140 C531 66.3(12)
F1B F140 F1C 121.4(18)
C531 F141 F1A 58.7(11)
C531 F141 F1B 56.0(11)
F1A F141 F1B 106(2)
C526 C525 B6 116.4(7)
C526 C525 C530 120.5
C530 C525 B6 123.1(7)
C525 C526 H526 120.2
C525 C526 C527 119.5
C527 C526 H526 120.2
C528 C527 C526 120.6
C528 C527 C532 118.4
C526 C527 C532 121.0
C528 C529 C530 120.6
C528 C529 C531 119.0
C530 C529 C531 120.3
C525 C530 C529 119.5
C525 C530 H530 120.2
C529 C530 H530 120.2
F139 C531 F140 106.6
F139 C531 C529 112.2
F140 C531 C529 119.4
F141 C531 F139 107.0
F141 C531 F140 106.8
F141 C531 C529 104.2
F1A C531 F139 47.4(19)
F1A C531 F140 128(2)
F1A C531 F141 60.7(19)
F1A C531 C529 113(2)
F1A C531 F1B 117(3)
F1A C531 F1C 95(3)
F1B C531 F139 135.8(19)
F1B C531 F140 44.5(19)
F1B C531 F141 66.5(19)
F1B C531 C529 111.7(19)
F1B C531 F1C 110(3)
F1C C531 F139 49.1(19)
F1C C531 F140 65.9(19)
F1C C531 F141 144(2)
F1C C531 C529 110(2)
F142 C532 C527 121.2
F143 C532 F142 106.7
F143 C532 C527 107.6
F144 C532 F142 106.7
F144 C532 F143 107.4
F144 C532 C527 106.6
C535 C536 H536 120.3
C535 C536 C537 119.4
C537 C536 H536 120.3
C540 F134 F1F 49.9(11)
F1D F134 C540 76.8(18)
F1D F134 F1F 125(3)
F1F F135 C540 74.2(15)
C534 C533 B6 121.3(8)
C538 C533 B6 118.5(8)
C538 C533 C534 120.1
C533 C534 H534 120.1
C533 C534 C535 119.7
C535 C534 H534 120.1
C536 C535 C534 120.5
C536 C535 C539 119.7
C534 C535 C539 119.7
C536 C537 C538 120.4
C536 C537 C540 118.3
C538 C537 C540 121.3
C533 C538 C537 119.8
C533 C538 H538 120.1
C537 C538 H538 120.1
F136 C539 F137 106.7
F136 C539 C535 112.2
F137 C539 C535 111.5
F138 C539 F136 107.4
F138 C539 F137 106.7
F138 C539 C535 112.1
F133 C540 C537 112.2
F134 C540 F133 106.5
F134 C540 F135 107.3
F134 C540 C537 111.0
F135 C540 F133 106.8
F135 C540 C537 112.6
F1D C540 F133 86(2)
F1D C540 F134 25(2)
F1D C540 F135 128(2)
F1D C540 C537 107(2)
F1D C540 F1F 104(3)
F1E C540 F133 21(2)
F1E C540 F134 124(2)
F1E C540 F135 89(2)
F1E C540 C537 110(2)
F1E C540 F1D 107(3)
F1E C540 F1F 116(3)
F1F C540 F133 129(2)
F1F C540 F134 80(2)
F1F C540 F135 31(2)
F1F C540 C537 111(2)
C93 C94 H94 120.0
C95 C94 H94 120.0
C95 C94 C93 120.0
C92 C91 P5 124(4)
C92 C91 C96 120.0
C96 C91 P5 116(4)
C91 C92 H92 120.0
C93 C92 C91 120.0
C93 C92 H92 120.0
C94 C93 H93 120.0
C92 C93 C94 120.0
C92 C93 H93 120.0
C94 C95 H95 120.0
C96 C95 C94 120.0
C96 C95 H95 120.0
C91 C96 H96 120.0
C95 C96 C91 119.9
C95 C96 H96 120.0
C114 C115 H115 120.0
C114 C115 C116 120.0
C116 C115 H115 120.0
C115 C114 H114 120.0
C113 C114 C115 120.0
C113 C114 H114 120.0
C114 C113 H113 120.0
C114 C113 C112 120.0
C112 C113 H113 120.0
C113 C112 H112 120.0
C113 C112 C111 120.0
C111 C112 H112 120.0
C112 C111 P6 118(3)
C112 C111 C116 120.0
C116 C111 P6 122(3)
C115 C116 H116 120.0
C111 C116 C115 120.0
C111 C116 H116 120.0
C351 C352 H352 120.3
C353 C352 H352 120.3
C353 C352 C351 119.5
C350 C349 B1 117.5(14)
C350 C349 C354 120.2
C354 C349 B1 121.8(14)
C349 C350 H350 120.1
C349 C350 C351 119.7
C351 C350 H350 120.1
C352 C351 C350 120.4
C352 C351 C355 120.8
C350 C351 C355 118.7
C352 C353 C354 120.4
C352 C353 C356 118.0
C354 C353 C356 121.5
C349 C354 C353 119.8
C349 C354 H354 120.1
C353 C354 H354 120.1
F16 C355 F17 106.6
F16 C355 C351 115.4
F17 C355 C351 107.0
F18 C355 F16 107.3
F18 C355 F17 106.8
F18 C355 C351 113.3
F13 C356 F14 107.1
F13 C356 F15 106.7
F13 C356 C353 110.7
F14 C356 C353 121.6
F15 C356 F14 106.6
F15 C356 C353 103.1
C361 C360 H360 120.3
C361 C360 C363 119.3
C363 C360 H360 120.3
F12X F10 C1Y 63.1(11)
F12X F10 F10X 119(2)
F10X F10 C1Y 61.3(11)
C1Y F11 F10X 59.6(11)
F11X F11 C1Y 77.2(18)
F11X F11 F10X 136(2)
F12X F12 C1Y 62.8(11)
F10 C1Y F12 106.5
F10 C1Y C363 112.0
F10 C1Y F11X 125(2)
F11 C1Y F10 107.4
F11 C1Y F12 106.6
F11 C1Y C363 112.4
F11 C1Y F11X 26(2)
F12 C1Y C363 111.5
F12X C1Y F10 53.3(19)
F12X C1Y F11 123(2)
F12X C1Y F12 53.4(19)
F12X C1Y C363 124(2)
F12X C1Y F10X 106(3)
F12X C1Y F11X 115(3)
F10X C1Y F10 57.0(19)
F10X C1Y F11 60.5(19)
F10X C1Y F12 147.5(19)
F10X C1Y C363 101(2)
F10X C1Y F11X 87(3)
F11X C1Y F12 82(2)
F11X C1Y C363 114(2)
C358 C357 B1 115.8(14)
C358 C357 C362 120.5
C362 C357 B1 122.1(14)
C357 C358 H358 120.1
C357 C358 C363 119.8
C363 C358 H358 120.1
C360 C361 C362 120.5
C360 C361 C364 119.5
C362 C361 C364 119.9
C357 C362 C361 119.5
C357 C362 H362 120.2
C361 C362 H362 120.2
C360 C363 C1Y 119.7
C360 C363 C358 120.4
C358 C363 C1Y 119.9
F7 C364 F9 106.5
F7 C364 C361 110.9
F8 C364 F7 107.4
F8 C364 F9 106.6
F8 C364 C361 110.9
F9 C364 C361 114.2
C367 C368 H368 120.3
C370 C368 H368 120.3
C370 C368 C367 119.4
C366 C365 B1 119.8(14)
C369 C365 B1 119.7(13)
C369 C365 C366 120.3
C365 C366 H366 120.1
C365 C366 C367 119.7
C367 C366 H366 120.1
C368 C367 C366 120.5
C368 C367 C371 120.0
C366 C367 C371 119.4
C365 C369 H369 120.2
C365 C369 C370 119.6
C370 C369 H369 120.2
C368 C370 C369 120.5
C368 C370 C372 119.8
C369 C370 C372 119.6
F22 C371 F23 107.2
F22 C371 F24 106.7
F22 C371 C367 108.5
F23 C371 F24 106.6
F23 C371 C367 114.7
F24 C371 C367 112.6
F19 C372 F20 106.7
F19 C372 F21 107.4
F19 C372 C370 112.1
F20 C372 C370 111.5
F21 C372 F20 106.8
F21 C372 C370 112.1
C375 C376 H376 120.3
C375 C376 C377 119.3
C377 C376 H376 120.3
C374 C373 B1 120.3(13)
C378 C373 B1 119.3(12)
C378 C373 C374 120.2
C373 C374 H374 120.2
C373 C374 C375 119.6
C375 C374 H374 120.2
C376 C375 C374 120.6
C376 C375 C379 119.8
C374 C375 C379 119.5
C376 C377 C378 120.5
C376 C377 C380 119.7
C378 C377 C380 119.8
C373 C378 C377 119.8
C373 C378 H378 120.1
C377 C378 H378 120.1
F1 C379 F3 106.6
F1 C379 C375 107.5
F2 C379 F1 107.3
F2 C379 F3 106.6
F2 C379 C375 110.7
F3 C379 C375 117.6
F4 C380 F5 107.3
F4 C380 F6 106.8
F4 C380 C377 112.1
F5 C380 F6 106.7
F5 C380 C377 111.8
F6 C380 C377 111.7
C383 C384 H384 120.2
C383 C384 C385 119.5
C385 C384 H384 120.2
C382 C381 B2 121.0(11)
C386 C381 B2 117.8(10)
C386 C381 C382 120.1
C381 C382 H382 120.1
C381 C382 C383 119.8
C383 C382 H382 120.1
C384 C383 C382 120.4
C384 C383 C387 119.8
C382 C383 C387 119.7
C384 C385 C386 120.3
C384 C385 C388 119.8
C386 C385 C388 119.8
C381 C386 C385 119.8
C381 C386 H386 120.1
C385 C386 H386 120.1
F28 C387 F29 106.8
F28 C387 F30 107.4
F28 C387 C383 112.1
F29 C387 C383 111.5
F30 C387 F29 106.8
F30 C387 C383 111.9
F25 C388 F26 106.5
F25 C388 C385 112.1
F26 C388 C385 111.6
F27 C388 F25 107.4
F27 C388 F26 106.7
F27 C388 C385 112.3
C391 C392 H392 120.3
C393 C392 H392 120.3
C393 C392 C391 119.4
C390 C389 B2 119.5(7)
C390 C389 C394 120.1
C394 C389 B2 120.0(7)
C389 C390 H390 120.1
C389 C390 C391 119.9
C391 C390 H390 120.1
C392 C391 C395 119.7
C390 C391 C392 120.4
C390 C391 C395 119.9
C392 C393 C394 120.6
C392 C393 C396 119.7
C394 C393 C396 119.6
C389 C394 C393 119.7
C389 C394 H394 120.2
C393 C394 H394 120.2
F37 C395 F39 106.6
F37 C395 C391 111.8
F38 C395 F37 107.2
F38 C395 F39 106.9
F38 C395 C391 112.3
F39 C395 C391 111.6
F40 C396 F41 106.6
F40 C396 C393 112.2
F41 C396 C393 111.6
F42 C396 F40 107.3
F42 C396 F41 106.6
F42 C396 C393 112.3
C399 C400 H400 120.4
C399 C400 C401 119.2
C401 C400 H400 120.4
C397 C398 H398 119.0
C399 C398 C397 122.0(18)
C399 C398 H398 119.0
C400 C399 C404 119.6
C398 C399 C400 120.6
C398 C399 C404 119.7
C400 C401 C403 119.6
C402 C401 C400 120.6
C402 C401 C403 119.8
C397 C402 H402 119.8
C401 C402 C397 120.4(16)
C401 C402 H402 119.8
F31 C403 C401 111.6
F32 C403 F31 106.5
F32 C403 F33 107.2
F32 C403 C401 112.5
F33 C403 F31 106.6
F33 C403 C401 112.1
F34 C404 C399 111.4
F35 C404 F34 106.6
F35 C404 C399 112.3
F36 C404 F34 106.8
F36 C404 F35 107.4
F36 C404 C399 112.0
C407 C408 H408 120.3
C409 C408 H408 120.3
C409 C408 C407 119.3
C406 C405 B2 121.0(11)
C406 C405 C410 120.3
C410 C405 B2 118.5(11)
C405 C406 H406 120.1
C405 C406 C407 119.7
C407 C406 H406 120.1
C408 C407 C406 120.4
C408 C407 C411 119.7
C406 C407 C411 119.9
C408 C409 C410 120.6
C408 C409 C412 119.7
C410 C409 C412 119.6
C405 C410 C409 119.6
C405 C410 H410 120.2
C409 C410 H410 120.2
F46 C411 F47 106.7
F46 C411 F48 107.3
F46 C411 C407 111.5
F47 C411 C407 110.5
F48 C411 F47 106.5
F48 C411 C407 114.0
F43 C412 F44 106.7
F43 C412 F45 107.3
F43 C412 C409 112.1
F44 C412 C409 111.6
F45 C412 F44 106.7
F45 C412 C409 112.1
C415 C416 H416 120.3
C417 C416 H416 120.3
C417 C416 C415 119.4
C414 C413 B3 121.9(7)
C418 C413 B3 117.7(7)
C418 C413 C414 120.3
C413 C414 H414 120.1
C413 C414 C415 119.7
C415 C414 H414 120.1
C416 C415 C414 120.5
C416 C415 C419 119.8
C414 C415 C419 119.7
C416 C417 C418 120.5
C416 C417 C420 119.7
C418 C417 C420 119.7
C413 C418 C417 119.7
C413 C418 H418 120.2
C417 C418 H418 120.2
F49 C419 F51 106.7
F49 C419 C415 112.1
F50 C419 F49 107.3
F50 C419 F51 106.6
F50 C419 C415 112.2
F51 C419 C415 111.6
F52 C420 C417 111.6
F53 C420 F52 106.6
F53 C420 C417 112.0
F54 C420 F52 106.8
F54 C420 F53 107.2
F54 C420 C417 112.3
C423 C424 H424 120.3
C423 C424 C425 119.3
C425 C424 H424 120.3
C422 C421 B3 120.9(6)
C426 C421 B3 118.8(6)
C426 C421 C422 120.3
C421 C422 H422 120.2
C421 C422 C423 119.5
C423 C422 H422 120.2
C424 C423 C422 120.6
C424 C423 C427 120.0
C422 C423 C427 119.4
C424 C425 C426 120.5
C424 C425 C428 119.9
C426 C425 C428 119.6
C421 C426 C425 119.8
C421 C426 H426 120.1
C425 C426 H426 120.1
F67 C427 F68 106.5
F67 C427 F69 107.1
F67 C427 C423 112.5
F68 C427 C423 113.1
F69 C427 F68 106.7
F69 C427 C423 110.5
F70 C428 C425 110.9
F71 C428 F70 106.8
F71 C428 F72 107.3
F71 C428 C425 113.0
F72 C428 F70 106.6
F72 C428 C425 111.9
F55 C435 C433 112(3)
F55 C435 F56 105(3)
F56 C435 C433 105(3)
F57 C435 C433 115(3)
F57 C435 F55 117(3)
F57 C435 F56 100(3)
F58 C436 C431 114(3)
F58 C436 F59 102(3)
F58 C436 F60 100(3)
F59 C436 C431 118(3)
F59 C436 F60 99(3)
F60 C436 C431 120(3)
C439 C440 H440 120.3
C439 C440 C441 119.4
C441 C440 H440 120.3
C438 C437 B3 116.8(7)
C442 C437 B3 121.6(7)
C442 C437 C438 120.3
C437 C438 H438 120.2
C437 C438 C439 119.7
C439 C438 H438 120.2
C440 C439 C438 120.5
C440 C439 C443 118.7
C438 C439 C443 120.7
C440 C441 C442 120.5
C440 C441 C444 120.0
C442 C441 C444 119.5
C437 C442 C441 119.6
C437 C442 H442 120.2
C441 C442 H442 120.2
F61 C443 F62 106.7
F61 C443 F63 107.3
F61 C443 C439 115.5
F62 C443 C439 106.3
F63 C443 F62 106.6
F63 C443 C439 113.9
F64 C444 F65 106.8
F64 C444 F66 107.2
F64 C444 C441 110.2
F65 C444 C441 113.0
F66 C444 F65 106.6
F66 C444 C441 112.7
C447 C448 H448 120.3
C447 C448 C449 119.4
C449 C448 H448 120.3
C446 C445 B4 121.6(6)
C446 C445 C450 120.2
C450 C445 B4 117.8(6)
C445 C446 H446 120.1
C445 C446 C447 119.8
C447 C446 H446 120.1
C448 C447 C446 120.4
C448 C447 C451 119.6
C446 C447 C451 119.9
C448 C449 C450 120.3
C448 C449 C452 119.7
C450 C449 C452 119.9
C445 C450 C449 119.8
C445 C450 H450 120.1
C449 C450 H450 120.1
F82 C451 F83 106.7
F82 C451 F84 107.4
F82 C451 C447 112.3
F83 C451 C447 111.7
F84 C451 F83 106.6
F84 C451 C447 111.8
F79 C452 F80 106.7
F79 C452 C449 112.0
F80 C452 C449 111.7
F81 C452 F79 107.4
F81 C452 F80 106.6
F81 C452 C449 112.3
C455 C456 H456 120.3
C457 C456 H456 120.3
C457 C456 C455 119.4
C454 C453 B4 123.6(6)
C454 C453 C458 120.3
C458 C453 B4 115.9(6)
C453 C454 H454 120.2
C453 C454 C455 119.6
C455 C454 H454 120.2
C456 C455 C454 120.5
C456 C455 C459 119.7
C454 C455 C459 119.7
C456 C457 C458 120.4
C456 C457 C460 118.7
C458 C457 C460 120.7
C453 C458 C457 119.7
C453 C458 H458 120.2
C457 C458 H458 120.2
F91 C459 F92 106.5
F91 C459 C455 112.1
F92 C459 C455 111.5
F93 C459 F91 107.2
F93 C459 F92 106.7
F93 C459 C455 112.3
F94 C460 C457 120.2
F95 C460 F94 106.9
F95 C460 F96 107.3
F95 C460 C457 103.3
F96 C460 F94 106.5
F96 C460 C457 111.9
C463 C464 H464 120.3
C463 C464 C465 119.3
C465 C464 H464 120.3
C462 C461 B4 119.3(5)
C462 C461 C466 120.2
C466 C461 B4 119.7(5)
C461 C462 H462 120.1
C461 C462 C463 119.8
C463 C462 H462 120.1
C464 C463 C462 120.5
C464 C463 C468 119.6
C462 C463 C468 119.8
C464 C465 C466 120.5
C467 C465 C464 117.1
C467 C465 C466 121.9
C461 C466 C465 119.7
C461 C466 H466 120.2
C465 C466 H466 120.2
F73 C467 F74 110.1
F73 C467 F75 127.5
F73 C467 C465 118.0
F74 C467 F75 89.1
F74 C467 C465 110.9
C465 C467 F75 97.4
F76 C468 F77 106.6
F76 C468 F78 107.2
F76 C468 C463 112.3
F77 C468 C463 111.6
F78 C468 F77 106.6
F78 C468 C463 112.0
C471 C472 H472 120.3
C471 C472 C473 119.5
C473 C472 H472 120.3
C476 F85 F87X 56.0(11)
F85X F85 C476 65.4(12)
F85X F85 F87X 120.0(18)
C476 F86 F85X 50.8(10)
F86X F86 C476 73.1(14)
F86X F86 F85X 122(2)
C476 F87 F86X 53.1(10)
F87X F87 C476 70.3(13)
F87X F87 F86X 98(3)
C470 C469 B4 120.1(5)
C470 C469 C474 120.4
C474 C469 B4 119.5(5)
C469 C470 H470 120.2
C469 C470 C471 119.7
C471 C470 H470 120.2
C472 C471 C470 120.4
C472 C471 C475 118.7
C470 C471 C475 120.8
C472 C473 C474 120.4
C472 C473 C476 117.4
C474 C473 C476 121.9
C469 C474 C473 119.6
C469 C474 H474 120.2
C473 C474 H474 120.2
F88 C475 F90 106.6
F88 C475 C471 114.6
F89 C475 F88 107.3
F89 C475 F90 106.6
F89 C475 C471 115.0
F90 C475 C471 106.1
F85 C476 F86 106.6
F85 C476 C473 124.1
F86 C476 C473 118.3
F87 C476 F85 107.3
F87 C476 F86 106.7
F87 C476 C473 90.6
F87 C476 F87X 39.6(19)
F87 C476 F86X 73.9(19)
F87X C476 F85 67.8(19)
F87X C476 F86 116(2)
F87X C476 C473 114(2)
F87X C476 F86X 94(3)
F86X C476 F85 124(2)
F86X C476 F86 33.5(19)
F86X C476 C473 112(2)
F85X C476 F85 47.9(19)
F85X C476 F86 78(2)
F85X C476 F87 153.5(19)
F85X C476 C473 111(2)
F85X C476 F87X 115(3)
F85X C476 F86X 110(3)
C479 C480 H480 120.3
C481 C480 H480 120.3
C481 C480 C479 119.4
C478 C477 B5 118.4(7)
C478 C477 C482 120.3
C482 C477 B5 121.3(7)
C477 C478 H478 120.1
C477 C478 C479 119.7
C479 C478 H478 120.1
C480 C479 C478 120.5
C480 C479 C483 119.6
C478 C479 C483 119.8
C480 C481 C482 120.3
C480 C481 C484 119.8
C482 C481 C484 119.8
C477 C482 C481 119.8
C477 C482 H482 120.1
C481 C482 H482 120.1
F112 C483 F113 106.7
F112 C483 F114 107.4
F112 C483 C479 112.3
F113 C483 C479 111.7
F114 C483 F113 106.5
F114 C483 C479 112.0
F109 C484 F110 106.5
F109 C484 C481 112.2
F110 C484 C481 111.6
F111 C484 F109 107.3
F111 C484 F110 106.5
F111 C484 C481 112.3
C487 C488 H488 120.3
C487 C488 C489 119.4
C489 C488 H488 120.3
C486 C485 B5 120.2(7)
C490 C485 B5 119.5(7)
C490 C485 C486 120.2
C485 C486 H486 120.2
C485 C486 C487 119.7
C487 C486 H486 120.2
C488 C487 C486 120.5
C488 C487 C491 119.8
C486 C487 C491 119.6
C488 C489 C490 120.4
C488 C489 C492 119.8
C490 C489 C492 119.8
C485 C490 C489 119.7
C485 C490 H490 120.1
C489 C490 H490 120.1
F118 C491 F119 106.6
F118 C491 C487 112.0
F119 C491 C487 111.6
F120 C491 F118 107.3
F120 C491 F119 106.7
F120 C491 C487 112.3
F115 C492 F117 106.6
F115 C492 C489 112.1
F116 C492 F115 107.2
F116 C492 F117 106.7
F116 C492 C489 112.3
F117 C492 C489 111.6
C495 C496 H496 120.4
C497 C496 H496 120.4
C497 C496 C495 119.2
C494 C493 B5 123.0(7)
C494 C493 C498 120.3
C498 C493 B5 116.6(7)
C493 C494 H494 120.2
C493 C494 C495 119.7
C495 C494 H494 120.2
C496 C495 C494 120.6
C496 C495 C499 119.6
C494 C495 C499 119.8
C496 C497 C498 120.5
C496 C497 C500 119.7
C498 C497 C500 119.8
C493 C498 C497 119.7
C493 C498 H498 120.1
C497 C498 H498 120.1
F97 C499 F99 106.4
F97 C499 C495 111.9
F98 C499 F97 107.2
F98 C499 F99 106.8
F98 C499 C495 112.4
F99 C499 C495 111.7
F100 C500 C497 111.6
F101 C500 F100 106.7
F101 C500 C497 112.2
F102 C500 F100 106.7
F102 C500 F101 107.4
F102 C500 C497 111.9
C503 C504 H504 120.3
C505 C504 H504 120.3
C505 C504 C503 119.3
C502 C501 B5 118.8(7)
C506 C501 B5 120.9(7)
C506 C501 C502 120.3
C501 C502 H502 120.2
C503 C502 C501 119.6
C503 C502 H502 120.2
C504 C503 C507 120.0
C502 C503 C504 120.5
C502 C503 C507 119.4
C504 C505 C506 120.5
C504 C505 C508 119.7
C506 C505 C508 119.7
C501 C506 C505 119.6
C501 C506 H506 120.2
C505 C506 H506 120.2
F106 C507 C503 111.6
F107 C507 F106 106.7
F107 C507 C503 115.3
F108 C507 F106 106.6
F108 C507 F107 107.2
F108 C507 C503 109.0
F103 C508 F104 106.7
F103 C508 C505 111.9
F104 C508 C505 111.3
F105 C508 F103 107.5
F105 C508 F104 106.8
F105 C508 C505 112.3
F139 F1A F141 126.8(16)
F139 F1A C531 67.8(13)
C531 F1A F141 60.6(11)
F140 F1B F141 120.7(19)
F140 F1B C531 69.1(13)
C531 F1B F141 57.5(11)
F139 F1C F140 114(2)
F139 F1C C531 66.6(12)
C531 F1C F140 57.9(11)
F134 F1D C540 78.3(19)
F135 F1F F134 120(2)
F135 F1F C540 75.1(16)
C540 F1F F134 50.1(11)
F10 F12X F12 127.2(14)
F10 F12X C1Y 63.7(12)
F12 F12X C1Y 63.9(12)
F10 F10X F11 110.7(19)
F10 F10X C1Y 61.7(11)
C1Y F10X F11 59.8(11)
F11 F11X C1Y 76.4(17)
F87 F87X F85 126.3(14)
F87 F87X C476 70.2(13)
C476 F87X F85 56.2(11)
F86 F86X F87 125.2(18)
F86 F86X C476 73.4(15)
C476 F86X F87 53.0(10)
F85 F85X F86 101(2)
F85 F85X C476 66.8(12)
C476 F85X F86 51.6(11)

loop_
_geom_bond_atom_site_label_1
_geom_bond_atom_site_label_2
_geom_bond_distance
Pd1 S1 2.307(7)
Pd1 S2 2.316(8)
Pd1 P1 2.277(9)
Pd1 P2 2.283(7)
Pd2 S7 2.321(7)
Pd2 S8 2.286(8)
Pd2 P3 2.255(8)
Pd2 P4 2.255(8)
Pd3 S9 2.319(10)
Pd3 S10 2.302(11)
Pd3 P5 2.285(16)
Pd3 P6 2.303(16)
Pd4 S15 2.314(7)
Pd4 S16 2.298(7)
Pd4 P7 2.251(7)
Pd4 P8 2.256(7)
Pd5 S17 2.311(8)
Pd5 S18 2.307(7)
Pd5 P9 2.269(8)
Pd5 P10 2.256(9)
Pd6 S23 2.309(7)
Pd6 S24 2.313(6)
Pd6 P11 2.257(7)
Pd6 P12 2.267(7)
Pd7 S25 2.311(7)
Pd7 S26 2.302(7)
Pd7 P13 2.259(6)
Pd7 P14 2.259(7)
Pd8 S31 2.317(7)
Pd8 S32 2.294(7)
Pd8 P15 2.248(7)
Pd8 P16 2.254(7)
Pd9 S33 2.311(9)
Pd9 S34 2.312(7)
Pd9 P17 2.247(9)
Pd9 P18 2.240(10)
Pd10 S39 2.320(7)
Pd10 S40 2.319(7)
Pd10 P19 2.256(7)
Pd10 P20 2.253(7)
Pd11 S41 2.320(8)
Pd11 S42 2.307(8)
Pd11 P21 2.265(8)
Pd11 P22 2.258(7)
Pd12 S47 2.320(7)
Pd12 S48 2.312(7)
Pd12 P23 2.256(7)
Pd12 P24 2.259(7)
S1 C1 1.78(3)
S2 C2 1.77(2)
S3 C2 1.75(3)
S3 C3 1.69(3)
S4 C1 1.71(3)
S4 C3 1.73(3)
S5 C4 1.66(3)
S5 C6 1.74(3)
S6 C4 1.77(3)
S6 C5 1.80(3)
S7 C5 1.75(3)
S8 C6 1.68(3)
S9 C63 1.69(4)
S10 C64 1.70(4)
S11 C62 1.72(3)
S11 C64 1.81(4)
S12 C62 1.76(3)
S12 C63 1.77(3)
S13 C59 1.68(3)
S13 C61 1.75(3)
S14 C60 1.70(3)
S14 C61 1.72(3)
S15 C60 1.73(3)
S16 C59 1.78(3)
S17 C143 1.81(3)
S18 C144 1.78(3)
S19 C144 1.67(3)
S19 C145 1.70(3)
S20 C143 1.74(3)
S20 C145 1.72(3)
S21 C146 1.72(3)
S21 C147 1.77(3)
S22 C146 1.72(3)
S22 C148 1.75(3)
S23 C148 1.74(3)
S24 C147 1.70(3)
S25 C175 1.72(3)
S26 C176 1.73(3)
S27 C176 1.74(3)
S27 C177 1.75(3)
S28 C175 1.74(3)
S28 C177 1.68(3)
S29 C178 1.69(3)
S29 C180 1.78(2)
S30 C178 1.72(3)
S30 C179 1.76(3)
S31 C179 1.78(3)
S32 C180 1.67(2)
S33 C233 1.79(3)
S34 C234 1.69(3)
S35 C234 1.71(3)
S35 C235 1.70(3)
S36 C233 1.66(3)
S36 C235 1.78(3)
S37 C236 1.66(3)
S37 C238 1.71(3)
S38 C236 1.77(3)
S38 C237 1.67(3)
S39 C237 1.74(3)
S40 C238 1.70(3)
S41 C291 1.74(3)
S42 C292 1.73(3)
S43 C292 1.80(3)
S43 C293 1.76(3)
S44 C291 1.75(2)
S44 C293 1.69(3)
S45 C294 1.66(3)
S45 C296 1.73(3)
S46 C294 1.75(3)
S46 C295 1.73(2)
S47 C295 1.69(2)
S48 C296 1.76(3)
P1 C20 1.837(19)
P1 C21 1.808(13)
P1 C27 1.791(11)
P2 C7 1.811(11)
P2 C13 1.766(13)
P2 C19 1.850(18)
P3 C33 1.851(18)
P3 C35 1.791(12)
P3 C41 1.799(11)
P4 C34 1.844(19)
P4 C47 1.789(11)
P4 C53 1.805(13)
P5 C97 1.789(14)
P5 C103 1.81(2)
P5 C91 1.804(14)
P6 C104 1.80(2)
P6 C105 1.799(14)
P6 C111 1.77(3)
P7 C65 1.806(11)
P7 C71 1.810(11)
P7 C77 1.80(2)
P8 C78 1.80(2)
P8 C79 1.792(11)
P8 C85 1.795(10)
P9 C130 1.814(19)
P9 C131 1.783(19)
P9 C142 1.771(18)
P10 C117 1.777(16)
P10 C128 1.808(15)
P10 C129 1.831(19)
P11 C149 1.804(13)
P11 C155 1.781(14)
P11 C174 1.84(2)
P12 C161 1.801(15)
P12 C167 1.774(14)
P12 C173 1.833(18)
P13 C181 1.801(17)
P13 C187 1.819(14)
P13 C232 1.848(16)
P14 C193 1.781(18)
P14 C199 1.816(17)
P14 C231 1.835(17)
P15 C205 1.823(15)
P15 C211 1.815(14)
P15 C217 1.843(16)
P16 C218 1.849(17)
P16 C219 1.812(16)
P16 C225 1.824(18)
P17 C239 1.80(3)
P17 C245 1.818(18)
P17 C251 1.80(2)
P18 C252 1.80(2)
P18 C253 1.807(18)
P18 C259 1.789(19)
P19 C265 1.800(14)
P19 C271 1.825(15)
P19 C277 1.85(3)
P20 C278 1.81(2)
P20 C279 1.787(16)
P20 C285 1.811(15)
P21 C297 1.78(3)
P21 C303 1.81(2)
P21 C309 1.832(18)
P22 C310 1.820(18)
P22 C311 1.78(3)
P22 C317 1.790(17)
P23 C336 1.826(17)
P23 C337 1.777(17)
P23 C343 1.818(14)
P24 C323 1.787(14)
P24 C329 1.826(14)
P24 C335 1.832(17)
C1 C2 1.27(3)
C3 C4 1.40(3)
C5 C6 1.33(4)
C7 C8 1.3900
C7 C12 1.3900
C8 H8 0.9500
C8 C9 1.3900
C9 H9 0.9500
C9 C10 1.3900
C10 H10 0.9500
C10 C11 1.3900
C11 H11 0.9500
C11 C12 1.3900
C12 H12 0.9500
C18 H18 0.9500
C18 C17 1.3900
C18 C13 1.3900
C17 H17 0.9500
C17 C16 1.3900
C16 H16 0.9500
C16 C15 1.3900
C15 H15 0.9500
C15 C14 1.3900
C14 H14 0.9500
C14 C13 1.3900
C19 H19A 0.9900
C19 H19B 0.9900
C19 C20 1.52(3)
C20 H20A 0.9900
C20 H20B 0.9900
C21 C22 1.3900
C21 C26 1.3900
C22 H22 0.9500
C22 C23 1.3900
C23 H23 0.9500
C23 C24 1.3900
C24 H24 0.9500
C24 C25 1.3900
C25 H25 0.9500
C25 C26 1.3900
C26 H26 0.9500
C29 H29 0.9500
C29 C30 1.3900
C29 C28 1.3900
C30 H30 0.9500
C30 C31 1.3900
C31 H31 0.9500
C31 C32 1.3900
C32 H32 0.9500
C32 C27 1.3900
C27 C28 1.3900
C28 H28 0.9500
C33 H33A 0.9900
C33 H33B 0.9900
C33 C34 1.53(3)
C34 H34A 0.9900
C34 H34B 0.9900
C39 H39 0.9500
C39 C38 1.3900
C39 C40 1.3900
C38 H38 0.9500
C38 C37 1.3900
C37 H37 0.9500
C37 C36 1.3900
C36 H36 0.9500
C36 C35 1.3900
C35 C40 1.3900
C40 H40 0.9500
C45 H45 0.9500
C45 C44 1.3900
C45 C46 1.3900
C44 H44 0.9500
C44 C43 1.3900
C43 H43 0.9500
C43 C42 1.3900
C42 H42 0.9500
C42 C41 1.3900
C41 C46 1.3900
C46 H46 0.9500
C51 H51 0.9500
C51 C52 1.3900
C51 C50 1.3900
C52 H52 0.9500
C52 C47 1.3900
C47 C48 1.3900
C48 H48 0.9500
C48 C49 1.3900
C49 H49 0.9500
C49 C50 1.3900
C50 H50 0.9500
C54 H54 0.9500
C54 C53 1.3900
C54 C55 1.3900
C53 C58 1.3900
C58 H58 0.9500
C58 C57 1.3900
C57 H57 0.9500
C57 C56 1.3900
C56 H56 0.9500
C56 C55 1.3900
C55 H55 0.9500
C59 C60 1.37(3)
C61 C62 1.31(4)
C63 C64 1.31(4)
C65 C66 1.3900
C65 C70 1.3900
C66 H66 0.9500
C66 C67 1.3900
C67 H67 0.9500
C67 C68 1.3900
C68 H68 0.9500
C68 C69 1.3900
C69 H69 0.9500
C69 C70 1.3900
C70 H70 0.9500
C71 C76 1.3900
C71 C72 1.3900
C76 H76 0.9500
C76 C75 1.3900
C75 H75 0.9500
C75 C74 1.3900
C74 H74 0.9500
C74 C73 1.3900
C73 H73 0.9500
C73 C72 1.3900
C72 H72 0.9500
C77 H77A 0.9900
C77 H77B 0.9900
C77 C78 1.58(3)
C78 H78A 0.9900
C78 H78B 0.9900
C83 H83 0.9500
C83 C84 1.3900
C83 C82 1.3900
C84 H84 0.9500
C84 C79 1.3900
C79 C80 1.3900
C80 H80 0.9500
C80 C81 1.3900
C81 H81 0.9500
C81 C82 1.3900
C82 H82 0.9500
C90 H90 0.9500
C90 C89 1.3900
C90 C85 1.3900
C89 H89 0.9500
C89 C88 1.3900
C88 H88 0.9500
C88 C87 1.3900
C87 H87 0.9500
C87 C86 1.3900
C86 H86 0.9500
C86 C85 1.3900
C97 C98 1.3900
C97 C102 1.3900
C98 H98 0.9500
C98 C99 1.3900
C99 H99 0.9500
C99 C100 1.3900
C100 H100 0.9500
C100 C101 1.3900
C101 H101 0.9500
C101 C102 1.3900
C102 H102 0.9500
C103 H10A 0.9900
C103 H10B 0.9900
C103 C104 1.59(4)
C104 H10C 0.9900
C104 H10D 0.9900
C105 C106 1.3900
C105 C110 1.3900
C106 H106 0.9500
C106 C107 1.3900
C107 H107 0.9500
C107 C108 1.3900
C108 H108 0.9500
C108 C109 1.3900
C109 H109 0.9500
C109 C110 1.3900
C110 H110 0.9500
C121 H121 0.9500
C121 C122 1.3900
C121 C120 1.3900
C122 H122 0.9500
C122 C117 1.3900
C117 C118 1.3900
C118 H118 0.9500
C118 C119 1.3900
C119 H119 0.9500
C119 C120 1.3900
C120 H120 0.9500
C124 H124 0.9500
C124 C125 1.3900
C124 C123 1.3900
C125 H125 0.9500
C125 C126 1.3900
C126 H126 0.9500
C126 C127 1.3900
C127 H127 0.9500
C127 C128 1.3900
C128 C123 1.3900
C123 H123 0.9500
C129 H12A 0.9900
C129 H12B 0.9900
C129 C130 1.50(4)
C130 H13A 0.9900
C130 H13B 0.9900
C132 H132 0.9500
C132 C133 1.3900
C132 C131 1.3900
C133 H133 0.9500
C133 C134 1.3900
C134 H134 0.9500
C134 C135 1.3900
C135 H135 0.9500
C135 C136 1.3900
C136 H136 0.9500
C136 C131 1.3900
C138 H138 0.9500
C138 C137 1.3900
C138 C139 1.3900
C137 H137 0.9500
C137 C142 1.3900
C142 C141 1.3900
C141 H141 0.9500
C141 C140 1.3900
C140 H140 0.9500
C140 C139 1.3900
C139 H139 0.9500
C143 C144 1.28(4)
C145 C146 1.38(3)
C147 C148 1.33(3)
C149 C150 1.3900
C149 C154 1.3900
C150 H150 0.9500
C150 C151 1.3900
C151 H151 0.9500
C151 C152 1.3900
C152 H152 0.9500
C152 C153 1.3900
C153 H153 0.9500
C153 C154 1.3900
C154 H154 0.9500
C160 H160 0.9500
C160 C155 1.3900
C160 C159 1.3900
C155 C156 1.3900
C156 H156 0.9500
C156 C157 1.3900
C157 H157 0.9500
C157 C158 1.3900
C158 H158 0.9500
C158 C159 1.3900
C159 H159 0.9500
C164 H164 0.9500
C164 C165 1.3900
C164 C163 1.3900
C165 H165 0.9500
C165 C166 1.3900
C166 H166 0.9500
C166 C161 1.3900
C161 C162 1.3900
C162 H162 0.9500
C162 C163 1.3900
C163 H163 0.9500
C168 H168 0.9500
C168 C169 1.3900
C168 C167 1.3900
C169 H169 0.9500
C169 C170 1.3900
C170 H170 0.9500
C170 C171 1.3900
C171 H171 0.9500
C171 C172 1.3900
C172 H172 0.9500
C172 C167 1.3900
C173 H17A 0.9900
C173 H17B 0.9900
C173 C174 1.47(3)
C174 H17C 0.9900
C174 H17D 0.9900
C175 C176 1.33(4)
C177 C178 1.38(3)
C179 C180 1.30(3)
C183 H183 0.9500
C183 C182 1.3900
C183 C184 1.3900
C182 H182 0.9500
C182 C181 1.3900
C181 C186 1.3900
C186 H186 0.9500
C186 C185 1.3900
C185 H185 0.9500
C185 C184 1.3900
C184 H184 0.9500
C191 H191 0.9500
C191 C192 1.3900
C191 C190 1.3900
C192 H192 0.9500
C192 C187 1.3900
C187 C188 1.3900
C188 H188 0.9500
C188 C189 1.3900
C189 H189 0.9500
C189 C190 1.3900
C190 H190 0.9500
C193 C194 1.3900
C193 C198 1.3900
C194 H194 0.9500
C194 C195 1.3900
C195 H195 0.9500
C195 C196 1.3900
C196 H196 0.9500
C196 C197 1.3900
C197 H197 0.9500
C197 C198 1.3900
C198 H198 0.9500
C203 H203 0.9500
C203 C202 1.3900
C203 C204 1.3900
C202 H202 0.9500
C202 C201 1.3900
C201 H201 0.9500
C201 C200 1.3900
C200 H200 0.9500
C200 C199 1.3900
C199 C204 1.3900
C204 H204 0.9500
C210 H210 0.9500
C210 C205 1.3900
C210 C209 1.3900
C205 C206 1.3900
C206 H206 0.9500
C206 C207 1.3900
C207 H207 0.9500
C207 C208 1.3900
C208 H208 0.9500
C208 C209 1.3900
C209 H209 0.9500
C216 H216 0.9500
C216 C211 1.3900
C216 C215 1.3900
C211 C212 1.3900
C212 H212 0.9500
C212 C213 1.3900
C213 H213 0.9500
C213 C214 1.3900
C214 H214 0.9500
C214 C215 1.3900
C215 H215 0.9500
C217 H21A 0.9900
C217 H21B 0.9900
C217 C218 1.44(3)
C218 H21C 0.9900
C218 H21D 0.9900
C223 H223 0.9500
C223 C222 1.3900
C223 C224 1.3900
C222 H222 0.9500
C222 C221 1.3900
C221 H221 0.9500
C221 C220 1.3900
C220 H220 0.9500
C220 C219 1.3900
C219 C224 1.3900
C224 H224 0.9500
C225 C226 1.3900
C225 C230 1.3900
C226 H226 0.9500
C226 C227 1.3900
C227 H227 0.9500
C227 C228 1.3900
C228 H228 0.9500
C228 C229 1.3900
C229 H229 0.9500
C229 C230 1.3900
C230 H230 0.9500
C231 H23A 0.9900
C231 H23B 0.9900
C231 C232 1.44(3)
C232 H23C 0.9900
C232 H23D 0.9900
C233 C234 1.42(4)
C235 C236 1.34(4)
C237 C238 1.43(3)
C240 H240 0.9500
C240 C239 1.3900
C240 C241 1.3900
C239 C244 1.3900
C244 H244 0.9500
C244 C243 1.3900
C243 H243 0.9500
C243 C242 1.3900
C242 H242 0.9500
C242 C241 1.3900
C241 H241 0.9500
C246 H246 0.9500
C246 C245 1.3900
C246 C247 1.3900
C245 C250 1.3900
C250 H250 0.9500
C250 C249 1.3900
C249 H249 0.9500
C249 C248 1.3900
C248 H248 0.9500
C248 C247 1.3900
C247 H247 0.9500
C251 H25A 0.9900
C251 H25B 0.9900
C251 C252 1.48(4)
C252 H25C 0.9900
C252 H25D 0.9900
C255 H255 0.9500
C255 C254 1.3900
C255 C256 1.3900
C254 H254 0.9500
C254 C253 1.3900
C253 C258 1.3900
C258 H258 0.9500
C258 C257 1.3900
C257 H257 0.9500
C257 C256 1.3900
C256 H256 0.9500
C262 H262 0.9500
C262 C263 1.3900
C262 C261 1.3900
C263 H263 0.9500
C263 C264 1.3900
C264 H264 0.9500
C264 C259 1.3900
C259 C260 1.3900
C260 H260 0.9500
C260 C261 1.3900
C261 H261 0.9500
C266 H266 0.9500
C266 C265 1.3900
C266 C267 1.3900
C265 C270 1.3900
C270 H270 0.9500
C270 C269 1.3900
C269 H269 0.9500
C269 C268 1.3900
C268 H268 0.9500
C268 C267 1.3900
C267 H267 0.9500
C275 H275 0.9500
C275 C274 1.3900
C275 C276 1.3900
C274 H274 0.9500
C274 C273 1.3900
C273 H273 0.9500
C273 C272 1.3900
C272 H272 0.9500
C272 C271 1.3900
C271 C276 1.3900
C276 H276 0.9500
C277 H27A 0.9900
C277 H27B 0.9900
C277 C278 1.48(4)
C278 H27C 0.9900
C278 H27D 0.9900
C283 H283 0.9500
C283 C284 1.3900
C283 C282 1.3900
C284 H284 0.9500
C284 C279 1.3900
C279 C280 1.3900
C280 H280 0.9500
C280 C281 1.3900
C281 H281 0.9500
C281 C282 1.3900
C282 H282 0.9500
C290 H290 0.9500
C290 C289 1.3900
C290 C285 1.3900
C289 H289 0.9500
C289 C288 1.3900
C288 H288 0.9500
C288 C287 1.3900
C287 H287 0.9500
C287 C286 1.3900
C286 H286 0.9500
C286 C285 1.3900
C291 C292 1.28(3)
C293 C294 1.43(4)
C295 C296 1.38(3)
C298 H298 0.9500
C298 C297 1.3900
C298 C299 1.3900
C297 C302 1.3900
C302 H302 0.9500
C302 C301 1.3900
C301 H301 0.9500
C301 C300 1.3900
C300 H300 0.9500
C300 C299 1.3900
C299 H299 0.9500
C303 C308 1.3900
C303 C304 1.3900
C308 H308 0.9500
C308 C307 1.3900
C307 H307 0.9500
C307 C306 1.3900
C306 H306 0.9500
C306 C305 1.3900
C305 H305 0.9500
C305 C304 1.3900
C304 H304 0.9500
C309 H30A 0.9900
C309 H30B 0.9900
C309 C310 1.458(16)
C310 H31A 0.9900
C310 H31B 0.9900
C311 C312 1.3900
C311 C316 1.3900
C312 H312 0.9500
C312 C313 1.3900
C313 H313 0.9500
C313 C314 1.3900
C314 H314 0.9500
C314 C315 1.3900
C315 H315 0.9500
C315 C316 1.3900
C316 H316 0.9500
C319 H319 0.9500
C319 C320 1.3900
C319 C318 1.3900
C320 H320 0.9500
C320 C321 1.3900
C321 H321 0.9500
C321 C322 1.3900
C322 H322 0.9500
C322 C317 1.3900
C317 C318 1.3900
C318 H318 0.9500
C327 H327 0.9500
C327 C326 1.3900
C327 C328 1.3900
C326 H326 0.9500
C326 C325 1.3900
C325 H325 0.9500
C325 C324 1.3900
C324 H324 0.9500
C324 C323 1.3900
C323 C328 1.3900
C328 H328 0.9500
C330 H330 0.9500
C330 C329 1.3900
C330 C331 1.3900
C329 C334 1.3900
C334 H334 0.9500
C334 C333 1.3900
C333 H333 0.9500
C333 C332 1.3900
C332 H332 0.9500
C332 C331 1.3900
C331 H331 0.9500
C335 H33C 0.9900
C335 H33D 0.9900
C335 C336 1.46(2)
C336 H33E 0.9900
C336 H33F 0.9900
C337 C338 1.3900
C337 C342 1.3900
C338 H338 0.9500
C338 C339 1.3900
C339 H339 0.9500
C339 C340 1.3900
C340 H340 0.9500
C340 C341 1.3900
C341 H341 0.9500
C341 C342 1.3900
C342 H342 0.9500
C344 H344 0.9500
C344 C345 1.3900
C344 C343 1.3900
C345 H345 0.9500
C345 C346 1.3900
C346 H346 0.9500
C346 C347 1.3900
C347 H347 0.9500
C347 C348 1.3900
C348 H348 0.9500
C348 C343 1.3900
C397 B2 1.670(18)
C397 C398 1.44(5)
C397 C402 1.51(6)
C429 C434 1.3900
C429 C430 1.3900
C429 B3 1.694(13)
C434 H434 0.9500
C434 C433 1.3900
C433 C432 1.3900
C433 C435 1.50(4)
C432 H432 0.9500
C432 C431 1.3900
C431 C430 1.3900
C431 C436 1.40(4)
C430 H430 0.9500
B1 C349 1.59(4)
B1 C357 1.61(3)
B1 C365 1.51(4)
B1 C373 1.70(3)
B2 C381 1.694(16)
B2 C389 1.680(16)
B2 C405 1.662(16)
B3 C413 1.680(13)
B3 C421 1.672(13)
B3 C437 1.685(12)
B4 C445 1.664(11)
B4 C453 1.641(12)
B4 C461 1.660(9)
B4 C469 1.663(9)
B5 C477 1.696(12)
B5 C485 1.690(11)
B5 C493 1.690(12)
B5 C501 1.695(12)
B6 C509 1.637(13)
B6 C517 1.645(12)
B6 C525 1.663(12)
B6 C533 1.659(12)
C512 H512 0.9500
C512 C511 1.3990
C512 C513 1.3973
F121 C515 1.3551
F122 C515 1.3604
F123 C515 1.3548
F124 C516 1.3556
F125 C516 1.3605
F126 C516 1.3533
C509 C510 1.3958
C509 C514 1.3941
C510 H510 0.9500
C510 C511 1.3983
C511 C515 1.5083
C513 C514 1.3978
C513 C516 1.5085
C514 H514 0.9500
C520 H520 0.9500
C520 C519 1.3974
C520 C521 1.3961
F127 C523 1.3520
F128 C523 1.3549
F129 C523 1.3615
F130 C524 1.3529
F131 C524 1.3590
F132 C524 1.3559
C517 C518 1.3961
C517 C522 1.3963
C518 H518 0.9500
C518 C519 1.3999
C519 C523 1.5168
C521 C522 1.3985
C521 C524 1.5107
C522 H522 0.9500
C528 H528 0.9500
C528 C527 1.3952
C528 C529 1.3954
F139 C531 1.3580
F139 F1A 1.08(4)
F139 F1C 1.12(4)
F140 C531 1.3587
F140 F1B 1.02(4)
F140 F1C 1.46(4)
F141 C531 1.3547
F141 F1A 1.36(4)
F141 F1B 1.47(4)
F142 C532 1.3608
F143 C532 1.3544
F144 C532 1.3536
C525 C526 1.3931
C525 C530 1.3952
C526 H526 0.9500
C526 C527 1.3998
C527 C532 1.5033
C529 C530 1.3976
C529 C531 1.5113
C530 H530 0.9500
C531 F1A 1.328(15)
C531 F1B 1.332(15)
C531 F1C 1.333(15)
C536 H536 0.9500
C536 C535 1.3964
C536 C537 1.3970
F133 C540 1.3587
F134 C540 1.3537
F134 F1D 0.58(5)
F134 F1F 1.74(4)
F135 C540 1.3547
F135 F1F 0.72(5)
F136 C539 1.3558
F137 C539 1.3626
F138 C539 1.3534
C533 C534 1.3960
C533 C538 1.3950
C534 H534 0.9500
C534 C535 1.3981
C535 C539 1.5092
C537 C538 1.3992
C537 C540 1.5068
C538 H538 0.9500
C540 F1D 1.346(16)
C540 F1E 1.333(16)
C540 F1F 1.349(15)
F55 C435 1.27(4)
F56 C435 1.37(4)
F57 C435 1.26(4)
F58 C436 1.30(4)
F59 C436 1.31(4)
F60 C436 1.35(4)
C94 H94 0.9500
C94 C93 1.3950
C94 C95 1.3947
C91 C92 1.3941
C91 C96 1.3956
C92 H92 0.9500
C92 C93 1.3919
C93 H93 0.9500
C95 H95 0.9500
C95 C96 1.3926
C96 H96 0.9500
C115 H115 0.9500
C115 C114 1.3900
C115 C116 1.3900
C114 H114 0.9500
C114 C113 1.3900
C113 H113 0.9500
C113 C112 1.3900
C112 H112 0.9500
C112 C111 1.3900
C111 C116 1.3900
C116 H116 0.9500
C352 H352 0.9500
C352 C351 1.3965
C352 C353 1.3960
F13 C356 1.3545
F14 C356 1.3587
F15 C356 1.3574
F16 C355 1.3554
F17 C355 1.3592
F18 C355 1.3522
C349 C350 1.3938
C349 C354 1.3954
C350 H350 0.9500
C350 C351 1.3999
C351 C355 1.5098
C353 C354 1.3996
C353 C356 1.5121
C354 H354 0.9500
C360 H360 0.9500
C360 C361 1.3972
C360 C363 1.3976
F7 C364 1.3546
F8 C364 1.3538
F9 C364 1.3605
F10 C1Y 1.3549
F10 F12X 1.21(4)
F10 F10X 1.29(4)
F11 C1Y 1.3535
F11 F10X 1.36(4)
F11 F11X 0.62(5)
F12 C1Y 1.3609
F12 F12X 1.22(4)
C1Y C363 1.5084
C1Y F12X 1.348(15)
C1Y F10X 1.350(15)
C1Y F11X 1.358(16)
C357 C358 1.3923
C357 C362 1.3942
C358 H358 0.9500
C358 C363 1.3980
C361 C362 1.4003
C361 C364 1.5084
C362 H362 0.9500
C368 H368 0.9500
C368 C367 1.3971
C368 C370 1.3958
F19 C372 1.3521
F20 C372 1.3588
F21 C372 1.3548
F22 C371 1.3538
F23 C371 1.3570
F24 C371 1.3599
C365 C366 1.3977
C365 C369 1.3950
C366 H366 0.9500
C366 C367 1.3987
C367 C371 1.5067
C369 H369 0.9500
C369 C370 1.4022
C370 C372 1.5097
C376 H376 0.9500
C376 C375 1.3958
C376 C377 1.3967
F1 C379 1.3553
F2 C379 1.3537
F3 C379 1.3621
F4 C380 1.3549
F5 C380 1.3570
F6 C380 1.3585
C373 C374 1.3964
C373 C378 1.3957
C374 H374 0.9500
C374 C375 1.3994
C375 C379 1.5116
C377 C378 1.3983
C377 C380 1.5107
C378 H378 0.9500
C384 H384 0.9500
C384 C383 1.3957
C384 C385 1.3960
F25 C388 1.3566
F26 C388 1.3589
F27 C388 1.3535
F28 C387 1.3537
F29 C387 1.3589
F30 C387 1.3549
C381 C382 1.3959
C381 C386 1.3939
C382 H382 0.9500
C382 C383 1.3977
C383 C387 1.5112
C385 C386 1.4004
C385 C388 1.5075
C386 H386 0.9500
C392 H392 0.9500
C392 C391 1.3986
C392 C393 1.3947
F37 C395 1.3570
F38 C395 1.3498
F39 C395 1.3591
F40 C396 1.3558
F41 C396 1.3615
F42 C396 1.3533
C389 C390 1.3951
C389 C394 1.3971
C390 H390 0.9500
C390 C391 1.3981
C391 C395 1.5082
C393 C394 1.3993
C393 C396 1.5081
C394 H394 0.9500
C400 H400 0.9500
C400 C399 1.3985
C400 C401 1.3986
F31 C403 1.3629
F32 C403 1.3538
F33 C403 1.3574
F34 C404 1.3631
F35 C404 1.3536
F36 C404 1.3523
C398 H398 0.9500
C398 C399 1.3979
C399 C404 1.5099
C401 C402 1.3980
C401 C403 1.5068
C402 H402 0.9500
C408 H408 0.9500
C408 C407 1.3987
C408 C409 1.3955
F43 C412 1.3541
F44 C412 1.3601
F45 C412 1.3561
F46 C411 1.3533
F47 C411 1.3616
F48 C411 1.3568
C405 C406 1.3932
C405 C410 1.3942
C406 H406 0.9500
C406 C407 1.4004
C407 C411 1.5077
C409 C410 1.3998
C409 C412 1.5087
C410 H410 0.9500
C416 H416 0.9500
C416 C415 1.3967
C416 C417 1.3959
F49 C419 1.3563
F50 C419 1.3545
F51 C419 1.3593
F52 C420 1.3615
F53 C420 1.3547
F54 C420 1.3542
C413 C414 1.3959
C413 C418 1.3932
C414 H414 0.9500
C414 C415 1.3980
C415 C419 1.5095
C417 C418 1.4000
C417 C420 1.5090
C418 H418 0.9500
C424 H424 0.9500
C424 C423 1.3963
C424 C425 1.3972
F67 C427 1.3552
F68 C427 1.3572
F69 C427 1.3562
F70 C428 1.3579
F71 C428 1.3539
F72 C428 1.3565
C421 C422 1.3971
C421 C426 1.3935
C422 H422 0.9500
C422 C423 1.3989
C423 C427 1.5093
C425 C426 1.3979
C425 C428 1.5087
C426 H426 0.9500
C440 H440 0.9500
C440 C439 1.3961
C440 C441 1.3962
F61 C443 1.3541
F62 C443 1.3640
F63 C443 1.3553
F64 C444 1.3547
F65 C444 1.3613
F66 C444 1.3557
C437 C438 1.3956
C437 C442 1.3948
C438 H438 0.9500
C438 C439 1.3988
C439 C443 1.5095
C441 C442 1.4015
C441 C444 1.5088
C442 H442 0.9500
C448 H448 0.9500
C448 C447 1.3969
C448 C449 1.3987
F79 C452 1.3553
F80 C452 1.3610
F81 C452 1.3549
F82 C451 1.3527
F83 C451 1.3587
F84 C451 1.3576
C445 C446 1.3940
C445 C450 1.3949
C446 H446 0.9500
C446 C447 1.3992
C447 C451 1.5087
C449 C450 1.3991
C449 C452 1.5072
C450 H450 0.9500
C456 H456 0.9500
C456 C455 1.3975
C456 C457 1.3969
F91 C459 1.3556
F92 C459 1.3641
F93 C459 1.3539
F94 C460 1.3614
F95 C460 1.3514
F96 C460 1.3560
C453 C454 1.3940
C453 C458 1.3968
C454 H454 0.9500
C454 C455 1.3991
C455 C459 1.5090
C457 C458 1.3974
C457 C460 1.5112
C458 H458 0.9500
C464 H464 0.9500
C464 C463 1.3958
C464 C465 1.3974
F73 C467 1.2637
F74 C467 1.3047
F75 C467 1.3855
F76 C468 1.3537
F77 C468 1.3615
F78 C468 1.3575
C461 C462 1.3943
C461 C466 1.3960
C462 H462 0.9500
C462 C463 1.3981
C463 C468 1.5090
C465 C466 1.3992
C465 C467 1.3713
C466 H466 0.9500
C472 H472 0.9500
C472 C471 1.3951
C472 C473 1.3972
F85 C476 1.3574
F85 F87X 1.51(4)
F85 F85X 1.10(4)
F86 C476 1.3579
F86 F86X 0.78(4)
F86 F85X 1.69(4)
F87 C476 1.3532
F87 F87X 0.92(4)
F87 F86X 1.63(4)
F88 C475 1.3562
F89 C475 1.3534
F90 C475 1.3610
C469 C470 1.3931
C469 C474 1.3952
C470 H470 0.9500
C470 C471 1.3996
C471 C475 1.5106
C473 C474 1.4004
C473 C476 1.5270
C474 H474 0.9500
C476 F87X 1.354(15)
C476 F86X 1.355(15)
C476 F85X 1.343(16)
C480 H480 0.9500
C480 C479 1.3975
C480 C481 1.3973
F109 C484 1.3532
F110 C484 1.3609
F111 C484 1.3521
F112 C483 1.3536
F113 C483 1.3594
F114 C483 1.3567
C477 C478 1.3939
C477 C482 1.3954
C478 H478 0.9500
C478 C479 1.3975
C479 C483 1.5096
C481 C482 1.3999
C481 C484 1.5048
C482 H482 0.9500
C488 H488 0.9500
C488 C487 1.3958
C488 C489 1.3962
F115 C492 1.3555
F116 C492 1.3552
F117 C492 1.3568
F118 C491 1.3554
F119 C491 1.3612
F120 C491 1.3553
C485 C486 1.3970
C485 C490 1.3933
C486 H486 0.9500
C486 C487 1.3983
C487 C491 1.5086
C489 C490 1.4017
C489 C492 1.5065
C490 H490 0.9500
C496 H496 0.9500
C496 C495 1.3970
C496 C497 1.3966
F97 C499 1.3587
F98 C499 1.3520
F99 C499 1.3598
F100 C500 1.3585
F101 C500 1.3555
F102 C500 1.3546
C493 C494 1.3933
C493 C498 1.3954
C494 H494 0.9500
C494 C495 1.3988
C495 C499 1.5090
C497 C498 1.3992
C497 C500 1.5098
C498 H498 0.9500
C504 H504 0.9500
C504 C503 1.3990
C504 C505 1.3967
F103 C508 1.3549
F104 C508 1.3610
F105 C508 1.3517
F106 C507 1.3589
F107 C507 1.3544
F108 C507 1.3532
C501 C502 1.3969
C501 C506 1.3965
C502 H502 0.9500
C502 C503 1.3969
C503 C507 1.5081
C505 C506 1.3982
C505 C508 1.5095
C506 H506 0.9500

loop_
_smtbx_masks_void_nr
_smtbx_masks_void_average_x
_smtbx_masks_void_average_y
_smtbx_masks_void_average_z
_smtbx_masks_void_volume
_smtbx_masks_void_count_electrons
1 -0.119 -0.068 -0.246 6509.4 2732.3
2 -0.001 0.275 0.142 20.8 5.7
3 -0.031 0.442 0.911 25.3 0.0
4 0.031 0.558 0.089 25.3 0.0
5 0.001 0.725 0.858 20.8 5.7
6 0.149 0.547 0.865 34.1 0.0
7 0.131 0.665 0.042 13.8 3.5
8 0.238 0.329 0.685 82.9 20.3
9 0.242 0.219 0.827 22.7 0.0
10 0.356 0.638 0.971 24.9 8.0
11 0.399 0.329 0.534 15.6 1.1
12 0.601 0.671 0.466 15.6 1.1
13 0.644 0.362 0.029 24.9 8.0
14 0.762 0.671 0.315 82.9 19.9
15 0.758 0.781 0.173 22.7 0.0
16 0.851 0.453 0.135 34.1 0.0
17 0.869 0.335 0.958 13.8 3.5
